data_7150786
loop_
_publ_author_name
'Maag, Roman'
'Northrop, Brian H.'
'Butterfield, Anna'
'Linden, Anthony'
'Zerbe, Oliver'
'Lee, Young Min'
'Chi, Ki-Whan'
'Stang, Peter J.'
'Siegel, Jay S.'

_publ_section_title
;
 Synthesis and X-ray structural analysis of platinum and
 ethynyl-platinum corannulenes: supramolecular tectons
;
_journal_issue 23
_journal_name_full 'Organic &amp; Biomolecular Chemistry'
_journal_page_first 4881
_journal_page_last 4885
_journal_paper_doi 10.1039/b916020e
_journal_volume 7
_journal_year 2009
_chemical_formula_moiety 'C80 H155 Cl5 P10 Pt5'
_chemical_formula_sum 'C80 H155 Cl5 P10 Pt5'
_chemical_formula_weight 2579.11
_chemical_name_systematic
;
?
;
_space_group_IT_number 14
_symmetry_cell_setting monoclinic
_symmetry_Int_Tables_number 14
_symmetry_space_group_name_Hall '-P 2yn'
_symmetry_space_group_name_H-M 'P 1 21/n 1'
_atom_sites_solution_hydrogens geom
_atom_sites_solution_primary direct
_atom_sites_solution_secondary difmap
_audit_creation_date 09-05-28
_audit_creation_method SHELXL-97
_cell_angle_alpha 90.00
_cell_angle_beta 110.8408(3)
_cell_angle_gamma 90.00
_cell_formula_units_Z 8
_cell_length_a 38.9473(4)
_cell_length_b 14.4159(1)
_cell_length_c 39.1396(4)
_cell_measurement_reflns_used 587979
_cell_measurement_temperature 160(1)
_cell_measurement_theta_max 25.0
_cell_measurement_theta_min 2.0
_cell_volume 20537.5(3)
_computing_cell_refinement 'DENZO-SMN (Otwinowski & Minor, 1997)'
_computing_data_collection 'COLLECT (Nonius, 2000)'
_computing_data_reduction 'DENZO-SMN and SCALEPACK (Otwinowski & Minor, 1997)'
_computing_molecular_graphics 'ORTEPII (Johnson, 1976)'
_computing_publication_material 'SHELXL97 and PLATON (Spek, 2003)'
_computing_structure_refinement 'SHELXL97 (Sheldrick, 1997)'
_computing_structure_solution 'SHELXS97 (Sheldrick, 1997)'
_diffrn_ambient_temperature 160(1)
_diffrn_detector '65 mm CCD camera on \k goniostat'
_diffrn_detector_area_resol_mean 9
_diffrn_measured_fraction_theta_full 0.987
_diffrn_measured_fraction_theta_max 0.987
_diffrn_measurement_device_type 'Nonius KappaCCD area-detector diffractometer'
_diffrn_measurement_method '\w scans with \k offsets'
_diffrn_radiation_monochromator 'horizontally mounted graphite crystal'
_diffrn_radiation_source 'Nonius FR590 sealed tube generator'
_diffrn_radiation_type 'Mo K\a'
_diffrn_radiation_wavelength 0.71073
_diffrn_reflns_av_R_equivalents 0.1044
_diffrn_reflns_av_sigmaI/netI 0.0643
_diffrn_reflns_limit_h_max 46
_diffrn_reflns_limit_h_min -46
_diffrn_reflns_limit_k_max 16
_diffrn_reflns_limit_k_min -16
_diffrn_reflns_limit_l_max 46
_diffrn_reflns_limit_l_min -46
_diffrn_reflns_number 238902
_diffrn_reflns_theta_full 25.02
_diffrn_reflns_theta_max 25.02
_diffrn_reflns_theta_min 2.11
_diffrn_standards_decay_% 0
_diffrn_standards_number 0
_exptl_absorpt_coefficient_mu 7.079
_exptl_absorpt_correction_T_max 0.448
_exptl_absorpt_correction_T_min 0.195
_exptl_absorpt_correction_type multi-scan
_exptl_absorpt_process_details '(Blessing, 1995)'
_exptl_crystal_colour colourless
_exptl_crystal_density_diffrn 1.668
_exptl_crystal_density_method 'not measured'
_exptl_crystal_description prism
_exptl_crystal_F_000 10080
_exptl_crystal_size_max 0.50
_exptl_crystal_size_mid 0.15
_exptl_crystal_size_min 0.13
_refine_diff_density_max 5.469
_refine_diff_density_min -3.999
_refine_diff_density_rms 0.212
_refine_ls_extinction_method none
_refine_ls_goodness_of_fit_ref 1.138
_refine_ls_hydrogen_treatment constr
_refine_ls_matrix_type full
_refine_ls_number_parameters 2361
_refine_ls_number_reflns 35799
_refine_ls_number_restraints 6428
_refine_ls_restrained_S_all 1.049
_refine_ls_R_factor_all 0.0986
_refine_ls_R_factor_gt 0.0658
_refine_ls_shift/su_max 0.001
_refine_ls_shift/su_mean 0.000
_refine_ls_structure_factor_coef Fsqd
_refine_ls_weighting_details 'w=1/[\s^2^(Fo^2^)+(0.0187P)^2^+390.6599P] where P=(Fo^2^+2Fc^2^)/3'
_refine_ls_weighting_scheme calc
_refine_ls_wR_factor_gt 0.1225
_refine_ls_wR_factor_ref 0.1334
_reflns_number_gt 26731
_reflns_number_total 35803
_reflns_threshold_expression 'I > 2\s(I)'
_cod_data_source_file b916020e.txt
_cod_data_source_block 1
_cod_database_code 7150786

loop_
_symmetry_equiv_pos_as_xyz
'x, y, z'
'-x+1/2, y+1/2, -z+1/2'
'-x, -y, -z'
'x-1/2, -y-1/2, z-1/2'

loop_
_atom_site_label
_atom_site_type_symbol
_atom_site_fract_x
_atom_site_fract_y
_atom_site_fract_z
_atom_site_U_iso_or_equiv
_atom_site_adp_type
_atom_site_occupancy
_atom_site_symmetry_multiplicity
_atom_site_calc_flag
_atom_site_refinement_flags
_atom_site_disorder_assembly
_atom_site_disorder_group
Pt1 Pt 0.274222(13) -0.12223(4) 0.633002(14) 0.04663(13) Uani 1 1 d . A .
Pt2 Pt 0.267106(13) 0.22308(4) 0.539961(13) 0.04272(13) Uani 1 1 d . A .
Pt3 Pt 0.120416(13) 0.42235(3) 0.504693(12) 0.04011(12) Uani 1 1 d . A .
Pt4 Pt 0.051773(12) 0.25873(3) 0.612721(13) 0.03684(11) Uani 1 1 d . A .
Pt5 Pt 0.144783(13) -0.07228(3) 0.691759(12) 0.03578(11) Uani 1 1 d . A .
Cl1 Cl 0.32094(11) -0.2359(3) 0.66266(13) 0.0850(14) Uani 1 1 d . . .
Cl2 Cl 0.32596(9) 0.2599(3) 0.53640(10) 0.0675(11) Uani 1 1 d . . .
Cl3 Cl 0.15834(8) 0.4966(2) 0.55918(8) 0.0436(7) Uani 1 1 d . . .
Cl4 Cl 0.00304(9) 0.3492(3) 0.62068(11) 0.0622(10) Uani 1 1 d . . .
Cl5 Cl 0.12827(10) -0.1433(2) 0.73941(9) 0.0576(9) Uani 1 1 d . . .
P1 P 0.24247(10) -0.2314(2) 0.59000(11) 0.0521(9) Uani 1 1 d . . .
P2 P 0.30921(10) -0.0135(3) 0.67273(10) 0.0603(10) Uani 1 1 d D . .
P3 P 0.25363(13) 0.1366(4) 0.48812(13) 0.0900(17) Uani 1 1 d D . .
P4 P 0.27881(9) 0.3316(3) 0.58591(9) 0.0456(8) Uani 1 1 d . . .
P5 P 0.08092(11) 0.3470(3) 0.45774(10) 0.0614(11) Uani 1 1 d D . .
P6 P 0.12034(8) 0.5661(2) 0.47659(8) 0.0349(7) Uani 1 1 d . . .
P7 P 0.01232(9) 0.1367(2) 0.58909(10) 0.0500(9) Uani 1 1 d D . .
P8 P 0.09341(9) 0.3729(2) 0.64048(10) 0.0477(9) Uani 1 1 d D . .
P9 P 0.17183(11) 0.0485(3) 0.72950(10) 0.0534(9) Uani 1 1 d . . .
P10 P 0.11862(10) -0.1949(3) 0.65429(11) 0.0577(10) Uani 1 1 d D . .
C1 C 0.1739(3) 0.0298(8) 0.5881(3) 0.043(3) Uani 1 1 d . . .
C2 C 0.1784(3) 0.0909(8) 0.5609(3) 0.035(3) Uani 1 1 d . A .
C3 C 0.1497(3) 0.1532(8) 0.5511(3) 0.037(3) Uani 1 1 d . . .
C4 C 0.1272(3) 0.1337(9) 0.5704(3) 0.042(3) Uani 1 1 d . A .
C5 C 0.1412(3) 0.0612(9) 0.5928(3) 0.041(3) Uani 1 1 d . . .
C6 C 0.2015(4) -0.0215(9) 0.6137(3) 0.050(3) Uani 1 1 d . A .
C7 C 0.2345(3) -0.0230(10) 0.6069(4) 0.053(4) Uani 1 1 d . . .
C8 C 0.2421(3) 0.0421(8) 0.5818(3) 0.039(3) Uani 1 1 d . A .
H8 H 0.2656 0.0431 0.5796 0.047 Uiso 1 1 calc R . .
C9 C 0.2137(3) 0.1050(9) 0.5602(3) 0.043(3) Uani 1 1 d . . .
C10 C 0.2175(4) 0.1902(9) 0.5428(3) 0.054(4) Uani 1 1 d . A .
C11 C 0.1864(3) 0.2522(8) 0.5294(3) 0.038(3) Uani 1 1 d . . .
H11 H 0.1885 0.3044 0.5155 0.046 Uiso 1 1 calc R A .
C12 C 0.1536(3) 0.2408(9) 0.5356(3) 0.047(3) Uani 1 1 d . A .
C13 C 0.1248(3) 0.3018(9) 0.5359(3) 0.048(3) Uani 1 1 d . . .
C14 C 0.1011(3) 0.2821(8) 0.5556(3) 0.035(3) Uani 1 1 d . A .
H14 H 0.0826 0.3261 0.5546 0.043 Uiso 1 1 calc R . .
C15 C 0.1035(3) 0.2019(9) 0.5765(3) 0.044(3) Uani 1 1 d . . .
C16 C 0.0910(3) 0.1806(9) 0.6058(4) 0.051(3) Uani 1 1 d . A .
C17 C 0.1073(3) 0.1011(9) 0.6300(3) 0.047(3) Uani 1 1 d . . .
H17 H 0.0989 0.0883 0.6495 0.056 Uiso 1 1 calc R A .
C18 C 0.1350(3) 0.0430(9) 0.6258(3) 0.045(3) Uani 1 1 d . A .
C19 C 0.1587(3) -0.0214(9) 0.6500(3) 0.044(3) Uani 1 1 d . . .
C20 C 0.1919(4) -0.0528(9) 0.6442(3) 0.047(3) Uani 1 1 d . A .
H20 H 0.2077 -0.0952 0.6612 0.057 Uiso 1 1 calc R . .
C21 C 0.2587(5) -0.2370(13) 0.5520(5) 0.086(5) Uani 1 1 d . . .
H21A H 0.2451 -0.2869 0.5352 0.103 Uiso 1 1 calc R . .
H21B H 0.2526 -0.1778 0.5384 0.103 Uiso 1 1 calc R . .
C22 C 0.2991(5) -0.2545(13) 0.5621(5) 0.090(6) Uani 1 1 d . . .
H22A H 0.3130 -0.2045 0.5780 0.135 Uiso 1 1 calc R . .
H22B H 0.3052 -0.2566 0.5399 0.135 Uiso 1 1 calc R . .
H22C H 0.3055 -0.3139 0.5750 0.135 Uiso 1 1 calc R . .
C23 C 0.2474(5) -0.3491(10) 0.6064(5) 0.075(5) Uani 1 1 d . . .
H23A H 0.2349 -0.3911 0.5857 0.090 Uiso 1 1 calc R . .
H23B H 0.2738 -0.3656 0.6159 0.090 Uiso 1 1 calc R . .
C24 C 0.2319(5) -0.3651(12) 0.6363(5) 0.087(5) Uani 1 1 d . . .
H24A H 0.2454 -0.3274 0.6577 0.131 Uiso 1 1 calc R . .
H24B H 0.2343 -0.4308 0.6431 0.131 Uiso 1 1 calc R . .
H24C H 0.2059 -0.3475 0.6274 0.131 Uiso 1 1 calc R . .
C25 C 0.1927(4) -0.2184(9) 0.5662(4) 0.064(4) Uani 1 1 d . . .
H25A H 0.1824 -0.2807 0.5579 0.076 Uiso 1 1 calc R . .
H25B H 0.1820 -0.1966 0.5843 0.076 Uiso 1 1 calc R . .
C26 C 0.1802(5) -0.1557(11) 0.5346(4) 0.086(6) Uani 1 1 d . . .
H26A H 0.1879 -0.0922 0.5426 0.129 Uiso 1 1 calc R . .
H26B H 0.1534 -0.1582 0.5235 0.129 Uiso 1 1 calc R . .
H26C H 0.1910 -0.1748 0.5166 0.129 Uiso 1 1 calc R . .
C27A C 0.2856(11) 0.095(2) 0.6738(11) 0.080(5) Uani 0.61(2) 1 d PDU A 1
H27A H 0.2825 0.1306 0.6512 0.096 Uiso 0.61(2) 1 calc PR A 1
H27B H 0.2607 0.0811 0.6739 0.096 Uiso 0.61(2) 1 calc PR A 1
C28A C 0.3056(10) 0.1559(16) 0.7066(11) 0.080(5) Uani 0.61(2) 1 d PDU A 1
H28A H 0.3128 0.1182 0.7289 0.121 Uiso 0.61(2) 1 calc PR A 1
H28B H 0.2893 0.2060 0.7084 0.121 Uiso 0.61(2) 1 calc PR A 1
H28C H 0.3276 0.1825 0.7038 0.121 Uiso 0.61(2) 1 calc PR A 1
C29A C 0.3228(5) -0.054(4) 0.7199(6) 0.105(7) Uani 0.61(2) 1 d PDU A 1
H29A H 0.3361 -0.1139 0.7221 0.126 Uiso 0.61(2) 1 calc PR A 1
H29B H 0.3400 -0.0089 0.7362 0.126 Uiso 0.61(2) 1 calc PR A 1
C30A C 0.2905(7) -0.068(3) 0.7326(5) 0.105(7) Uani 0.61(2) 1 d PDU A 1
H30A H 0.2766 -0.0102 0.7295 0.158 Uiso 0.61(2) 1 calc PR A 1
H30B H 0.2997 -0.0857 0.7585 0.158 Uiso 0.61(2) 1 calc PR A 1
H30C H 0.2745 -0.1172 0.7181 0.158 Uiso 0.61(2) 1 calc PR A 1
C31A C 0.3532(3) 0.003(2) 0.6667(6) 0.098(8) Uani 0.61(2) 1 d PDU A 1
H31A H 0.3679 0.0491 0.6847 0.117 Uiso 0.61(2) 1 calc PR A 1
H31B H 0.3669 -0.0563 0.6717 0.117 Uiso 0.61(2) 1 calc PR A 1
C32A C 0.3493(7) 0.036(2) 0.6285(6) 0.097(8) Uani 0.61(2) 1 d PDU A 1
H32A H 0.3345 -0.0089 0.6104 0.146 Uiso 0.61(2) 1 calc PR A 1
H32B H 0.3737 0.0410 0.6267 0.146 Uiso 0.61(2) 1 calc PR A 1
H32C H 0.3372 0.0965 0.6239 0.146 Uiso 0.61(2) 1 calc PR A 1
C27B C 0.2881(13) 0.096(3) 0.678(2) 0.080(5) Uani 0.39(2) 1 d PDU A 2
H27C H 0.2762 0.1245 0.6538 0.096 Uiso 0.39(2) 1 calc PR A 2
H27D H 0.2688 0.0831 0.6884 0.096 Uiso 0.39(2) 1 calc PR A 2
C28B C 0.3153(18) 0.165(2) 0.7028(19) 0.080(5) Uani 0.39(2) 1 d PDU A 2
H28D H 0.3247 0.1412 0.7279 0.120 Uiso 0.39(2) 1 calc PR A 2
H28E H 0.3029 0.2245 0.7023 0.120 Uiso 0.39(2) 1 calc PR A 2
H28F H 0.3357 0.1740 0.6942 0.120 Uiso 0.39(2) 1 calc PR A 2
C29B C 0.3351(7) -0.056(7) 0.7187(11) 0.105(8) Uani 0.39(2) 1 d PDU A 2
H29C H 0.3510 -0.1078 0.7169 0.126 Uiso 0.39(2) 1 calc PR A 2
H29D H 0.3512 -0.0056 0.7329 0.126 Uiso 0.39(2) 1 calc PR A 2
C30B C 0.3108(13) -0.089(4) 0.7393(8) 0.105(7) Uani 0.39(2) 1 d PDU A 2
H30D H 0.2969 -0.0365 0.7436 0.157 Uiso 0.39(2) 1 calc PR A 2
H30E H 0.3262 -0.1157 0.7628 0.157 Uiso 0.39(2) 1 calc PR A 2
H30F H 0.2937 -0.1363 0.7248 0.157 Uiso 0.39(2) 1 calc PR A 2
C31B C 0.3429(13) 0.0437(17) 0.6572(17) 0.097(8) Uani 0.39(2) 1 d PDU A 2
H31C H 0.3301 0.0904 0.6384 0.117 Uiso 0.39(2) 1 calc PR A 2
H31D H 0.3608 0.0770 0.6781 0.117 Uiso 0.39(2) 1 calc PR A 2
C32B C 0.3635(11) -0.023(3) 0.6413(15) 0.097(8) Uani 0.39(2) 1 d PDU A 2
H32D H 0.3767 -0.0686 0.6599 0.146 Uiso 0.39(2) 1 calc PR A 2
H32E H 0.3812 0.0119 0.6336 0.146 Uiso 0.39(2) 1 calc PR A 2
H32F H 0.3461 -0.0548 0.6201 0.146 Uiso 0.39(2) 1 calc PR A 2
C33A C 0.2086(6) 0.081(3) 0.4716(9) 0.133(9) Uani 0.761(16) 1 d PDU B 1
H33A H 0.2073 0.0356 0.4901 0.159 Uiso 0.761(16) 1 calc PR B 1
H33B H 0.1895 0.1284 0.4688 0.159 Uiso 0.761(16) 1 calc PR B 1
C34A C 0.2002(6) 0.031(2) 0.4353(7) 0.134(9) Uani 0.761(16) 1 d PDU B 1
H34A H 0.1844 0.0699 0.4154 0.202 Uiso 0.761(16) 1 calc PR B 1
H34B H 0.1877 -0.0278 0.4357 0.202 Uiso 0.761(16) 1 calc PR B 1
H34C H 0.2232 0.0182 0.4313 0.202 Uiso 0.761(16) 1 calc PR B 1
C35A C 0.2547(7) 0.2098(16) 0.4503(6) 0.138(10) Uani 0.761(16) 1 d PDU B 1
H35A H 0.2794 0.2374 0.4569 0.165 Uiso 0.761(16) 1 calc PR B 1
H35B H 0.2503 0.1705 0.4285 0.165 Uiso 0.761(16) 1 calc PR B 1
C36A C 0.2264(7) 0.2873(13) 0.4408(6) 0.141(10) Uani 0.761(16) 1 d PDU B 1
H36A H 0.2195 0.3012 0.4621 0.212 Uiso 0.761(16) 1 calc PR B 1
H36B H 0.2045 0.2678 0.4203 0.212 Uiso 0.761(16) 1 calc PR B 1
H36C H 0.2368 0.3429 0.4338 0.212 Uiso 0.761(16) 1 calc PR B 1
C37A C 0.2876(7) 0.0497(12) 0.4877(7) 0.116(7) Uani 0.761(16) 1 d PDU B 1
H37A H 0.2811 0.0253 0.4626 0.139 Uiso 0.761(16) 1 calc PR B 1
H37B H 0.3119 0.0798 0.4945 0.139 Uiso 0.761(16) 1 calc PR B 1
C38A C 0.2902(7) -0.0309(12) 0.5136(7) 0.117(7) Uani 0.761(16) 1 d PDU B 1
H38A H 0.3014 -0.0095 0.5390 0.176 Uiso 0.761(16) 1 calc PR B 1
H38B H 0.3053 -0.0802 0.5090 0.176 Uiso 0.761(16) 1 calc PR B 1
H38C H 0.2655 -0.0550 0.5096 0.176 Uiso 0.761(16) 1 calc PR B 1
C33B C 0.2130(18) 0.062(6) 0.474(3) 0.134(9) Uani 0.239(16) 1 d PDU B 2
H33C H 0.2102 0.0356 0.4965 0.160 Uiso 0.239(16) 1 calc PR B 2
H33D H 0.1911 0.1004 0.4618 0.160 Uiso 0.239(16) 1 calc PR B 2
C34B C 0.215(3) -0.017(5) 0.449(3) 0.134(10) Uani 0.239(16) 1 d PDU B 2
H34D H 0.2146 0.0088 0.4259 0.201 Uiso 0.239(16) 1 calc PR B 2
H34E H 0.1934 -0.0573 0.4447 0.201 Uiso 0.239(16) 1 calc PR B 2
H34F H 0.2373 -0.0525 0.4607 0.201 Uiso 0.239(16) 1 calc PR B 2
C35B C 0.2769(17) 0.189(4) 0.4599(19) 0.139(10) Uani 0.239(16) 1 d PDU B 2
H35C H 0.3027 0.2029 0.4754 0.166 Uiso 0.239(16) 1 calc PR B 2
H35D H 0.2774 0.1442 0.4410 0.166 Uiso 0.239(16) 1 calc PR B 2
C36B C 0.259(2) 0.278(4) 0.441(2) 0.139(10) Uani 0.239(16) 1 d PDU B 2
H36D H 0.2335 0.2653 0.4253 0.209 Uiso 0.239(16) 1 calc PR B 2
H36E H 0.2725 0.3029 0.4264 0.209 Uiso 0.239(16) 1 calc PR B 2
H36F H 0.2589 0.3242 0.4596 0.209 Uiso 0.239(16) 1 calc PR B 2
C37B C 0.2751(13) 0.0245(18) 0.5044(19) 0.117(8) Uani 0.239(16) 1 d PDU B 2
H37C H 0.2602 -0.0090 0.5163 0.140 Uiso 0.239(16) 1 calc PR B 2
H37D H 0.2751 -0.0127 0.4832 0.140 Uiso 0.239(16) 1 calc PR B 2
C38B C 0.3143(13) 0.032(5) 0.5315(17) 0.117(8) Uani 0.239(16) 1 d PDU B 2
H38D H 0.3146 0.0688 0.5527 0.175 Uiso 0.239(16) 1 calc PR B 2
H38E H 0.3296 0.0631 0.5196 0.175 Uiso 0.239(16) 1 calc PR B 2
H38F H 0.3241 -0.0298 0.5395 0.175 Uiso 0.239(16) 1 calc PR B 2
C39 C 0.3176(3) 0.3034(11) 0.6268(3) 0.055(4) Uani 1 1 d . B .
H39A H 0.3107 0.2499 0.6388 0.066 Uiso 1 1 calc R . .
H39B H 0.3382 0.2833 0.6193 0.066 Uiso 1 1 calc R . .
C40 C 0.3315(4) 0.3812(13) 0.6550(4) 0.083(5) Uani 1 1 d . . .
H40A H 0.3420 0.4310 0.6448 0.125 Uiso 1 1 calc R B .
H40B H 0.3504 0.3566 0.6771 0.125 Uiso 1 1 calc R . .
H40C H 0.3110 0.4057 0.6613 0.125 Uiso 1 1 calc R . .
C41 C 0.2422(4) 0.3654(11) 0.6026(4) 0.062(4) Uani 1 1 d . B .
H41A H 0.2502 0.4216 0.6179 0.074 Uiso 1 1 calc R . .
H41B H 0.2201 0.3821 0.5813 0.074 Uiso 1 1 calc R . .
C42 C 0.2316(4) 0.2934(12) 0.6243(4) 0.070(5) Uani 1 1 d . . .
H42A H 0.2247 0.2362 0.6100 0.106 Uiso 1 1 calc R B .
H42B H 0.2107 0.3156 0.6304 0.106 Uiso 1 1 calc R . .
H42C H 0.2524 0.2809 0.6469 0.106 Uiso 1 1 calc R . .
C43 C 0.2917(4) 0.4407(11) 0.5707(4) 0.072(4) Uani 1 1 d . B .
H43A H 0.2955 0.4876 0.5902 0.086 Uiso 1 1 calc R . .
H43B H 0.3154 0.4323 0.5671 0.086 Uiso 1 1 calc R . .
C44 C 0.2639(5) 0.4766(11) 0.5360(4) 0.087(6) Uani 1 1 d . . .
H44A H 0.2632 0.4360 0.5157 0.130 Uiso 1 1 calc R B .
H44B H 0.2707 0.5395 0.5313 0.130 Uiso 1 1 calc R . .
H44C H 0.2397 0.4777 0.5383 0.130 Uiso 1 1 calc R . .
C45A C 0.0954(12) 0.336(4) 0.4184(7) 0.080(6) Uani 0.60(6) 1 d PDU C 1
H45A H 0.0749 0.3094 0.3977 0.096 Uiso 0.60(6) 1 calc PR C 1
H45B H 0.1008 0.3983 0.4111 0.096 Uiso 0.60(6) 1 calc PR C 1
C46A C 0.1292(8) 0.275(3) 0.4256(9) 0.080(6) Uani 0.60(6) 1 d PDU C 1
H46A H 0.1509 0.3072 0.4421 0.120 Uiso 0.60(6) 1 calc PR C 1
H46B H 0.1326 0.2616 0.4025 0.120 Uiso 0.60(6) 1 calc PR C 1
H46C H 0.1258 0.2166 0.4369 0.120 Uiso 0.60(6) 1 calc PR C 1
C47A C 0.0701(15) 0.2274(15) 0.4657(8) 0.092(6) Uani 0.60(6) 1 d PDU C 1
H47A H 0.0932 0.1917 0.4755 0.110 Uiso 0.60(6) 1 calc PR C 1
H47B H 0.0585 0.2272 0.4845 0.110 Uiso 0.60(6) 1 calc PR C 1
C48A C 0.0445(14) 0.1793(19) 0.4315(10) 0.092(6) Uani 0.60(6) 1 d PDU C 1
H48A H 0.0277 0.2249 0.4156 0.138 Uiso 0.60(6) 1 calc PR C 1
H48B H 0.0304 0.1314 0.4385 0.138 Uiso 0.60(6) 1 calc PR C 1
H48C H 0.0591 0.1506 0.4184 0.138 Uiso 0.60(6) 1 calc PR C 1
C49A C 0.0345(8) 0.393(5) 0.4464(9) 0.082(6) Uani 0.60(6) 1 d PDU C 1
H49A H 0.0340 0.4581 0.4382 0.098 Uiso 0.60(6) 1 calc PR C 1
H49B H 0.0175 0.3569 0.4258 0.098 Uiso 0.60(6) 1 calc PR C 1
C50A C 0.0207(7) 0.390(3) 0.4783(10) 0.082(6) Uani 0.60(6) 1 d PDU C 1
H50A H 0.0149 0.3259 0.4824 0.123 Uiso 0.60(6) 1 calc PR C 1
H50B H -0.0014 0.4284 0.4725 0.123 Uiso 0.60(6) 1 calc PR C 1
H50C H 0.0398 0.4140 0.5003 0.123 Uiso 0.60(6) 1 calc PR C 1
C45B C 0.0897(16) 0.349(7) 0.4149(9) 0.079(6) Uani 0.40(6) 1 d PDU C 2
H45C H 0.0701 0.3132 0.3963 0.095 Uiso 0.40(6) 1 calc PR C 2
H45D H 0.0882 0.4138 0.4062 0.095 Uiso 0.40(6) 1 calc PR C 2
C46B C 0.1268(12) 0.309(4) 0.4181(13) 0.080(6) Uani 0.40(6) 1 d PDU C 2
H46D H 0.1452 0.3272 0.4417 0.120 Uiso 0.40(6) 1 calc PR C 2
H46E H 0.1340 0.3328 0.3982 0.120 Uiso 0.40(6) 1 calc PR C 2
H46F H 0.1252 0.2412 0.4166 0.120 Uiso 0.40(6) 1 calc PR C 2
C47B C 0.0731(17) 0.2249(18) 0.4652(17) 0.092(6) Uani 0.40(6) 1 d PDU C 2
H47C H 0.0940 0.1879 0.4639 0.110 Uiso 0.40(6) 1 calc PR C 2
H47D H 0.0725 0.2177 0.4901 0.110 Uiso 0.40(6) 1 calc PR C 2
C48B C 0.0377(19) 0.186(3) 0.4378(16) 0.092(6) Uani 0.40(6) 1 d PDU C 2
H48D H 0.0169 0.2244 0.4380 0.138 Uiso 0.40(6) 1 calc PR C 2
H48E H 0.0342 0.1224 0.4443 0.138 Uiso 0.40(6) 1 calc PR C 2
H48F H 0.0391 0.1876 0.4132 0.138 Uiso 0.40(6) 1 calc PR C 2
C49B C 0.0356(14) 0.401(8) 0.4387(14) 0.082(6) Uani 0.40(6) 1 d PDU C 2
H49C H 0.0385 0.4645 0.4304 0.099 Uiso 0.40(6) 1 calc PR C 2
H49D H 0.0204 0.3651 0.4171 0.099 Uiso 0.40(6) 1 calc PR C 2
C50B C 0.0156(10) 0.407(5) 0.4657(17) 0.082(6) Uani 0.40(6) 1 d PDU C 2
H50D H 0.0055 0.3457 0.4678 0.123 Uiso 0.40(6) 1 calc PR C 2
H50E H -0.0043 0.4521 0.4570 0.123 Uiso 0.40(6) 1 calc PR C 2
H50F H 0.0329 0.4260 0.4897 0.123 Uiso 0.40(6) 1 calc PR C 2
C51 C 0.0959(4) 0.5910(10) 0.4282(3) 0.055(4) Uani 1 1 d . C .
H51A H 0.1011 0.5403 0.4137 0.066 Uiso 1 1 calc R . .
H51B H 0.0692 0.5899 0.4235 0.066 Uiso 1 1 calc R . .
C52 C 0.1050(4) 0.6825(9) 0.4140(3) 0.053(4) Uani 1 1 d . . .
H52A H 0.1029 0.7332 0.4299 0.080 Uiso 1 1 calc R C .
H52B H 0.0878 0.6931 0.3891 0.080 Uiso 1 1 calc R . .
H52C H 0.1301 0.6803 0.4140 0.080 Uiso 1 1 calc R . .
C53 C 0.1021(4) 0.6539(9) 0.4984(3) 0.049(3) Uani 1 1 d . C .
H53A H 0.1187 0.6611 0.5241 0.059 Uiso 1 1 calc R . .
H53B H 0.1012 0.7139 0.4858 0.059 Uiso 1 1 calc R . .
C54 C 0.0633(4) 0.6302(12) 0.4977(5) 0.080(5) Uani 1 1 d . . .
H54A H 0.0471 0.6177 0.4724 0.120 Uiso 1 1 calc R C .
H54B H 0.0536 0.6826 0.5073 0.120 Uiso 1 1 calc R . .
H54C H 0.0645 0.5751 0.5127 0.120 Uiso 1 1 calc R . .
C55 C 0.1669(3) 0.6035(9) 0.4838(3) 0.044(3) Uani 1 1 d . C .
H55A H 0.1663 0.6693 0.4764 0.053 Uiso 1 1 calc R . .
H55B H 0.1816 0.5996 0.5102 0.053 Uiso 1 1 calc R . .
C56 C 0.1855(4) 0.5467(12) 0.4628(4) 0.066(4) Uani 1 1 d . . .
H56A H 0.1870 0.4818 0.4707 0.099 Uiso 1 1 calc R C .
H56B H 0.2103 0.5709 0.4676 0.099 Uiso 1 1 calc R . .
H56C H 0.1712 0.5506 0.4366 0.099 Uiso 1 1 calc R . .
C57A C 0.0179(13) 0.0779(17) 0.5500(5) 0.063(6) Uani 0.59(4) 1 d PDU D 1
H57A H 0.0436 0.0558 0.5571 0.076 Uiso 0.59(4) 1 calc PR D 1
H57B H 0.0016 0.0229 0.5437 0.076 Uiso 0.59(4) 1 calc PR D 1
C58A C 0.0091(10) 0.139(2) 0.5164(3) 0.063(6) Uani 0.59(4) 1 d PDU D 1
H58A H -0.0166 0.1593 0.5085 0.076 Uiso 0.59(4) 1 calc PR D 1
H58B H 0.0131 0.1042 0.4966 0.076 Uiso 0.59(4) 1 calc PR D 1
H58C H 0.0252 0.1937 0.5223 0.076 Uiso 0.59(4) 1 calc PR D 1
C59A C -0.0363(3) 0.168(2) 0.5700(17) 0.098(6) Uani 0.59(4) 1 d PDU D 1
H59A H -0.0445 0.1863 0.5902 0.117 Uiso 0.59(4) 1 calc PR D 1
H59B H -0.0391 0.2228 0.5539 0.117 Uiso 0.59(4) 1 calc PR D 1
C60A C -0.0608(4) 0.091(3) 0.5482(12) 0.099(7) Uani 0.59(4) 1 d PDU D 1
H60A H -0.0556 0.0335 0.5627 0.118 Uiso 0.59(4) 1 calc PR D 1
H60B H -0.0561 0.0805 0.5255 0.118 Uiso 0.59(4) 1 calc PR D 1
H60C H -0.0866 0.1078 0.5423 0.118 Uiso 0.59(4) 1 calc PR D 1
C61A C 0.0175(16) 0.0413(14) 0.6212(9) 0.077(6) Uani 0.59(4) 1 d PDU D 1
H61A H -0.0005 -0.0078 0.6091 0.092 Uiso 0.59(4) 1 calc PR D 1
H61B H 0.0424 0.0145 0.6275 0.092 Uiso 0.59(4) 1 calc PR D 1
C62A C 0.0119(10) 0.070(2) 0.6563(5) 0.077(6) Uani 0.59(4) 1 d PDU D 1
H62A H 0.0231 0.1310 0.6640 0.093 Uiso 0.59(4) 1 calc PR D 1
H62B H 0.0235 0.0243 0.6755 0.093 Uiso 0.59(4) 1 calc PR D 1
H62C H -0.0145 0.0732 0.6519 0.093 Uiso 0.59(4) 1 calc PR D 1
C57B C 0.0254(19) 0.064(3) 0.5575(10) 0.064(6) Uani 0.41(4) 1 d PDU D 2
H57C H 0.0510 0.0428 0.5698 0.076 Uiso 0.41(4) 1 calc PR D 2
H57D H 0.0094 0.0087 0.5513 0.076 Uiso 0.41(4) 1 calc PR D 2
C58B C 0.0227(14) 0.114(3) 0.5222(7) 0.064(6) Uani 0.41(4) 1 d PDU D 2
H58D H 0.0260 0.1805 0.5268 0.076 Uiso 0.41(4) 1 calc PR D 2
H58E H -0.0015 0.1020 0.5036 0.076 Uiso 0.41(4) 1 calc PR D 2
H58F H 0.0418 0.0903 0.5136 0.076 Uiso 0.41(4) 1 calc PR D 2
C59B C -0.0362(3) 0.169(3) 0.569(3) 0.098(7) Uani 0.41(4) 1 d PDU D 2
H59C H -0.0418 0.2134 0.5858 0.117 Uiso 0.41(4) 1 calc PR D 2
H59D H -0.0406 0.2002 0.5457 0.117 Uiso 0.41(4) 1 calc PR D 2
C60B C -0.0621(4) 0.086(4) 0.5631(18) 0.098(7) Uani 0.41(4) 1 d PDU D 2
H60D H -0.0623 0.0519 0.5415 0.118 Uiso 0.41(4) 1 calc PR D 2
H60E H -0.0870 0.1087 0.5594 0.118 Uiso 0.41(4) 1 calc PR D 2
H60F H -0.0538 0.0456 0.5845 0.118 Uiso 0.41(4) 1 calc PR D 2
C61B C 0.012(2) 0.057(3) 0.6254(14) 0.076(6) Uani 0.41(4) 1 d PDU D 2
H61C H -0.0038 0.0037 0.6143 0.092 Uiso 0.41(4) 1 calc PR D 2
H61D H 0.0374 0.0332 0.6378 0.092 Uiso 0.41(4) 1 calc PR D 2
C62B C -0.0010(15) 0.101(3) 0.6538(8) 0.077(6) Uani 0.41(4) 1 d PDU D 2
H62D H 0.0194 0.1349 0.6718 0.092 Uiso 0.41(4) 1 calc PR D 2
H62E H -0.0099 0.0531 0.6661 0.092 Uiso 0.41(4) 1 calc PR D 2
H62F H -0.0210 0.1450 0.6417 0.092 Uiso 0.41(4) 1 calc PR D 2
C63A C 0.0925(5) 0.4682(13) 0.6093(5) 0.066(5) Uani 0.533(12) 1 d PDU D 1
H63A H 0.1044 0.5231 0.6239 0.079 Uiso 0.533(12) 1 calc PR D 1
H63B H 0.1070 0.4502 0.5942 0.079 Uiso 0.533(12) 1 calc PR D 1
C64A C 0.0540(6) 0.4946(15) 0.5843(6) 0.067(5) Uani 0.533(12) 1 d PDU D 1
H64A H 0.0427 0.4422 0.5683 0.080 Uiso 0.533(12) 1 calc PR D 1
H64B H 0.0553 0.5482 0.5694 0.080 Uiso 0.533(12) 1 calc PR D 1
H64C H 0.0391 0.5104 0.5991 0.080 Uiso 0.533(12) 1 calc PR D 1
C65A C 0.0865(6) 0.4302(10) 0.6791(4) 0.055(4) Uani 0.533(12) 1 d PDU D 1
H65A H 0.1058 0.4777 0.6890 0.066 Uiso 0.533(12) 1 calc PR D 1
H65B H 0.0625 0.4625 0.6702 0.066 Uiso 0.533(12) 1 calc PR D 1
C66A C 0.0873(8) 0.3641(17) 0.7097(3) 0.056(4) Uani 0.533(12) 1 d PDU D 1
H66A H 0.0666 0.3207 0.7007 0.067 Uiso 0.533(12) 1 calc PR D 1
H66B H 0.0854 0.3996 0.7303 0.067 Uiso 0.533(12) 1 calc PR D 1
H66C H 0.1105 0.3293 0.7177 0.067 Uiso 0.533(12) 1 calc PR D 1
C67A C 0.14189(19) 0.3427(11) 0.6531(7) 0.038(4) Uani 0.533(12) 1 d PDU D 1
H67A H 0.1487 0.2988 0.6739 0.046 Uiso 0.533(12) 1 calc PR D 1
H67B H 0.1455 0.3106 0.6323 0.046 Uiso 0.533(12) 1 calc PR D 1
C68A C 0.1675(2) 0.4259(16) 0.6638(8) 0.041(4) Uani 0.533(12) 1 d PDU D 1
H68A H 0.1548 0.4808 0.6504 0.049 Uiso 0.533(12) 1 calc PR D 1
H68B H 0.1894 0.4135 0.6576 0.049 Uiso 0.533(12) 1 calc PR D 1
H68C H 0.1749 0.4369 0.6901 0.049 Uiso 0.533(12) 1 calc PR D 1
C63B C 0.0763(9) 0.4916(9) 0.6310(6) 0.066(5) Uani 0.467(12) 1 d PDU D 2
H63C H 0.0533 0.4970 0.6363 0.079 Uiso 0.467(12) 1 calc PR D 2
H63D H 0.0945 0.5343 0.6477 0.079 Uiso 0.467(12) 1 calc PR D 2
C64B C 0.0688(10) 0.5217(13) 0.5918(6) 0.067(5) Uani 0.467(12) 1 d PDU D 2
H64D H 0.0644 0.5888 0.5896 0.080 Uiso 0.467(12) 1 calc PR D 2
H64E H 0.0471 0.4892 0.5754 0.080 Uiso 0.467(12) 1 calc PR D 2
H64F H 0.0901 0.5066 0.5850 0.080 Uiso 0.467(12) 1 calc PR D 2
C65B C 0.1060(5) 0.3662(19) 0.69008(17) 0.057(4) Uani 0.467(12) 1 d PDU D 2
H65C H 0.1252 0.3183 0.6998 0.068 Uiso 0.467(12) 1 calc PR D 2
H65D H 0.1166 0.4265 0.7009 0.068 Uiso 0.467(12) 1 calc PR D 2
C66B C 0.0739(7) 0.343(2) 0.7021(4) 0.057(4) Uani 0.467(12) 1 d PDU D 2
H66D H 0.0528 0.3824 0.6887 0.069 Uiso 0.467(12) 1 calc PR D 2
H66E H 0.0810 0.3545 0.7284 0.069 Uiso 0.467(12) 1 calc PR D 2
H66F H 0.0672 0.2778 0.6968 0.069 Uiso 0.467(12) 1 calc PR D 2
C67B C 0.1394(3) 0.3663(16) 0.6384(7) 0.039(4) Uani 0.467(12) 1 d PDU D 2
H67C H 0.1512 0.3079 0.6502 0.047 Uiso 0.467(12) 1 calc PR D 2
H67D H 0.1373 0.3637 0.6124 0.047 Uiso 0.467(12) 1 calc PR D 2
C68B C 0.1640(4) 0.4473(19) 0.6567(10) 0.041(4) Uani 0.467(12) 1 d PDU D 2
H68D H 0.1566 0.4714 0.6765 0.050 Uiso 0.467(12) 1 calc PR D 2
H68E H 0.1616 0.4965 0.6387 0.050 Uiso 0.467(12) 1 calc PR D 2
H68F H 0.1896 0.4264 0.6668 0.050 Uiso 0.467(12) 1 calc PR D 2
C69 C 0.1381(6) 0.1419(13) 0.7318(6) 0.104(5) Uani 1 1 d U E 1
H69A H 0.1517 0.1925 0.7482 0.125 Uiso 1 1 calc R E 1
H69B H 0.1256 0.1684 0.7072 0.125 Uiso 1 1 calc R E 1
C70 C 0.1107(6) 0.1030(13) 0.7456(6) 0.105(5) Uani 1 1 d U E 1
H70A H 0.0961 0.0561 0.7284 0.158 Uiso 1 1 calc R E 1
H70B H 0.0945 0.1526 0.7480 0.158 Uiso 1 1 calc R E 1
H70C H 0.1232 0.0742 0.7695 0.158 Uiso 1 1 calc R E 1
C71 C 0.1942(5) 0.0181(15) 0.7761(5) 0.102(5) Uani 1 1 d U E 1
H71A H 0.2044 0.0745 0.7906 0.122 Uiso 1 1 calc R E 1
H71B H 0.1763 -0.0103 0.7857 0.122 Uiso 1 1 calc R E 1
C72 C 0.2262(5) -0.0525(14) 0.7800(5) 0.103(5) Uani 1 1 d U E 1
H72A H 0.2160 -0.1098 0.7668 0.155 Uiso 1 1 calc R E 1
H72B H 0.2393 -0.0665 0.8059 0.155 Uiso 1 1 calc R E 1
H72C H 0.2434 -0.0251 0.7696 0.155 Uiso 1 1 calc R E 1
C73 C 0.2008(7) 0.1228(15) 0.7133(7) 0.137(7) Uani 1 1 d U E 1
H73A H 0.2197 0.0833 0.7090 0.164 Uiso 1 1 calc R E 1
H73B H 0.1854 0.1487 0.6893 0.164 Uiso 1 1 calc R E 1
C74 C 0.2194(7) 0.1993(15) 0.7365(7) 0.141(7) Uani 1 1 d U E 1
H74A H 0.2012 0.2407 0.7404 0.211 Uiso 1 1 calc R E 1
H74B H 0.2339 0.2337 0.7247 0.211 Uiso 1 1 calc R E 1
H74C H 0.2357 0.1751 0.7601 0.211 Uiso 1 1 calc R E 1
C75A C 0.1528(5) -0.2818(11) 0.6543(5) 0.059(4) Uani 0.565(12) 1 d PDU E 1
H75A H 0.1406 -0.3310 0.6364 0.071 Uiso 0.565(12) 1 calc PR E 1
H75B H 0.1715 -0.2523 0.6461 0.071 Uiso 0.565(12) 1 calc PR E 1
C76A C 0.1719(5) -0.3261(12) 0.6915(6) 0.060(4) Uani 0.565(12) 1 d PDU E 1
H76A H 0.1860 -0.2788 0.7088 0.072 Uiso 0.565(12) 1 calc PR E 1
H76B H 0.1885 -0.3750 0.6894 0.072 Uiso 0.565(12) 1 calc PR E 1
H76C H 0.1535 -0.3531 0.7004 0.072 Uiso 0.565(12) 1 calc PR E 1
C77A C 0.1035(8) -0.1576(13) 0.6065(2) 0.076(5) Uani 0.565(12) 1 d PDU E 1
H77A H 0.0871 -0.1033 0.6032 0.091 Uiso 0.565(12) 1 calc PR E 1
H77B H 0.1253 -0.1376 0.6009 0.091 Uiso 0.565(12) 1 calc PR E 1
C78A C 0.0834(7) -0.2326(18) 0.5795(2) 0.077(5) Uani 0.565(12) 1 d PDU E 1
H78A H 0.1002 -0.2844 0.5810 0.092 Uiso 0.565(12) 1 calc PR E 1
H78B H 0.0747 -0.2070 0.5547 0.092 Uiso 0.565(12) 1 calc PR E 1
H78C H 0.0624 -0.2546 0.5854 0.092 Uiso 0.565(12) 1 calc PR E 1
C79A C 0.0762(4) -0.2401(17) 0.6579(11) 0.097(7) Uani 0.565(12) 1 d PDU E 1
H79A H 0.0702 -0.2998 0.6445 0.117 Uiso 0.565(12) 1 calc PR E 1
H79B H 0.0804 -0.2527 0.6839 0.117 Uiso 0.565(12) 1 calc PR E 1
C80A C 0.0437(3) -0.175(2) 0.6427(7) 0.098(7) Uani 0.565(12) 1 d PDU E 1
H80A H 0.0489 -0.1169 0.6568 0.118 Uiso 0.565(12) 1 calc PR E 1
H80B H 0.0217 -0.2039 0.6446 0.118 Uiso 0.565(12) 1 calc PR E 1
H80C H 0.0396 -0.1612 0.6170 0.118 Uiso 0.565(12) 1 calc PR E 1
C75B C 0.1373(5) -0.2979(11) 0.6820(7) 0.060(4) Uani 0.435(12) 1 d PDU E 2
H75C H 0.1277 -0.3009 0.7022 0.072 Uiso 0.435(12) 1 calc PR E 2
H75D H 0.1286 -0.3539 0.6666 0.072 Uiso 0.435(12) 1 calc PR E 2
C76B C 0.1791(5) -0.2993(16) 0.6980(9) 0.059(4) Uani 0.435(12) 1 d PDU E 2
H76D H 0.1889 -0.2930 0.6782 0.071 Uiso 0.435(12) 1 calc PR E 2
H76E H 0.1874 -0.3581 0.7108 0.071 Uiso 0.435(12) 1 calc PR E 2
H76F H 0.1878 -0.2476 0.7152 0.071 Uiso 0.435(12) 1 calc PR E 2
C77B C 0.1195(8) -0.223(2) 0.6091(3) 0.077(5) Uani 0.435(12) 1 d PDU E 2
H77C H 0.1448 -0.2140 0.6093 0.092 Uiso 0.435(12) 1 calc PR E 2
H77D H 0.1133 -0.2897 0.6040 0.092 Uiso 0.435(12) 1 calc PR E 2
C78B C 0.0931(9) -0.165(3) 0.5786(2) 0.077(5) Uani 0.435(12) 1 d PDU E 2
H78D H 0.0687 -0.1667 0.5805 0.092 Uiso 0.435(12) 1 calc PR E 2
H78E H 0.0916 -0.1908 0.5549 0.092 Uiso 0.435(12) 1 calc PR E 2
H78F H 0.1019 -0.1012 0.5807 0.092 Uiso 0.435(12) 1 calc PR E 2
C79B C 0.0745(6) -0.246(2) 0.6505(15) 0.098(7) Uani 0.435(12) 1 d PDU E 2
H79C H 0.0619 -0.2674 0.6251 0.117 Uiso 0.435(12) 1 calc PR E 2
H79D H 0.0789 -0.3005 0.6668 0.117 Uiso 0.435(12) 1 calc PR E 2
C80B C 0.0493(5) -0.179(3) 0.6605(10) 0.099(7) Uani 0.435(12) 1 d PDU E 2
H80D H 0.0512 -0.1171 0.6508 0.119 Uiso 0.435(12) 1 calc PR E 2
H80E H 0.0567 -0.1755 0.6871 0.119 Uiso 0.435(12) 1 calc PR E 2
H80F H 0.0239 -0.2008 0.6499 0.119 Uiso 0.435(12) 1 calc PR E 2
Pt6 Pt 0.100401(13) 0.23162(4) 0.054217(13) 0.04153(12) Uani 1 1 d . F .
Pt7 Pt 0.188576(12) 0.55612(3) 0.146510(13) 0.03583(11) Uani 1 1 d . F .
Pt8 Pt 0.136862(13) 0.61866(3) 0.277993(13) 0.03990(12) Uani 1 1 d . F .
Pt9 Pt 0.039625(12) 0.27715(3) 0.276353(12) 0.03535(11) Uani 1 1 d . . .
Pt10 Pt -0.004679(12) 0.07819(3) 0.128698(12) 0.03519(11) Uani 1 1 d . F .
Cl6 Cl 0.10550(13) 0.1445(3) 0.00370(10) 0.0884(15) Uani 1 1 d . . .
Cl7 Cl 0.23692(10) 0.6223(3) 0.12952(10) 0.0610(9) Uani 1 1 d . . .
Cl8 Cl 0.17016(11) 0.7339(3) 0.32203(10) 0.0713(11) Uani 1 1 d . . .
Cl9 Cl 0.03607(10) 0.2274(3) 0.33409(8) 0.0577(9) Uani 1 1 d . . .
Cl10 Cl 0.05080(8) -0.0002(2) 0.16377(9) 0.0466(8) Uani 1 1 d . . .
P11 P 0.12968(11) 0.1141(2) 0.09349(10) 0.0545(9) Uani 1 1 d D . .
P12 P 0.07217(10) 0.3544(3) 0.01700(9) 0.0531(9) Uani 1 1 d D . .
P13 P 0.15230(12) 0.6828(3) 0.12150(10) 0.0676(12) Uani 1 1 d D . .
P14 P 0.22542(9) 0.4315(2) 0.17156(10) 0.0492(9) Uani 1 1 d D . .
P15 P 0.09136(10) 0.7252(2) 0.24844(9) 0.0459(8) Uani 1 1 d . . .
P16 P 0.18013(9) 0.5157(3) 0.31152(10) 0.0514(9) Uani 1 1 d . F .
P17 P -0.00487(8) 0.3849(3) 0.27151(9) 0.0423(8) Uani 1 1 d . . .
P18 P 0.08215(9) 0.1603(2) 0.28381(9) 0.0429(8) Uani 1 1 d . . .
P19 P -0.03259(9) -0.0686(2) 0.12484(9) 0.0458(8) Uani 1 1 d . . .
P20 P -0.05428(9) 0.1614(2) 0.09775(10) 0.0481(9) Uani 1 1 d . . .
C81 C 0.0642(3) 0.3617(8) 0.1337(3) 0.030(3) Uani 1 1 d . . .
C82 C 0.0890(3) 0.4327(8) 0.1470(3) 0.039(3) Uani 1 1 d . F .
C83 C 0.0859(3) 0.4658(7) 0.1800(3) 0.033(3) Uani 1 1 d . . .
C84 C 0.0598(3) 0.4095(8) 0.1868(3) 0.032(3) Uani 1 1 d . F .
C85 C 0.0459(3) 0.3453(8) 0.1584(3) 0.036(3) Uani 1 1 d . . .
C86 C 0.0678(3) 0.2925(9) 0.1102(3) 0.041(3) Uani 1 1 d . F .
C87 C 0.0962(3) 0.3102(9) 0.0955(3) 0.040(3) Uani 1 1 d . . .
C88 C 0.1212(3) 0.3827(9) 0.1102(3) 0.043(3) Uani 1 1 d . F .
H88 H 0.1401 0.3916 0.1005 0.051 Uiso 1 1 calc R . .
C89 C 0.1204(3) 0.4446(8) 0.1387(3) 0.042(3) Uani 1 1 d . . .
C90 C 0.1475(3) 0.5096(8) 0.1614(3) 0.037(3) Uani 1 1 d . F .
C91 C 0.1429(3) 0.5418(8) 0.1944(3) 0.037(3) Uani 1 1 d . . .
H91 H 0.1607 0.5837 0.2094 0.044 Uiso 1 1 calc R F .
C92 C 0.1134(3) 0.5156(9) 0.2063(3) 0.043(3) Uani 1 1 d . F .
C93 C 0.1087(3) 0.5200(8) 0.2411(3) 0.035(3) Uani 1 1 d . . .
C94 C 0.0842(3) 0.4597(8) 0.2486(3) 0.034(3) Uani 1 1 d . F .
H94 H 0.0834 0.4607 0.2726 0.040 Uiso 1 1 calc R . .
C95 C 0.0601(3) 0.3959(8) 0.2226(3) 0.037(3) Uani 1 1 d . . .
C96 C 0.0418(3) 0.3112(8) 0.2276(3) 0.038(3) Uani 1 1 d . F .
C97 C 0.0269(3) 0.2503(8) 0.1971(3) 0.035(3) Uani 1 1 d . . .
H97 H 0.0136 0.1977 0.2001 0.042 Uiso 1 1 calc R F .
C98 C 0.0306(3) 0.2621(8) 0.1626(3) 0.036(3) Uani 1 1 d . F .
C99 C 0.0270(3) 0.1959(8) 0.1334(3) 0.039(3) Uani 1 1 d . . .
C100 C 0.0447(3) 0.2120(8) 0.1084(3) 0.036(3) Uani 1 1 d . F .
H100 H 0.0415 0.1682 0.0893 0.043 Uiso 1 1 calc R . .
C101 C 0.1310(6) 0.1197(15) 0.1406(2) 0.057(5) Uani 0.596(13) 1 d PDU F 1
H10A H 0.1393 0.1823 0.1505 0.068 Uiso 0.596(13) 1 calc PR F 1
H10B H 0.1058 0.1107 0.1406 0.068 Uiso 0.596(13) 1 calc PR F 1
C102 C 0.1562(8) 0.048(2) 0.1656(4) 0.057(5) Uani 0.596(13) 1 d PDU F 1
H10C H 0.1505 -0.0136 0.1543 0.086 Uiso 0.596(13) 1 calc PR F 1
H10D H 0.1526 0.0474 0.1891 0.086 Uiso 0.596(13) 1 calc PR F 1
H10E H 0.1818 0.0633 0.1696 0.086 Uiso 0.596(13) 1 calc PR F 1
C103 C 0.1158(4) -0.0038(8) 0.0773(7) 0.072(5) Uani 0.596(13) 1 d PDU F 1
H10F H 0.1195 -0.0130 0.0538 0.086 Uiso 0.596(13) 1 calc PR F 1
H10G H 0.1319 -0.0483 0.0952 0.086 Uiso 0.596(13) 1 calc PR F 1
C104 C 0.0760(5) -0.0250(12) 0.0720(8) 0.073(5) Uani 0.596(13) 1 d PDU F 1
H10H H 0.0712 -0.0084 0.0942 0.109 Uiso 0.596(13) 1 calc PR F 1
H10I H 0.0712 -0.0913 0.0670 0.109 Uiso 0.596(13) 1 calc PR F 1
H10J H 0.0597 0.0111 0.0513 0.109 Uiso 0.596(13) 1 calc PR F 1
C105 C 0.17923(18) 0.109(2) 0.1036(5) 0.092(7) Uani 0.596(13) 1 d PDU F 1
H10K H 0.1913 0.1587 0.1213 0.111 Uiso 0.596(13) 1 calc PR F 1
H10L H 0.1886 0.0488 0.1153 0.111 Uiso 0.596(13) 1 calc PR F 1
C106 C 0.1898(5) 0.120(2) 0.0700(7) 0.092(7) Uani 0.596(13) 1 d PDU F 1
H10M H 0.1810 0.0665 0.0539 0.139 Uiso 0.596(13) 1 calc PR F 1
H10N H 0.2166 0.1244 0.0775 0.139 Uiso 0.596(13) 1 calc PR F 1
H10O H 0.1786 0.1769 0.0569 0.139 Uiso 0.596(13) 1 calc PR F 1
C201 C 0.1422(12) 0.137(2) 0.1423(3) 0.057(5) Uani 0.404(13) 1 d PDU F 2
H20A H 0.1655 0.1726 0.1510 0.068 Uiso 0.404(13) 1 calc PR F 2
H20B H 0.1229 0.1762 0.1460 0.068 Uiso 0.404(13) 1 calc PR F 2
C202 C 0.1469(14) 0.050(3) 0.1653(5) 0.057(5) Uani 0.404(13) 1 d PDU F 2
H20C H 0.1245 0.0120 0.1559 0.086 Uiso 0.404(13) 1 calc PR F 2
H20D H 0.1513 0.0668 0.1908 0.086 Uiso 0.404(13) 1 calc PR F 2
H20E H 0.1678 0.0139 0.1641 0.086 Uiso 0.404(13) 1 calc PR F 2
C203 C 0.0941(7) 0.0271(18) 0.0887(6) 0.073(5) Uani 0.404(13) 1 d PDU F 2
H20F H 0.1061 -0.0331 0.0980 0.087 Uiso 0.404(13) 1 calc PR F 2
H20G H 0.0798 0.0454 0.1040 0.087 Uiso 0.404(13) 1 calc PR F 2
C204 C 0.0679(6) 0.014(2) 0.0495(8) 0.073(5) Uani 0.404(13) 1 d PDU F 2
H20H H 0.0790 0.0403 0.0327 0.110 Uiso 0.404(13) 1 calc PR F 2
H20I H 0.0448 0.0462 0.0462 0.110 Uiso 0.404(13) 1 calc PR F 2
H20J H 0.0632 -0.0520 0.0444 0.110 Uiso 0.404(13) 1 calc PR F 2
C205 C 0.1642(7) 0.053(2) 0.0805(12) 0.092(7) Uani 0.404(13) 1 d PDU F 2
H20K H 0.1708 -0.0055 0.0947 0.110 Uiso 0.404(13) 1 calc PR F 2
H20L H 0.1535 0.0361 0.0543 0.110 Uiso 0.404(13) 1 calc PR F 2
C206 C 0.1990(6) 0.109(3) 0.0869(14) 0.092(7) Uani 0.404(13) 1 d PDU F 2
H20M H 0.1929 0.1661 0.0723 0.138 Uiso 0.404(13) 1 calc PR F 2
H20N H 0.2164 0.0724 0.0796 0.138 Uiso 0.404(13) 1 calc PR F 2
H20O H 0.2101 0.1251 0.1128 0.138 Uiso 0.404(13) 1 calc PR F 2
C107 C 0.1010(11) 0.4561(14) 0.0197(17) 0.091(6) Uani 0.57(3) 1 d PDU F 1
H10P H 0.0854 0.5074 0.0057 0.109 Uiso 0.57(3) 1 calc PR F 1
H10Q H 0.1119 0.4761 0.0455 0.109 Uiso 0.57(3) 1 calc PR F 1
C108 C 0.1317(7) 0.439(2) 0.0050(10) 0.092(6) Uani 0.57(3) 1 d PDU F 1
H10R H 0.1357 0.3722 0.0039 0.139 Uiso 0.57(3) 1 calc PR F 1
H10S H 0.1544 0.4684 0.0213 0.139 Uiso 0.57(3) 1 calc PR F 1
H10T H 0.1250 0.4656 -0.0195 0.139 Uiso 0.57(3) 1 calc PR F 1
C109 C 0.0571(8) 0.3342(18) -0.03225(18) 0.065(5) Uani 0.57(3) 1 d PDU F 1
H10U H 0.0788 0.3364 -0.0398 0.078 Uiso 0.57(3) 1 calc PR F 1
H10V H 0.0464 0.2713 -0.0376 0.078 Uiso 0.57(3) 1 calc PR F 1
C110 C 0.0289(8) 0.404(2) -0.0547(3) 0.065(5) Uani 0.57(3) 1 d PDU F 1
H11A H 0.0067 0.4002 -0.0484 0.098 Uiso 0.57(3) 1 calc PR F 1
H11B H 0.0226 0.3911 -0.0808 0.098 Uiso 0.57(3) 1 calc PR F 1
H11C H 0.0392 0.4671 -0.0494 0.098 Uiso 0.57(3) 1 calc PR F 1
C111 C 0.0333(8) 0.400(2) 0.0276(16) 0.056(5) Uani 0.57(3) 1 d PDU F 1
H11D H 0.0416 0.4147 0.0540 0.067 Uiso 0.57(3) 1 calc PR F 1
H11E H 0.0248 0.4582 0.0138 0.067 Uiso 0.57(3) 1 calc PR F 1
C112 C 0.0011(5) 0.333(2) 0.0183(12) 0.056(5) Uani 0.57(3) 1 d PDU F 1
H11F H -0.0109 0.3286 -0.0083 0.083 Uiso 0.57(3) 1 calc PR F 1
H11G H -0.0166 0.3552 0.0290 0.083 Uiso 0.57(3) 1 calc PR F 1
H11H H 0.0100 0.2713 0.0282 0.083 Uiso 0.57(3) 1 calc PR F 1
C207 C 0.1074(10) 0.443(3) 0.023(2) 0.091(6) Uani 0.43(3) 1 d PDU F 2
H20P H 0.0987 0.4873 0.0022 0.110 Uiso 0.43(3) 1 calc PR F 2
H20Q H 0.1107 0.4783 0.0456 0.110 Uiso 0.43(3) 1 calc PR F 2
C208 C 0.1443(5) 0.404(3) 0.0250(13) 0.092(6) Uani 0.43(3) 1 d PDU F 2
H20R H 0.1520 0.3558 0.0439 0.137 Uiso 0.43(3) 1 calc PR F 2
H20S H 0.1626 0.4535 0.0311 0.137 Uiso 0.43(3) 1 calc PR F 2
H20T H 0.1420 0.3767 0.0014 0.137 Uiso 0.43(3) 1 calc PR F 2
C209 C 0.0476(12) 0.3263(18) -0.0311(2) 0.065(5) Uani 0.43(3) 1 d PDU F 2
H20U H 0.0610 0.2764 -0.0384 0.078 Uiso 0.43(3) 1 calc PR F 2
H20V H 0.0230 0.3021 -0.0339 0.078 Uiso 0.43(3) 1 calc PR F 2
C210 C 0.0432(12) 0.409(2) -0.0566(3) 0.065(5) Uani 0.43(3) 1 d PDU F 2
H21C H 0.0172 0.4157 -0.0719 0.098 Uiso 0.43(3) 1 calc PR F 2
H21D H 0.0576 0.3980 -0.0723 0.098 Uiso 0.43(3) 1 calc PR F 2
H21E H 0.0518 0.4650 -0.0422 0.098 Uiso 0.43(3) 1 calc PR F 2
C211 C 0.0368(10) 0.420(2) 0.027(2) 0.055(5) Uani 0.43(3) 1 d PDU F 2
H21F H 0.0471 0.4426 0.0526 0.066 Uiso 0.43(3) 1 calc PR F 2
H21G H 0.0301 0.4749 0.0109 0.066 Uiso 0.43(3) 1 calc PR F 2
C212 C 0.0023(7) 0.364(3) 0.0222(16) 0.055(5) Uani 0.43(3) 1 d PDU F 2
H21H H -0.0092 0.3455 -0.0034 0.083 Uiso 0.43(3) 1 calc PR F 2
H21I H -0.0150 0.4017 0.0294 0.083 Uiso 0.43(3) 1 calc PR F 2
H21J H 0.0088 0.3083 0.0376 0.083 Uiso 0.43(3) 1 calc PR F 2
C113 C 0.1542(10) 0.6903(17) 0.0756(4) 0.084(6) Uani 0.539(10) 1 d PDU G 1
H11I H 0.1801 0.6844 0.0774 0.101 Uiso 0.539(10) 1 calc PR G 1
H11J H 0.1404 0.6375 0.0609 0.101 Uiso 0.539(10) 1 calc PR G 1
C114 C 0.1386(8) 0.7801(19) 0.0558(5) 0.085(6) Uani 0.539(10) 1 d PDU G 1
H11K H 0.1168 0.7979 0.0613 0.127 Uiso 0.539(10) 1 calc PR G 1
H11L H 0.1318 0.7710 0.0294 0.127 Uiso 0.539(10) 1 calc PR G 1
H11M H 0.1571 0.8292 0.0640 0.127 Uiso 0.539(10) 1 calc PR G 1
C115 C 0.1038(2) 0.6500(13) 0.1073(8) 0.073(5) Uani 0.539(10) 1 d PDU G 1
H11N H 0.0991 0.5982 0.0896 0.088 Uiso 0.539(10) 1 calc PR G 1
H11O H 0.0987 0.6274 0.1289 0.088 Uiso 0.539(10) 1 calc PR G 1
C116 C 0.0776(2) 0.7290(18) 0.0898(7) 0.074(5) Uani 0.539(10) 1 d PDU G 1
H11P H 0.0857 0.7854 0.1044 0.111 Uiso 0.539(10) 1 calc PR G 1
H11Q H 0.0528 0.7126 0.0888 0.111 Uiso 0.539(10) 1 calc PR G 1
H11R H 0.0773 0.7398 0.0650 0.111 Uiso 0.539(10) 1 calc PR G 1
C117 C 0.1534(5) 0.7670(14) 0.1568(5) 0.061(4) Uani 0.539(10) 1 d PDU G 1
H11S H 0.1352 0.8165 0.1456 0.073 Uiso 0.539(10) 1 calc PR G 1
H11T H 0.1459 0.7357 0.1755 0.073 Uiso 0.539(10) 1 calc PR G 1
C118 C 0.1909(6) 0.8112(15) 0.1753(7) 0.062(4) Uani 0.539(10) 1 d PDU G 1
H11U H 0.2092 0.7626 0.1858 0.094 Uiso 0.539(10) 1 calc PR G 1
H11V H 0.1900 0.8529 0.1947 0.094 Uiso 0.539(10) 1 calc PR G 1
H11W H 0.1977 0.8465 0.1572 0.094 Uiso 0.539(10) 1 calc PR G 1
C213 C 0.1533(12) 0.7426(15) 0.0807(5) 0.082(7) Uani 0.461(10) 1 d PDU G 2
H21K H 0.1359 0.7953 0.0753 0.099 Uiso 0.461(10) 1 calc PR G 2
H21L H 0.1782 0.7683 0.0859 0.099 Uiso 0.461(10) 1 calc PR G 2
C214 C 0.1434(9) 0.680(2) 0.0472(3) 0.083(6) Uani 0.461(10) 1 d PDU G 2
H21M H 0.1590 0.6250 0.0531 0.124 Uiso 0.461(10) 1 calc PR G 2
H21N H 0.1473 0.7143 0.0272 0.124 Uiso 0.461(10) 1 calc PR G 2
H21O H 0.1176 0.6619 0.0398 0.124 Uiso 0.461(10) 1 calc PR G 2
C215 C 0.1084(3) 0.7211(19) 0.1235(8) 0.075(5) Uani 0.461(10) 1 d PDU G 2
H21P H 0.1084 0.7103 0.1485 0.090 Uiso 0.461(10) 1 calc PR G 2
H21Q H 0.1058 0.7887 0.1187 0.090 Uiso 0.461(10) 1 calc PR G 2
C216 C 0.07547(19) 0.672(2) 0.0962(9) 0.075(5) Uani 0.461(10) 1 d PDU G 2
H21R H 0.0806 0.6579 0.0739 0.112 Uiso 0.461(10) 1 calc PR G 2
H21S H 0.0538 0.7118 0.0901 0.112 Uiso 0.461(10) 1 calc PR G 2
H21T H 0.0709 0.6139 0.1069 0.112 Uiso 0.461(10) 1 calc PR G 2
C217 C 0.1836(6) 0.7805(13) 0.1391(6) 0.063(4) Uani 0.461(10) 1 d PDU G 2
H21U H 0.2045 0.7746 0.1303 0.076 Uiso 0.461(10) 1 calc PR G 2
H21V H 0.1705 0.8388 0.1290 0.076 Uiso 0.461(10) 1 calc PR G 2
C218 C 0.1987(8) 0.7865(18) 0.1806(6) 0.062(5) Uani 0.461(10) 1 d PDU G 2
H916 H 0.1782 0.7884 0.1896 0.093 Uiso 0.461(10) 1 calc PR G 2
H917 H 0.2135 0.8430 0.1882 0.093 Uiso 0.461(10) 1 calc PR G 2
H918 H 0.2140 0.7321 0.1907 0.093 Uiso 0.461(10) 1 calc PR G 2
C119 C 0.2737(2) 0.458(3) 0.1970(10) 0.071(5) Uani 0.542(17) 1 d PDU G 1
H914 H 0.2853 0.4032 0.2121 0.085 Uiso 0.542(17) 1 calc PR G 1
H915 H 0.2864 0.4684 0.1795 0.085 Uiso 0.542(17) 1 calc PR G 1
C120 C 0.2793(8) 0.5421(17) 0.2218(11) 0.070(5) Uani 0.542(17) 1 d PDU G 1
H12A H 0.2612 0.5898 0.2095 0.105 Uiso 0.542(17) 1 calc PR G 1
H12B H 0.3041 0.5668 0.2271 0.105 Uiso 0.542(17) 1 calc PR G 1
H12C H 0.2762 0.5241 0.2446 0.105 Uiso 0.542(17) 1 calc PR G 1
C121 C 0.2206(12) 0.3464(14) 0.1356(6) 0.075(7) Uani 0.542(17) 1 d PDU G 1
H12D H 0.2378 0.2945 0.1459 0.090 Uiso 0.542(17) 1 calc PR G 1
H12E H 0.1954 0.3210 0.1271 0.090 Uiso 0.542(17) 1 calc PR G 1
C122 C 0.2282(10) 0.386(3) 0.1029(4) 0.074(7) Uani 0.542(17) 1 d PDU G 1
H12F H 0.2115 0.4381 0.0927 0.111 Uiso 0.542(17) 1 calc PR G 1
H12G H 0.2242 0.3377 0.0843 0.111 Uiso 0.542(17) 1 calc PR G 1
H12H H 0.2537 0.4077 0.1108 0.111 Uiso 0.542(17) 1 calc PR G 1
C123 C 0.2069(6) 0.3636(19) 0.2005(8) 0.079(5) Uani 0.542(17) 1 d PDU G 1
H12I H 0.2020 0.4057 0.2182 0.094 Uiso 0.542(17) 1 calc PR G 1
H12J H 0.1833 0.3359 0.1850 0.094 Uiso 0.542(17) 1 calc PR G 1
C124 C 0.2325(8) 0.2867(15) 0.2215(7) 0.079(5) Uani 0.542(17) 1 d PDU G 1
H12K H 0.2291 0.2319 0.2058 0.118 Uiso 0.542(17) 1 calc PR G 1
H12L H 0.2269 0.2708 0.2433 0.118 Uiso 0.542(17) 1 calc PR G 1
H12M H 0.2580 0.3078 0.2289 0.118 Uiso 0.542(17) 1 calc PR G 1
C219 C 0.2742(4) 0.462(4) 0.1898(10) 0.070(5) Uani 0.458(17) 1 d PDU G 2
H919 H 0.2889 0.4040 0.1942 0.084 Uiso 0.458(17) 1 calc PR G 2
H920 H 0.2801 0.4985 0.1713 0.084 Uiso 0.458(17) 1 calc PR G 2
C220 C 0.2852(8) 0.517(2) 0.2253(12) 0.070(5) Uani 0.458(17) 1 d PDU G 2
H22D H 0.2760 0.5805 0.2200 0.105 Uiso 0.458(17) 1 calc PR G 2
H22E H 0.3120 0.5178 0.2367 0.105 Uiso 0.458(17) 1 calc PR G 2
H22F H 0.2747 0.4877 0.2419 0.105 Uiso 0.458(17) 1 calc PR G 2
C221 C 0.2300(15) 0.3345(14) 0.1435(9) 0.075(7) Uani 0.458(17) 1 d PDU G 2
H22G H 0.2482 0.2900 0.1592 0.090 Uiso 0.458(17) 1 calc PR G 2
H22H H 0.2061 0.3020 0.1334 0.090 Uiso 0.458(17) 1 calc PR G 2
C222 C 0.2421(12) 0.364(3) 0.1121(6) 0.074(7) Uani 0.458(17) 1 d PDU G 2
H22I H 0.2224 0.3993 0.0943 0.111 Uiso 0.458(17) 1 calc PR G 2
H22J H 0.2474 0.3082 0.1003 0.111 Uiso 0.458(17) 1 calc PR G 2
H22K H 0.2642 0.4020 0.1216 0.111 Uiso 0.458(17) 1 calc PR G 2
C223 C 0.2226(9) 0.378(2) 0.2127(4) 0.079(5) Uani 0.458(17) 1 d PDU G 2
H22L H 0.2466 0.3487 0.2266 0.094 Uiso 0.458(17) 1 calc PR G 2
H22M H 0.2180 0.4263 0.2283 0.094 Uiso 0.458(17) 1 calc PR G 2
C224 C 0.1928(8) 0.304(2) 0.2049(8) 0.079(5) Uani 0.458(17) 1 d PDU G 2
H22N H 0.1853 0.2975 0.2262 0.118 Uiso 0.458(17) 1 calc PR G 2
H22O H 0.2022 0.2448 0.1998 0.118 Uiso 0.458(17) 1 calc PR G 2
H22P H 0.1715 0.3229 0.1836 0.118 Uiso 0.458(17) 1 calc PR G 2
C125 C 0.0667(4) 0.7147(10) 0.1984(4) 0.058(4) Uani 1 1 d . . .
H12N H 0.0589 0.7774 0.1884 0.070 Uiso 1 1 calc R . .
H12O H 0.0841 0.6911 0.1873 0.070 Uiso 1 1 calc R . .
C126 C 0.0334(4) 0.6526(10) 0.1867(4) 0.060(4) Uani 1 1 d . . .
H12P H 0.0401 0.5915 0.1981 0.090 Uiso 1 1 calc R . .
H12Q H 0.0241 0.6461 0.1601 0.090 Uiso 1 1 calc R . .
H12R H 0.0143 0.6800 0.1944 0.090 Uiso 1 1 calc R . .
C127 C 0.1067(4) 0.8466(8) 0.2530(4) 0.056(4) Uani 1 1 d . . .
H12S H 0.0852 0.8877 0.2423 0.067 Uiso 1 1 calc R . .
H12T H 0.1184 0.8623 0.2793 0.067 Uiso 1 1 calc R . .
C128 C 0.1345(4) 0.8643(10) 0.2336(4) 0.070(4) Uani 1 1 d . . .
H12U H 0.1549 0.8202 0.2427 0.105 Uiso 1 1 calc R . .
H12V H 0.1440 0.9278 0.2386 0.105 Uiso 1 1 calc R . .
H12W H 0.1222 0.8561 0.2072 0.105 Uiso 1 1 calc R . .
C129 C 0.0545(4) 0.7285(11) 0.2671(4) 0.060(4) Uani 1 1 d . . .
H929 H 0.0365 0.7765 0.2540 0.072 Uiso 1 1 calc R . .
H930 H 0.0417 0.6679 0.2625 0.072 Uiso 1 1 calc R . .
C130 C 0.0677(5) 0.7489(12) 0.3077(4) 0.079(5) Uani 1 1 d . . .
H13A H 0.0859 0.7022 0.3209 0.119 Uiso 1 1 calc R . .
H13B H 0.0468 0.7471 0.3160 0.119 Uiso 1 1 calc R . .
H13C H 0.0790 0.8106 0.3123 0.119 Uiso 1 1 calc R . .
C131 C 0.2276(4) 0.5538(14) 0.3215(5) 0.099(6) Uani 1 1 d DU . .
H931 H 0.2299 0.6188 0.3301 0.119 Uiso 0.59(4) 1 calc PR H 1
H932 H 0.2440 0.5154 0.3417 0.119 Uiso 0.59(4) 1 calc PR H 1
H933 H 0.2349 0.5983 0.3421 0.119 Uiso 0.41(4) 1 calc PR H 2
H934 H 0.2445 0.4999 0.3283 0.119 Uiso 0.41(4) 1 calc PR H 2
C132 C 0.2405(9) 0.548(3) 0.2892(7) 0.098(6) Uani 0.59(4) 1 d PDU H 1
H13F H 0.2266 0.5917 0.2703 0.147 Uiso 0.59(4) 1 calc PR H 1
H13G H 0.2365 0.4846 0.2792 0.147 Uiso 0.59(4) 1 calc PR H 1
H13H H 0.2667 0.5626 0.2973 0.147 Uiso 0.59(4) 1 calc PR H 1
C232 C 0.2292(14) 0.600(4) 0.2871(9) 0.099(6) Uani 0.41(4) 1 d PDU H 2
H23C H 0.2522 0.6347 0.2932 0.148 Uiso 0.41(4) 1 calc PR H 2
H23D H 0.2083 0.6420 0.2771 0.148 Uiso 0.41(4) 1 calc PR H 2
H23E H 0.2282 0.5521 0.2689 0.148 Uiso 0.41(4) 1 calc PR H 2
C133 C 0.1787(4) 0.5033(12) 0.3577(4) 0.073(5) Uani 1 1 d . . .
H13I H 0.1973 0.4572 0.3716 0.087 Uiso 1 1 calc R H .
H13J H 0.1849 0.5635 0.3707 0.087 Uiso 1 1 calc R . .
C134 C 0.1414(5) 0.4727(13) 0.3562(4) 0.084(5) Uani 1 1 d . H .
H13K H 0.1230 0.5185 0.3426 0.125 Uiso 1 1 calc R . .
H13L H 0.1412 0.4671 0.3811 0.125 Uiso 1 1 calc R . .
H13M H 0.1355 0.4125 0.3439 0.125 Uiso 1 1 calc R . .
C135 C 0.1786(4) 0.3990(10) 0.2930(4) 0.066(4) Uani 1 1 d . . .
H13N H 0.1537 0.3735 0.2882 0.080 Uiso 1 1 calc R H .
H13O H 0.1819 0.4039 0.2692 0.080 Uiso 1 1 calc R . .
C136 C 0.2065(4) 0.3292(13) 0.3166(5) 0.102(7) Uani 1 1 d . H .
H13P H 0.2314 0.3528 0.3215 0.154 Uiso 1 1 calc R . .
H13Q H 0.2035 0.2698 0.3036 0.154 Uiso 1 1 calc R . .
H13R H 0.2026 0.3201 0.3398 0.154 Uiso 1 1 calc R . .
C137 C -0.0138(3) 0.4779(9) 0.2383(4) 0.046(3) Uani 1 1 d . . .
H13S H -0.0290 0.5253 0.2446 0.055 Uiso 1 1 calc R . .
H13T H 0.0099 0.5074 0.2408 0.055 Uiso 1 1 calc R . .
C138 C -0.0329(4) 0.4511(12) 0.1990(4) 0.078(5) Uani 1 1 d . . .
H13U H -0.0185 0.4033 0.1923 0.118 Uiso 1 1 calc R . .
H13V H -0.0352 0.5057 0.1834 0.118 Uiso 1 1 calc R . .
H13W H -0.0574 0.4266 0.1956 0.118 Uiso 1 1 calc R . .
C139 C 0.0026(4) 0.4475(10) 0.3137(3) 0.055(4) Uani 1 1 d . . .
H939 H -0.0168 0.4952 0.3093 0.066 Uiso 1 1 calc R . .
H940 H 0.0002 0.4037 0.3322 0.066 Uiso 1 1 calc R . .
C140 C 0.0392(4) 0.4935(11) 0.3286(4) 0.071(5) Uani 1 1 d . . .
H14A H 0.0586 0.4468 0.3329 0.106 Uiso 1 1 calc R . .
H14B H 0.0418 0.5243 0.3517 0.106 Uiso 1 1 calc R . .
H14C H 0.0414 0.5395 0.3111 0.106 Uiso 1 1 calc R . .
C141 C -0.0494(4) 0.3251(11) 0.2608(4) 0.066(4) Uani 1 1 d . . .
H14D H -0.0550 0.2934 0.2370 0.079 Uiso 1 1 calc R . .
H14E H -0.0462 0.2763 0.2795 0.079 Uiso 1 1 calc R . .
C142 C -0.0811(5) 0.3798(12) 0.2590(6) 0.096(6) Uani 1 1 d . . .
H14F H -0.0850 0.4286 0.2405 0.144 Uiso 1 1 calc R . .
H14G H -0.0771 0.4081 0.2829 0.144 Uiso 1 1 calc R . .
H14H H -0.1029 0.3397 0.2522 0.144 Uiso 1 1 calc R . .
C143 C 0.1238(4) 0.1800(12) 0.3239(4) 0.066(4) Uani 1 1 d . . .
H14I H 0.1355 0.2379 0.3198 0.079 Uiso 1 1 calc R . .
H14J H 0.1164 0.1905 0.3453 0.079 Uiso 1 1 calc R . .
C144 C 0.1528(4) 0.1031(14) 0.3337(5) 0.097(6) Uani 1 1 d . . .
H14K H 0.1414 0.0442 0.3363 0.146 Uiso 1 1 calc R . .
H14L H 0.1725 0.1185 0.3568 0.146 Uiso 1 1 calc R . .
H14M H 0.1631 0.0975 0.3143 0.146 Uiso 1 1 calc R . .
C145 C 0.0646(4) 0.0484(9) 0.2933(4) 0.056(4) Uani 1 1 d . . .
H14N H 0.0831 -0.0005 0.2953 0.067 Uiso 1 1 calc R . .
H14O H 0.0610 0.0522 0.3171 0.067 Uiso 1 1 calc R . .
C146 C 0.0282(4) 0.0210(11) 0.2636(4) 0.068(4) Uani 1 1 d . . .
H14P H 0.0089 0.0639 0.2641 0.102 Uiso 1 1 calc R . .
H14Q H 0.0217 -0.0423 0.2681 0.102 Uiso 1 1 calc R . .
H14R H 0.0308 0.0240 0.2396 0.102 Uiso 1 1 calc R . .
C147 C 0.0986(4) 0.1304(9) 0.2471(3) 0.049(3) Uani 1 1 d . . .
H14S H 0.1127 0.0717 0.2537 0.058 Uiso 1 1 calc R . .
H14T H 0.0771 0.1186 0.2247 0.058 Uiso 1 1 calc R . .
C148 C 0.1230(4) 0.2037(10) 0.2384(4) 0.057(4) Uani 1 1 d . . .
H14U H 0.1103 0.2637 0.2340 0.085 Uiso 1 1 calc R . .
H14V H 0.1280 0.1850 0.2166 0.085 Uiso 1 1 calc R . .
H14W H 0.1462 0.2092 0.2591 0.085 Uiso 1 1 calc R . .
C149 C -0.0807(4) -0.0941(10) 0.0971(4) 0.056(4) Uani 1 1 d . . .
H949 H -0.0964 -0.0471 0.1028 0.067 Uiso 1 1 calc R . .
H950 H -0.0839 -0.0867 0.0710 0.067 Uiso 1 1 calc R . .
C150 C -0.0948(4) -0.1904(11) 0.1022(5) 0.082(5) Uani 1 1 d . . .
H15A H -0.0789 -0.2380 0.0977 0.124 Uiso 1 1 calc R . .
H15B H -0.1200 -0.1984 0.0849 0.124 Uiso 1 1 calc R . .
H15C H -0.0945 -0.1965 0.1272 0.124 Uiso 1 1 calc R . .
C151 C -0.0277(4) -0.1116(11) 0.1693(4) 0.066(4) Uani 1 1 d . . .
H15D H -0.0350 -0.1778 0.1671 0.079 Uiso 1 1 calc R . .
H15E H -0.0015 -0.1081 0.1852 0.079 Uiso 1 1 calc R . .
C152 C -0.0500(5) -0.0607(13) 0.1877(4) 0.084(5) Uani 1 1 d . . .
H15F H -0.0423 0.0045 0.1912 0.126 Uiso 1 1 calc R . .
H15G H -0.0461 -0.0890 0.2116 0.126 Uiso 1 1 calc R . .
H15H H -0.0761 -0.0641 0.1725 0.126 Uiso 1 1 calc R . .
C153 C -0.0083(4) -0.1508(10) 0.1061(4) 0.060(4) Uani 1 1 d . . .
H15I H 0.0169 -0.1602 0.1239 0.072 Uiso 1 1 calc R . .
H15J H -0.0211 -0.2113 0.1020 0.072 Uiso 1 1 calc R . .
C154 C -0.0062(5) -0.1157(11) 0.0699(5) 0.080(5) Uani 1 1 d . . .
H15K H -0.0311 -0.1117 0.0516 0.121 Uiso 1 1 calc R . .
H15L H 0.0085 -0.1586 0.0614 0.121 Uiso 1 1 calc R . .
H15M H 0.0052 -0.0541 0.0736 0.121 Uiso 1 1 calc R . .
C155 C -0.0465(4) 0.2845(9) 0.0923(4) 0.066(4) Uani 1 1 d . . .
H15N H -0.0360 0.3131 0.1168 0.079 Uiso 1 1 calc R . .
H15O H -0.0280 0.2904 0.0804 0.079 Uiso 1 1 calc R . .
C156 C -0.0813(4) 0.3400(11) 0.0694(6) 0.108(8) Uani 1 1 d . . .
H15P H -0.0898 0.3185 0.0440 0.163 Uiso 1 1 calc R . .
H15Q H -0.0753 0.4062 0.0703 0.163 Uiso 1 1 calc R . .
H15R H -0.1007 0.3301 0.0796 0.163 Uiso 1 1 calc R . .
C157 C -0.0784(4) 0.1213(11) 0.0510(4) 0.062(4) Uani 1 1 d . . .
H15S H -0.0852 0.0553 0.0516 0.074 Uiso 1 1 calc R . .
H15T H -0.1014 0.1574 0.0402 0.074 Uiso 1 1 calc R . .
C158 C -0.0556(5) 0.1310(15) 0.0268(5) 0.106(7) Uani 1 1 d . . .
H15U H -0.0497 0.1965 0.0251 0.159 Uiso 1 1 calc R . .
H15V H -0.0695 0.1071 0.0023 0.159 Uiso 1 1 calc R . .
H15W H -0.0328 0.0955 0.0373 0.159 Uiso 1 1 calc R . .
C159 C -0.0891(4) 0.1615(11) 0.1184(4) 0.068(4) Uani 1 1 d . . .
H959 H -0.1117 0.1907 0.1013 0.082 Uiso 1 1 calc R . .
H960 H -0.0951 0.0966 0.1224 0.082 Uiso 1 1 calc R . .
C160 C -0.0771(4) 0.2138(13) 0.1551(5) 0.091(6) Uani 1 1 d . . .
H16A H -0.0504 0.2094 0.1671 0.136 Uiso 1 1 calc R . .
H16B H -0.0891 0.1861 0.1708 0.136 Uiso 1 1 calc R . .
H16C H -0.0843 0.2791 0.1507 0.136 Uiso 1 1 calc R . .

loop_
_atom_site_aniso_label
_atom_site_aniso_U_11
_atom_site_aniso_U_22
_atom_site_aniso_U_33
_atom_site_aniso_U_23
_atom_site_aniso_U_13
_atom_site_aniso_U_12
Pt1 0.0311(3) 0.0456(3) 0.0547(3) -0.0032(3) 0.0049(2) 0.0109(2)
Pt2 0.0383(3) 0.0539(3) 0.0424(3) -0.0053(2) 0.0222(2) -0.0024(2)
Pt3 0.0409(3) 0.0342(3) 0.0333(2) 0.0059(2) -0.0015(2) -0.0052(2)
Pt4 0.0276(2) 0.0335(3) 0.0486(3) -0.0038(2) 0.0126(2) 0.0027(2)
Pt5 0.0424(3) 0.0321(3) 0.0316(2) 0.0036(2) 0.0118(2) -0.0019(2)
Cl1 0.061(2) 0.061(3) 0.101(3) 0.008(2) -0.011(2) 0.027(2)
Cl2 0.0327(18) 0.114(3) 0.062(2) -0.005(2) 0.0237(16) -0.0075(19)
Cl3 0.0438(18) 0.0465(18) 0.0325(15) -0.0024(14) 0.0039(13) -0.0033(14)
Cl4 0.0360(18) 0.071(2) 0.083(3) -0.029(2) 0.0260(18) 0.0026(17)
Cl5 0.081(3) 0.053(2) 0.0449(18) 0.0039(16) 0.0287(18) -0.0141(18)
P1 0.044(2) 0.039(2) 0.066(2) -0.0086(18) 0.0099(17) 0.0099(16)
P2 0.039(2) 0.071(3) 0.059(2) -0.015(2) 0.0033(17) 0.0031(19)
P3 0.090(3) 0.119(4) 0.090(3) -0.054(3) 0.066(3) -0.031(3)
P4 0.0362(18) 0.053(2) 0.0430(19) -0.0091(17) 0.0085(15) 0.0008(16)
P5 0.072(3) 0.046(2) 0.044(2) 0.0084(17) -0.0065(19) -0.0159(19)
P6 0.0331(17) 0.0314(17) 0.0381(17) 0.0053(14) 0.0101(13) 0.0024(13)
P7 0.0305(18) 0.0344(19) 0.080(3) -0.0009(18) 0.0139(17) 0.0006(15)
P8 0.0405(19) 0.0322(18) 0.067(2) -0.0121(17) 0.0153(17) -0.0007(15)
P9 0.071(3) 0.042(2) 0.046(2) -0.0074(17) 0.0187(18) -0.0114(18)
P10 0.049(2) 0.048(2) 0.070(3) -0.019(2) 0.0133(19) -0.0082(18)
C1 0.048(8) 0.026(6) 0.028(6) -0.009(5) -0.020(5) 0.019(6)
C2 0.031(6) 0.050(8) 0.030(6) -0.017(6) 0.017(5) -0.003(6)
C3 0.051(8) 0.026(6) 0.025(6) -0.006(5) 0.002(5) 0.009(6)
C4 0.034(7) 0.041(8) 0.045(7) -0.003(6) 0.008(6) 0.006(6)
C5 0.043(7) 0.048(8) 0.040(7) -0.016(6) 0.025(6) -0.016(6)
C6 0.046(8) 0.051(8) 0.046(8) -0.009(7) 0.010(6) -0.009(7)
C7 0.033(7) 0.061(9) 0.062(9) -0.038(8) 0.010(6) -0.012(6)
C8 0.037(7) 0.042(7) 0.031(6) 0.007(6) 0.004(5) 0.006(6)
C9 0.056(8) 0.049(8) 0.022(6) -0.013(6) 0.011(6) 0.007(6)
C10 0.091(11) 0.049(8) 0.023(6) -0.006(6) 0.023(7) 0.014(8)
C11 0.037(7) 0.041(7) 0.040(7) 0.002(6) 0.018(5) 0.005(6)
C12 0.041(7) 0.054(9) 0.041(7) -0.020(6) 0.009(6) 0.001(6)
C13 0.043(8) 0.060(9) 0.033(7) -0.014(6) 0.001(6) -0.007(7)
C14 0.020(6) 0.042(7) 0.043(7) -0.002(6) 0.010(5) 0.010(5)
C15 0.034(7) 0.051(8) 0.036(7) -0.002(6) -0.002(5) 0.006(6)
C16 0.043(8) 0.047(8) 0.058(9) 0.001(7) 0.012(7) -0.014(6)
C17 0.039(7) 0.068(9) 0.035(7) -0.009(7) 0.015(6) -0.017(7)
C18 0.037(7) 0.048(8) 0.046(7) -0.002(6) 0.011(6) -0.005(6)
C19 0.037(7) 0.047(8) 0.038(7) -0.012(6) 0.002(6) -0.013(6)
C20 0.054(8) 0.047(8) 0.034(7) 0.012(6) 0.007(6) -0.011(6)
C21 0.079(12) 0.087(13) 0.098(13) -0.004(11) 0.039(11) 0.003(10)
C22 0.082(13) 0.101(15) 0.101(14) -0.003(12) 0.051(11) 0.006(11)
C23 0.083(12) 0.038(9) 0.093(12) -0.004(8) 0.017(10) 0.006(8)
C24 0.107(15) 0.074(12) 0.097(14) 0.004(10) 0.057(12) -0.014(11)
C25 0.062(9) 0.036(8) 0.071(10) -0.018(7) -0.003(8) 0.013(7)
C26 0.091(13) 0.059(11) 0.076(11) -0.009(9) -0.010(10) -0.001(9)
C27A 0.080(12) 0.078(9) 0.059(9) -0.029(7) -0.003(8) 0.002(8)
C28A 0.081(13) 0.078(9) 0.059(9) -0.029(7) -0.003(8) 0.003(8)
C29A 0.096(17) 0.145(16) 0.046(9) 0.017(10) -0.011(10) 0.053(19)
C30A 0.096(17) 0.145(16) 0.045(9) 0.019(10) -0.010(10) 0.053(19)
C31A 0.072(14) 0.081(17) 0.15(2) -0.047(16) 0.048(14) -0.012(11)
C32A 0.071(14) 0.081(17) 0.15(2) -0.046(16) 0.049(14) -0.012(11)
C27B 0.080(13) 0.078(9) 0.059(9) -0.029(7) -0.003(8) 0.002(8)
C28B 0.081(13) 0.078(9) 0.059(9) -0.029(7) -0.003(8) 0.002(8)
C29B 0.095(17) 0.145(16) 0.045(9) 0.017(10) -0.011(11) 0.05(2)
C30B 0.095(17) 0.145(16) 0.045(9) 0.018(10) -0.010(11) 0.053(19)
C31B 0.071(14) 0.080(17) 0.15(2) -0.047(16) 0.049(14) -0.013(12)
C32B 0.071(14) 0.081(17) 0.15(2) -0.046(16) 0.048(14) -0.013(12)
C33A 0.109(15) 0.21(2) 0.091(14) -0.094(15) 0.048(11) -0.054(15)
C34A 0.111(15) 0.21(2) 0.093(14) -0.094(15) 0.046(11) -0.053(15)
C35A 0.083(14) 0.29(3) 0.055(11) -0.013(15) 0.043(11) 0.011(17)
C36A 0.086(14) 0.29(3) 0.059(11) -0.011(15) 0.040(11) 0.010(17)
C37A 0.159(18) 0.091(14) 0.159(18) 0.021(13) 0.132(16) 0.019(12)
C38A 0.160(18) 0.091(14) 0.160(18) 0.023(13) 0.131(16) 0.019(12)
C33B 0.110(15) 0.21(2) 0.092(14) -0.094(15) 0.047(12) -0.053(15)
C34B 0.111(15) 0.21(2) 0.092(14) -0.094(16) 0.047(12) -0.053(15)
C35B 0.084(14) 0.29(3) 0.056(12) -0.013(15) 0.042(12) 0.010(17)
C36B 0.084(14) 0.29(3) 0.056(11) -0.012(15) 0.042(12) 0.010(17)
C37B 0.160(18) 0.091(14) 0.159(18) 0.022(13) 0.132(16) 0.019(13)
C38B 0.160(18) 0.091(14) 0.159(18) 0.022(13) 0.131(16) 0.019(13)
C39 0.033(7) 0.087(11) 0.045(8) 0.000(8) 0.015(6) 0.015(7)
C40 0.050(9) 0.122(15) 0.056(9) -0.036(10) -0.007(7) 0.002(10)
C41 0.041(8) 0.080(11) 0.056(9) -0.021(8) 0.007(7) 0.017(8)
C42 0.039(8) 0.126(15) 0.048(8) -0.032(9) 0.018(7) -0.009(9)
C43 0.074(11) 0.059(10) 0.075(11) -0.010(9) 0.017(9) -0.008(8)
C44 0.124(16) 0.052(10) 0.070(11) 0.014(9) 0.017(11) 0.013(10)
C45A 0.139(15) 0.030(15) 0.060(9) -0.007(8) 0.023(10) 0.010(9)
C46A 0.140(15) 0.031(15) 0.059(10) -0.008(9) 0.024(10) 0.010(10)
C47A 0.135(13) 0.055(8) 0.048(8) 0.010(6) -0.013(8) -0.043(8)
C48A 0.135(13) 0.055(8) 0.048(8) 0.010(6) -0.014(8) -0.043(8)
C49A 0.050(8) 0.092(15) 0.079(16) 0.025(14) -0.007(9) -0.008(8)
C50A 0.050(8) 0.092(15) 0.079(16) 0.026(14) -0.007(9) -0.007(8)
C45B 0.139(15) 0.030(16) 0.059(10) -0.008(8) 0.023(10) 0.010(10)
C46B 0.140(15) 0.031(16) 0.059(9) -0.007(8) 0.024(10) 0.010(10)
C47B 0.135(13) 0.055(8) 0.048(8) 0.010(6) -0.014(8) -0.043(8)
C48B 0.135(13) 0.055(8) 0.048(8) 0.010(6) -0.013(8) -0.043(8)
C49B 0.050(9) 0.092(15) 0.079(16) 0.026(15) -0.008(9) -0.009(8)
C50B 0.050(8) 0.093(15) 0.079(16) 0.025(15) -0.008(9) -0.008(8)
C51 0.049(8) 0.067(10) 0.044(8) 0.010(7) 0.011(6) 0.002(7)
C52 0.056(9) 0.054(9) 0.046(8) 0.020(7) 0.014(7) 0.019(7)
C53 0.071(9) 0.043(8) 0.040(7) 0.013(6) 0.029(7) 0.010(7)
C54 0.069(11) 0.088(12) 0.102(13) 0.036(10) 0.054(10) 0.044(9)
C55 0.045(8) 0.043(8) 0.044(7) -0.003(6) 0.015(6) -0.003(6)
C56 0.047(8) 0.103(13) 0.052(9) 0.008(9) 0.023(7) 0.003(8)
C57A 0.046(17) 0.053(12) 0.075(10) -0.015(8) 0.001(12) -0.002(8)
C58A 0.046(17) 0.054(12) 0.074(10) -0.016(8) 0.001(12) -0.002(9)
C59A 0.030(6) 0.050(8) 0.179(17) -0.028(10) -0.004(8) -0.002(5)
C60A 0.031(6) 0.051(8) 0.179(17) -0.027(10) -0.005(8) -0.001(5)
C61A 0.066(16) 0.056(12) 0.114(13) 0.017(10) 0.039(10) 0.004(10)
C62A 0.066(16) 0.057(13) 0.114(13) 0.017(10) 0.040(10) 0.005(10)
C57B 0.046(17) 0.053(12) 0.075(11) -0.015(8) 0.001(12) -0.003(9)
C58B 0.046(17) 0.054(12) 0.075(10) -0.016(8) 0.001(12) -0.002(9)
C59B 0.030(6) 0.051(8) 0.179(17) -0.028(10) -0.004(8) -0.002(6)
C60B 0.030(6) 0.051(8) 0.179(17) -0.028(10) -0.004(8) -0.001(6)
C61B 0.066(16) 0.057(13) 0.113(13) 0.016(10) 0.040(10) 0.004(10)
C62B 0.066(16) 0.057(13) 0.114(13) 0.017(11) 0.040(10) 0.005(10)
C63A 0.093(14) 0.030(9) 0.083(12) -0.014(8) 0.040(10) -0.013(8)
C64A 0.095(14) 0.029(9) 0.083(12) -0.012(8) 0.040(10) -0.013(8)
C65A 0.047(11) 0.034(9) 0.064(10) -0.027(7) -0.005(8) 0.003(7)
C66A 0.048(11) 0.034(9) 0.063(10) -0.027(7) -0.008(7) 0.002(7)
C67A 0.039(5) 0.036(6) 0.041(7) -0.002(5) 0.015(5) 0.000(4)
C68A 0.040(5) 0.037(6) 0.043(7) 0.000(5) 0.013(5) 0.001(4)
C63B 0.092(14) 0.029(9) 0.083(12) -0.016(8) 0.040(10) -0.012(8)
C64B 0.094(14) 0.029(9) 0.083(11) -0.014(8) 0.040(10) -0.013(8)
C65B 0.049(11) 0.036(9) 0.064(10) -0.026(7) -0.007(7) 0.003(7)
C66B 0.050(11) 0.036(9) 0.063(10) -0.026(7) -0.008(8) 0.003(7)
C67B 0.040(5) 0.036(6) 0.041(7) 0.000(5) 0.014(4) 0.001(4)
C68B 0.041(5) 0.037(7) 0.043(7) 0.001(6) 0.012(5) 0.000(5)
C69 0.129(13) 0.090(11) 0.117(12) -0.006(9) 0.072(10) 0.016(9)
C70 0.129(13) 0.091(11) 0.119(12) -0.004(9) 0.073(10) 0.016(9)
C71 0.096(11) 0.124(13) 0.062(8) 0.005(9) 0.001(8) -0.014(9)
C72 0.094(11) 0.127(13) 0.065(8) 0.006(9) -0.002(8) -0.013(9)
C73 0.167(16) 0.107(13) 0.156(16) -0.067(11) 0.081(13) -0.087(12)
C74 0.170(16) 0.110(13) 0.160(16) -0.063(11) 0.080(14) -0.086(12)
C75A 0.095(11) 0.017(7) 0.053(9) -0.005(7) 0.010(8) -0.015(7)
C76A 0.096(11) 0.016(7) 0.052(9) -0.005(7) 0.010(8) -0.015(7)
C77A 0.063(11) 0.081(13) 0.081(11) -0.015(12) 0.023(9) -0.034(9)
C78A 0.063(11) 0.083(13) 0.082(11) -0.014(12) 0.022(9) -0.033(9)
C79A 0.125(15) 0.144(16) 0.028(13) 0.007(10) 0.034(10) -0.036(11)
C80A 0.126(15) 0.145(16) 0.029(13) 0.006(10) 0.034(10) -0.036(11)
C75B 0.096(11) 0.017(7) 0.053(9) -0.005(7) 0.009(8) -0.016(8)
C76B 0.096(11) 0.016(8) 0.053(9) -0.005(7) 0.009(8) -0.014(8)
C77B 0.063(11) 0.082(13) 0.082(11) -0.015(12) 0.022(9) -0.034(9)
C78B 0.063(11) 0.082(13) 0.082(11) -0.014(12) 0.022(9) -0.034(9)
C79B 0.125(15) 0.145(16) 0.028(13) 0.008(10) 0.034(10) -0.036(11)
C80B 0.126(15) 0.145(16) 0.029(13) 0.008(10) 0.032(10) -0.036(11)
Pt6 0.0427(3) 0.0489(3) 0.0374(3) -0.0118(2) 0.0196(2) -0.0030(2)
Pt7 0.0335(3) 0.0350(3) 0.0425(3) 0.0019(2) 0.0179(2) -0.0031(2)
Pt8 0.0391(3) 0.0417(3) 0.0357(3) -0.0116(2) 0.0096(2) -0.0066(2)
Pt9 0.0328(2) 0.0459(3) 0.0293(2) -0.0058(2) 0.01343(19) -0.0021(2)
Pt10 0.0311(2) 0.0376(3) 0.0352(2) -0.0054(2) 0.00977(19) -0.0052(2)
Cl6 0.109(3) 0.105(4) 0.050(2) -0.030(2) 0.027(2) 0.032(3)
Cl7 0.054(2) 0.066(2) 0.074(2) 0.010(2) 0.0372(19) -0.0119(18)
Cl8 0.071(3) 0.055(2) 0.064(2) -0.0225(19) -0.0053(19) -0.0180(19)
Cl9 0.070(2) 0.077(2) 0.0334(16) -0.0025(17) 0.0265(16) 0.0013(19)
Cl10 0.0382(17) 0.0435(18) 0.0499(18) 0.0014(15) 0.0058(14) 0.0013(14)
P11 0.067(2) 0.041(2) 0.058(2) -0.0108(18) 0.0248(19) 0.0061(18)
P12 0.078(3) 0.047(2) 0.0365(18) -0.0037(16) 0.0230(18) -0.0114(19)
P13 0.095(3) 0.047(2) 0.049(2) 0.0020(19) 0.012(2) 0.023(2)
P14 0.048(2) 0.042(2) 0.061(2) 0.0085(18) 0.0227(17) 0.0061(16)
P15 0.050(2) 0.0376(19) 0.049(2) -0.0081(16) 0.0158(16) 0.0000(16)
P16 0.0346(19) 0.065(2) 0.049(2) -0.0105(18) 0.0079(16) 0.0046(17)
P17 0.0319(17) 0.060(2) 0.0377(17) -0.0069(16) 0.0156(14) 0.0028(16)
P18 0.0401(19) 0.049(2) 0.0382(18) -0.0032(16) 0.0124(15) 0.0022(16)
P19 0.048(2) 0.0386(19) 0.050(2) -0.0036(16) 0.0171(16) -0.0111(16)
P20 0.0325(18) 0.046(2) 0.056(2) -0.0037(17) 0.0045(16) -0.0034(15)
C81 0.037(6) 0.036(7) 0.018(5) 0.001(5) 0.009(5) 0.012(5)
C82 0.033(7) 0.034(7) 0.050(7) 0.008(6) 0.015(6) 0.005(6)
C83 0.029(6) 0.027(6) 0.036(6) -0.008(5) 0.004(5) 0.005(5)
C84 0.024(6) 0.040(7) 0.035(6) 0.006(5) 0.013(5) 0.004(5)
C85 0.036(7) 0.031(7) 0.037(7) 0.009(5) 0.008(5) -0.004(5)
C86 0.036(7) 0.049(8) 0.034(6) -0.006(6) 0.008(5) 0.001(6)
C87 0.029(6) 0.055(8) 0.034(6) 0.021(6) 0.007(5) 0.005(6)
C88 0.046(8) 0.061(8) 0.025(6) 0.000(6) 0.018(5) 0.009(7)
C89 0.043(7) 0.042(8) 0.035(7) 0.005(6) 0.005(6) 0.003(6)
C90 0.033(7) 0.033(7) 0.044(7) -0.004(6) 0.012(5) -0.006(5)
C91 0.031(6) 0.034(7) 0.045(7) -0.002(6) 0.014(5) -0.008(5)
C92 0.028(6) 0.049(8) 0.053(8) -0.009(6) 0.016(6) 0.002(6)
C93 0.040(7) 0.031(7) 0.029(6) -0.004(5) 0.007(5) 0.001(5)
C94 0.029(6) 0.045(7) 0.027(6) -0.009(5) 0.010(5) 0.006(5)
C95 0.037(7) 0.036(7) 0.041(7) 0.000(6) 0.018(6) 0.009(5)
C96 0.023(6) 0.045(7) 0.046(7) -0.009(6) 0.014(5) 0.008(5)
C97 0.029(6) 0.034(7) 0.045(7) -0.007(6) 0.018(5) 0.001(5)
C98 0.028(6) 0.037(7) 0.045(7) 0.001(6) 0.017(5) 0.000(5)
C99 0.028(6) 0.049(8) 0.029(6) -0.003(6) -0.001(5) 0.003(6)
C100 0.040(7) 0.035(7) 0.027(6) -0.008(5) 0.005(5) -0.001(5)
C101 0.054(14) 0.047(7) 0.062(7) 0.000(6) 0.012(7) 0.009(7)
C102 0.055(14) 0.047(7) 0.063(7) 0.001(6) 0.012(7) 0.009(7)
C103 0.100(13) 0.040(10) 0.099(14) -0.011(9) 0.064(12) 0.008(9)
C104 0.100(13) 0.042(10) 0.100(14) -0.008(8) 0.064(12) 0.006(9)
C105 0.054(12) 0.066(11) 0.14(2) 0.021(13) 0.012(12) 0.021(9)
C106 0.052(12) 0.067(11) 0.14(2) 0.022(13) 0.011(12) 0.021(9)
C201 0.055(14) 0.047(7) 0.062(7) 0.000(6) 0.013(7) 0.009(7)
C202 0.055(14) 0.047(7) 0.063(7) 0.000(6) 0.013(7) 0.009(7)
C203 0.100(13) 0.042(10) 0.100(14) -0.009(9) 0.065(12) 0.007(9)
C204 0.100(13) 0.042(10) 0.101(14) -0.008(9) 0.065(12) 0.005(9)
C205 0.053(12) 0.067(11) 0.14(2) 0.021(13) 0.012(12) 0.021(9)
C206 0.053(12) 0.067(11) 0.14(2) 0.022(13) 0.011(12) 0.020(9)
C107 0.118(15) 0.073(12) 0.094(14) 0.027(10) 0.052(13) -0.031(11)
C108 0.118(15) 0.074(12) 0.096(14) 0.027(10) 0.052(13) -0.031(11)
C109 0.086(10) 0.059(7) 0.048(6) -0.003(5) 0.021(6) -0.011(7)
C110 0.085(10) 0.059(7) 0.048(6) -0.004(5) 0.021(6) -0.011(7)
C111 0.069(8) 0.028(14) 0.062(8) 0.006(12) 0.013(7) 0.001(7)
C112 0.069(8) 0.029(14) 0.062(8) 0.005(12) 0.014(7) 0.001(7)
C207 0.118(15) 0.073(12) 0.095(14) 0.027(10) 0.052(13) -0.032(11)
C208 0.118(15) 0.074(12) 0.095(14) 0.029(11) 0.053(13) -0.032(11)
C209 0.085(9) 0.059(7) 0.049(6) -0.003(5) 0.021(6) -0.010(6)
C210 0.086(10) 0.059(7) 0.048(6) -0.003(5) 0.021(6) -0.011(7)
C211 0.069(8) 0.028(14) 0.061(8) 0.006(12) 0.013(8) 0.000(7)
C212 0.069(8) 0.028(14) 0.062(8) 0.006(12) 0.014(7) 0.000(7)
C113 0.052(9) 0.103(16) 0.083(11) 0.063(13) 0.009(8) 0.010(13)
C114 0.053(9) 0.104(16) 0.084(11) 0.062(13) 0.008(8) 0.011(12)
C115 0.097(13) 0.066(12) 0.071(11) -0.007(10) 0.048(10) -0.027(12)
C116 0.097(13) 0.067(12) 0.072(11) -0.007(10) 0.047(10) -0.029(12)
C117 0.056(9) 0.028(8) 0.093(11) -0.002(8) 0.018(8) 0.006(7)
C118 0.057(9) 0.029(8) 0.095(11) -0.001(8) 0.018(8) 0.007(7)
C213 0.051(9) 0.102(16) 0.082(11) 0.064(13) 0.009(8) 0.011(13)
C214 0.051(9) 0.103(16) 0.082(11) 0.062(13) 0.009(9) 0.011(13)
C215 0.098(13) 0.067(12) 0.072(11) -0.007(10) 0.046(10) -0.028(12)
C216 0.098(14) 0.068(12) 0.072(11) -0.007(10) 0.047(10) -0.030(12)
C217 0.057(9) 0.030(8) 0.095(11) -0.001(8) 0.017(8) 0.007(7)
C218 0.057(10) 0.028(9) 0.095(11) -0.002(8) 0.018(8) 0.007(8)
C119 0.061(8) 0.059(10) 0.076(11) 0.009(9) 0.004(7) 0.015(7)
C120 0.060(8) 0.058(10) 0.076(10) 0.009(9) 0.005(7) 0.014(7)
C121 0.067(19) 0.068(12) 0.094(13) 0.016(10) 0.035(13) 0.040(10)
C122 0.068(19) 0.068(12) 0.093(13) 0.016(11) 0.036(13) 0.039(11)
C123 0.090(14) 0.055(10) 0.081(12) 0.028(10) 0.018(11) 0.002(10)
C124 0.091(14) 0.054(10) 0.081(12) 0.029(10) 0.018(11) 0.002(10)
C219 0.060(8) 0.058(10) 0.076(11) 0.009(9) 0.005(7) 0.015(7)
C220 0.060(8) 0.058(10) 0.076(10) 0.009(10) 0.005(7) 0.015(7)
C221 0.068(19) 0.068(12) 0.094(14) 0.016(11) 0.034(13) 0.041(11)
C222 0.067(19) 0.068(12) 0.093(13) 0.017(11) 0.035(13) 0.041(11)
C223 0.090(14) 0.055(10) 0.080(12) 0.028(10) 0.018(11) 0.002(10)
C224 0.090(14) 0.055(10) 0.080(12) 0.028(10) 0.018(11) 0.002(10)
C125 0.059(9) 0.058(9) 0.055(9) -0.001(7) 0.019(7) 0.010(7)
C126 0.053(9) 0.060(9) 0.061(9) -0.012(8) 0.012(7) 0.009(7)
C127 0.069(10) 0.029(7) 0.063(9) -0.005(7) 0.014(8) 0.000(7)
C128 0.096(12) 0.041(9) 0.079(11) 0.002(8) 0.039(10) -0.011(8)
C129 0.052(9) 0.063(10) 0.064(9) 0.009(8) 0.019(7) 0.007(7)
C130 0.085(12) 0.093(13) 0.070(11) 0.007(10) 0.041(9) 0.016(10)
C131 0.051(9) 0.119(15) 0.128(14) -0.036(12) 0.031(9) -0.003(9)
C132 0.049(9) 0.119(15) 0.128(14) -0.037(12) 0.034(9) -0.003(9)
C232 0.050(9) 0.119(15) 0.128(14) -0.037(12) 0.032(9) -0.003(9)
C133 0.075(11) 0.072(11) 0.053(9) 0.001(8) 0.000(8) 0.011(9)
C134 0.100(14) 0.099(14) 0.053(10) -0.008(9) 0.029(9) -0.021(11)
C135 0.048(9) 0.064(10) 0.081(11) -0.014(8) 0.016(8) 0.004(7)
C136 0.042(10) 0.090(14) 0.143(18) -0.010(13) -0.007(10) 0.023(9)
C137 0.038(7) 0.047(8) 0.063(9) -0.009(7) 0.029(7) 0.002(6)
C138 0.079(12) 0.076(12) 0.088(12) 0.028(10) 0.040(10) 0.008(9)
C139 0.045(8) 0.076(10) 0.048(8) -0.005(7) 0.021(7) 0.016(7)
C140 0.064(10) 0.080(11) 0.061(9) -0.035(9) 0.013(8) 0.012(9)
C141 0.041(8) 0.088(12) 0.080(11) 0.038(9) 0.035(8) 0.009(8)
C142 0.072(12) 0.078(13) 0.140(18) 0.027(12) 0.040(12) 0.010(10)
C143 0.049(9) 0.102(13) 0.045(8) -0.011(8) 0.015(7) -0.003(9)
C144 0.054(10) 0.131(17) 0.095(14) 0.021(12) 0.012(9) 0.036(11)
C145 0.070(10) 0.052(9) 0.049(8) 0.009(7) 0.026(7) 0.018(7)
C146 0.074(11) 0.063(10) 0.071(10) -0.018(8) 0.031(9) -0.022(8)
C147 0.053(8) 0.050(8) 0.047(8) -0.001(6) 0.022(6) 0.019(7)
C148 0.056(9) 0.063(10) 0.056(9) -0.009(7) 0.025(7) 0.005(7)
C149 0.046(8) 0.062(9) 0.057(8) -0.001(7) 0.015(7) -0.011(7)
C150 0.068(11) 0.079(12) 0.094(13) -0.023(10) 0.021(10) -0.040(9)
C151 0.065(10) 0.073(11) 0.065(9) -0.004(8) 0.029(8) -0.036(8)
C152 0.088(12) 0.117(15) 0.050(9) 0.000(10) 0.028(9) -0.021(11)
C153 0.057(9) 0.051(9) 0.072(10) -0.025(8) 0.021(8) -0.004(7)
C154 0.085(12) 0.070(11) 0.106(14) -0.030(10) 0.059(11) -0.020(9)
C155 0.045(8) 0.044(8) 0.091(11) 0.018(8) 0.003(8) -0.005(7)
C156 0.048(10) 0.042(10) 0.20(2) 0.017(12) -0.004(12) 0.002(8)
C157 0.053(9) 0.066(10) 0.053(8) 0.014(8) 0.002(7) -0.013(8)
C158 0.098(14) 0.135(18) 0.068(12) 0.006(12) 0.009(10) -0.047(13)
C159 0.030(8) 0.079(11) 0.088(11) -0.005(9) 0.013(7) -0.008(7)
C160 0.053(10) 0.115(15) 0.112(14) -0.058(12) 0.039(10) -0.013(10)

loop_
_atom_type_symbol
_atom_type_description
_atom_type_number_in_cell
_atom_type_scat_dispersion_real
_atom_type_scat_dispersion_imag
_atom_type_scat_source
C C 640 0.0033 0.0016
; International Tables for Crystallography (1992).
Vol. C, Tables 4.2.6.8 and 6.1.1.4
;
H H 1240 0.0000 0.0000
; International Tables for Crystallography (1992).
Vol. C, Tables 4.2.6.8 and 6.1.1.4
;
Cl Cl 40 0.1484 0.1585
; International Tables for Crystallography (1992).
Vol. C, Tables 4.2.6.8 and 6.1.1.4
;
P P 80 0.1023 0.0942
; International Tables for Crystallography (1992).
Vol. C, Tables 4.2.6.8 and 6.1.1.4
;
Pt Pt 40 -1.7033 8.3905
; International Tables for Crystallography (1992).
Vol. C, Tables 4.2.6.8 and 6.1.1.4
;

loop_
_geom_angle_atom_site_label_1
_geom_angle_atom_site_label_2
_geom_angle_atom_site_label_3
_geom_angle
_geom_angle_site_symmetry_1
_geom_angle_site_symmetry_3
_geom_angle_publ_flag
C7 Pt1 P2 91.2(3) . . ?
C7 Pt1 P1 89.9(3) . . ?
P2 Pt1 P1 174.83(14) . . ?
C7 Pt1 Cl1 178.9(4) . . ?
P2 Pt1 Cl1 88.49(14) . . ?
P1 Pt1 Cl1 90.25(14) . . ?
C10 Pt2 P3 89.9(3) . . ?
C10 Pt2 P4 92.5(3) . . ?
P3 Pt2 P4 170.39(17) . . ?
C10 Pt2 Cl2 179.2(4) . . ?
P3 Pt2 Cl2 89.50(14) . . ?
P4 Pt2 Cl2 88.15(13) . . ?
C13 Pt3 P5 88.0(3) . . ?
C13 Pt3 P6 172.8(3) . . ?
P5 Pt3 P6 99.18(12) . . ?
C13 Pt3 Cl3 87.4(3) . . ?
P5 Pt3 Cl3 172.96(13) . . ?
P6 Pt3 Cl3 85.40(11) . . ?
C16 Pt4 P8 91.3(4) . . ?
C16 Pt4 P7 87.0(4) . . ?
P8 Pt4 P7 175.25(13) . . ?
C16 Pt4 Cl4 178.2(4) . . ?
P8 Pt4 Cl4 90.40(12) . . ?
P7 Pt4 Cl4 91.24(12) . . ?
C19 Pt5 P9 93.0(3) . . ?
C19 Pt5 P10 87.1(3) . . ?
P9 Pt5 P10 178.96(15) . . ?
C19 Pt5 Cl5 175.9(4) . . ?
P9 Pt5 Cl5 90.70(12) . . ?
P10 Pt5 Cl5 89.26(13) . . ?
C23 P1 C21 103.1(8) . . ?
C23 P1 C25 103.7(7) . . ?
C21 P1 C25 101.6(8) . . ?
C23 P1 Pt1 114.8(6) . . ?
C21 P1 Pt1 112.0(6) . . ?
C25 P1 Pt1 119.6(4) . . ?
C27B P2 C29B 107(4) . . ?
C27B P2 C31B 93(3) . . ?
C29B P2 C31B 106(2) . . ?
C27A P2 C29A 103(2) . . ?
C27B P2 C29A 98(3) . . ?
C27A P2 C31A 113(2) . . ?
C29A P2 C31A 103.0(9) . . ?
C27A P2 Pt1 114.9(11) . . ?
C27B P2 Pt1 119.2(14) . . ?
C29B P2 Pt1 115(3) . . ?
C31B P2 Pt1 114.1(17) . . ?
C29A P2 Pt1 111(2) . . ?
C31A P2 Pt1 111.1(11) . . ?
C37A P3 C33A 107.5(16) . . ?
C35B P3 C33B 129(5) . . ?
C35B P3 C37B 108(3) . . ?
C33B P3 C37B 80(4) . . ?
C37A P3 C35A 99.5(7) . . ?
C33A P3 C35A 105.2(18) . . ?
C37A P3 Pt2 116.5(10) . . ?
C35B P3 Pt2 108(3) . . ?
C33A P3 Pt2 116.4(7) . . ?
C33B P3 Pt2 119(3) . . ?
C37B P3 Pt2 104(2) . . ?
C35A P3 Pt2 109.9(10) . . ?
C39 P4 C43 104.0(7) . . ?
C39 P4 C41 104.7(6) . . ?
C43 P4 C41 103.2(8) . . ?
C39 P4 Pt2 114.1(5) . . ?
C43 P4 Pt2 109.5(5) . . ?
C41 P4 Pt2 119.7(5) . . ?
C45B P5 C47B 105(4) . . ?
C45A P5 C47A 103(3) . . ?
C45B P5 C49B 95(2) . . ?
C47B P5 C49B 107(4) . . ?
C45A P5 C49A 113.9(15) . . ?
C47A P5 C49A 97(3) . . ?
C45A P5 Pt3 114(2) . . ?
C45B P5 Pt3 117(3) . . ?
C47B P5 Pt3 116.4(16) . . ?
C47A P5 Pt3 117.1(9) . . ?
C49B P5 Pt3 114(3) . . ?
C49A P5 Pt3 111(2) . . ?
C53 P6 C55 104.9(6) . . ?
C53 P6 C51 101.8(6) . . ?
C55 P6 C51 103.0(6) . . ?
C53 P6 Pt3 109.4(4) . . ?
C55 P6 Pt3 110.8(4) . . ?
C51 P6 Pt3 125.0(5) . . ?
C57B P7 C59B 111(4) . . ?
C59A P7 C61A 108(3) . . ?
C59A P7 C57A 101(2) . . ?
C61A P7 C57A 102.1(10) . . ?
C57B P7 C61B 104.3(13) . . ?
C59B P7 C61B 101(4) . . ?
C57B P7 Pt4 114(2) . . ?
C59A P7 Pt4 114.9(9) . . ?
C59B P7 Pt4 114.8(14) . . ?
C61A P7 Pt4 113.9(17) . . ?
C57A P7 Pt4 115.4(15) . . ?
C61B P7 Pt4 111(3) . . ?
C65A P8 C67A 109.1(10) . . ?
C67B P8 C63B 109.5(13) . . ?
C67B P8 C65B 98.6(11) . . ?
C63B P8 C65B 101.8(11) . . ?
C65A P8 C63A 103.8(10) . . ?
C67A P8 C63A 97.6(9) . . ?
C65A P8 Pt4 115.4(7) . . ?
C67B P8 Pt4 118.7(7) . . ?
C67A P8 Pt4 116.5(6) . . ?
C63B P8 Pt4 115.5(10) . . ?
C65B P8 Pt4 110.0(7) . . ?
C63A P8 Pt4 112.3(7) . . ?
C71 P9 C73 111.3(11) . . ?
C71 P9 C69 102.7(10) . . ?
C73 P9 C69 97.1(10) . . ?
C71 P9 Pt5 115.0(7) . . ?
C73 P9 Pt5 115.0(6) . . ?
C69 P9 Pt5 113.8(7) . . ?
C79B P10 C77B 100.0(18) . . ?
C79A P10 C75A 115.7(11) . . ?
C79A P10 C77A 102.3(14) . . ?
C75A P10 C77A 99.8(11) . . ?
C79B P10 C75B 83.5(16) . . ?
C77B P10 C75B 104.5(13) . . ?
C79A P10 Pt5 115.7(12) . . ?
C79B P10 Pt5 123.5(11) . . ?
C77B P10 Pt5 129.4(11) . . ?
C75A P10 Pt5 111.8(7) . . ?
C77A P10 Pt5 109.6(6) . . ?
C75B P10 Pt5 104.7(9) . . ?
C6 C1 C5 124.7(12) . . ?
C6 C1 C2 126.4(12) . . ?
C5 C1 C2 104.6(9) . . ?
C3 C2 C9 127.3(12) . . ?
C3 C2 C1 107.7(10) . . ?
C9 C2 C1 118.8(11) . . ?
C4 C3 C2 109.1(10) . . ?
C4 C3 C12 126.8(11) . . ?
C2 C3 C12 119.6(12) . . ?
C5 C4 C3 109.1(10) . . ?
C5 C4 C15 124.1(12) . . ?
C3 C4 C15 121.8(12) . . ?
C4 C5 C18 125.1(12) . . ?
C4 C5 C1 109.5(10) . . ?
C18 C5 C1 120.7(12) . . ?
C1 C6 C7 113.3(13) . . ?
C1 C6 C20 113.7(12) . . ?
C7 C6 C20 132.6(13) . . ?
C6 C7 C8 122.3(13) . . ?
C6 C7 Pt1 119.2(11) . . ?
C8 C7 Pt1 118.5(9) . . ?
C9 C8 C7 119.9(11) . . ?
C9 C8 H8 120.0 . . ?
C7 C8 H8 120.0 . . ?
C2 C9 C10 113.7(12) . . ?
C2 C9 C8 116.8(12) . . ?
C10 C9 C8 128.7(12) . . ?
C9 C10 C11 119.0(13) . . ?
C9 C10 Pt2 119.1(10) . . ?
C11 C10 Pt2 121.8(10) . . ?
C12 C11 C10 124.5(12) . . ?
C12 C11 H11 117.7 . . ?
C10 C11 H11 117.7 . . ?
C11 C12 C13 134.5(13) . . ?
C11 C12 C3 114.9(11) . . ?
C13 C12 C3 109.7(11) . . ?
C14 C13 C12 122.8(12) . . ?
C14 C13 Pt3 123.2(9) . . ?
C12 C13 Pt3 114.0(10) . . ?
C15 C14 C13 123.9(11) . . ?
C15 C14 H14 118.0 . . ?
C13 C14 H14 118.0 . . ?
C14 C15 C4 112.7(11) . . ?
C14 C15 C16 132.4(12) . . ?
C4 C15 C16 114.3(12) . . ?
C15 C16 C17 119.3(12) . . ?
C15 C16 Pt4 119.0(10) . . ?
C17 C16 Pt4 121.7(9) . . ?
C18 C17 C16 123.6(11) . . ?
C18 C17 H17 118.2 . . ?
C16 C17 H17 118.2 . . ?
C19 C18 C5 116.8(12) . . ?
C19 C18 C17 130.6(12) . . ?
C5 C18 C17 112.3(11) . . ?
C18 C19 C20 120.1(11) . . ?
C18 C19 Pt5 118.7(9) . . ?
C20 C19 Pt5 121.1(9) . . ?
C6 C20 C19 122.4(12) . . ?
C6 C20 H20 118.8 . . ?
C19 C20 H20 118.8 . . ?
C22 C21 P1 115.4(13) . . ?
C22 C21 H21A 108.4 . . ?
P1 C21 H21A 108.4 . . ?
C22 C21 H21B 108.4 . . ?
P1 C21 H21B 108.4 . . ?
H21A C21 H21B 107.5 . . ?
C21 C22 H22A 109.5 . . ?
C21 C22 H22B 109.5 . . ?
H22A C22 H22B 109.5 . . ?
C21 C22 H22C 109.5 . . ?
H22A C22 H22C 109.5 . . ?
H22B C22 H22C 109.5 . . ?
C24 C23 P1 113.4(11) . . ?
C24 C23 H23A 108.9 . . ?
P1 C23 H23A 108.9 . . ?
C24 C23 H23B 108.9 . . ?
P1 C23 H23B 108.9 . . ?
H23A C23 H23B 107.7 . . ?
C23 C24 H24A 109.5 . . ?
C23 C24 H24B 109.5 . . ?
H24A C24 H24B 109.5 . . ?
C23 C24 H24C 109.5 . . ?
H24A C24 H24C 109.5 . . ?
H24B C24 H24C 109.5 . . ?
C26 C25 P1 117.6(12) . . ?
C26 C25 H25A 107.9 . . ?
P1 C25 H25A 107.9 . . ?
C26 C25 H25B 107.9 . . ?
P1 C25 H25B 107.9 . . ?
H25A C25 H25B 107.2 . . ?
C25 C26 H26A 109.5 . . ?
C25 C26 H26B 109.5 . . ?
H26A C26 H26B 109.5 . . ?
C25 C26 H26C 109.5 . . ?
H26A C26 H26C 109.5 . . ?
H26B C26 H26C 109.5 . . ?
C28A C27A P2 113.6(4) . . ?
C28A C27A H27A 108.8 . . ?
P2 C27A H27A 108.8 . . ?
C28A C27A H27B 108.8 . . ?
P2 C27A H27B 108.8 . . ?
H27A C27A H27B 107.7 . . ?
C27A C28A H28A 109.5 . . ?
C27A C28A H28B 109.5 . . ?
H28A C28A H28B 109.5 . . ?
C27A C28A H28C 109.5 . . ?
H28A C28A H28C 109.5 . . ?
H28B C28A H28C 109.5 . . ?
C30A C29A P2 113.4(4) . . ?
C30A C29A H29A 108.9 . . ?
P2 C29A H29A 108.9 . . ?
C30A C29A H29B 108.9 . . ?
P2 C29A H29B 108.9 . . ?
H29A C29A H29B 107.7 . . ?
C29A C30A H30A 109.5 . . ?
C29A C30A H30B 109.5 . . ?
H30A C30A H30B 109.5 . . ?
C29A C30A H30C 109.5 . . ?
H30A C30A H30C 109.5 . . ?
H30B C30A H30C 109.5 . . ?
C32A C31A P2 113.4(4) . . ?
C32A C31A H31A 108.9 . . ?
P2 C31A H31A 108.9 . . ?
C32A C31A H31B 108.9 . . ?
P2 C31A H31B 108.9 . . ?
H31A C31A H31B 107.7 . . ?
C31A C32A H32A 109.5 . . ?
C31A C32A H32B 109.5 . . ?
H32A C32A H32B 109.5 . . ?
C31A C32A H32C 109.5 . . ?
H32A C32A H32C 109.5 . . ?
H32B C32A H32C 109.5 . . ?
C28B C27B P2 113.6(4) . . ?
C28B C27B H27C 108.9 . . ?
P2 C27B H27C 108.9 . . ?
C28B C27B H27D 108.9 . . ?
P2 C27B H27D 108.9 . . ?
H27C C27B H27D 107.7 . . ?
C27B C28B H28D 109.5 . . ?
C27B C28B H28E 109.5 . . ?
H28D C28B H28E 109.5 . . ?
C27B C28B H28F 109.5 . . ?
H28D C28B H28F 109.5 . . ?
H28E C28B H28F 109.5 . . ?
C30B C29B P2 113.5(4) . . ?
C30B C29B H29C 108.9 . . ?
P2 C29B H29C 108.9 . . ?
C30B C29B H29D 108.9 . . ?
P2 C29B H29D 108.9 . . ?
H29C C29B H29D 107.7 . . ?
C29B C30B H30D 109.5 . . ?
C29B C30B H30E 109.5 . . ?
H30D C30B H30E 109.5 . . ?
C29B C30B H30F 109.5 . . ?
H30D C30B H30F 109.5 . . ?
H30E C30B H30F 109.5 . . ?
C32B C31B P2 113.5(4) . . ?
C32B C31B H31C 108.9 . . ?
P2 C31B H31C 108.9 . . ?
C32B C31B H31D 108.9 . . ?
P2 C31B H31D 108.9 . . ?
H31C C31B H31D 107.7 . . ?
C31B C32B H32D 109.5 . . ?
C31B C32B H32E 109.5 . . ?
H32D C32B H32E 109.5 . . ?
C31B C32B H32F 109.5 . . ?
H32D C32B H32F 109.5 . . ?
H32E C32B H32F 109.5 . . ?
C34A C33A P3 113.5(4) . . ?
C34A C33A H33A 108.9 . . ?
P3 C33A H33A 108.9 . . ?
C34A C33A H33B 108.9 . . ?
P3 C33A H33B 108.9 . . ?
H33A C33A H33B 107.7 . . ?
C33A C34A H34A 109.5 . . ?
C33A C34A H34B 109.5 . . ?
H34A C34A H34B 109.5 . . ?
C33A C34A H34C 109.5 . . ?
H34A C34A H34C 109.5 . . ?
H34B C34A H34C 109.5 . . ?
C36A C35A P3 113.6(4) . . ?
C36A C35A H35A 108.8 . . ?
P3 C35A H35A 108.8 . . ?
C36A C35A H35B 108.8 . . ?
P3 C35A H35B 108.8 . . ?
H35A C35A H35B 107.7 . . ?
C35A C36A H36A 109.5 . . ?
C35A C36A H36B 109.5 . . ?
H36A C36A H36B 109.5 . . ?
C35A C36A H36C 109.5 . . ?
H36A C36A H36C 109.5 . . ?
H36B C36A H36C 109.5 . . ?
C38A C37A P3 113.3(4) . . ?
C38A C37A H37A 108.9 . . ?
P3 C37A H37A 108.9 . . ?
C38A C37A H37B 108.9 . . ?
P3 C37A H37B 108.9 . . ?
H37A C37A H37B 107.7 . . ?
C37A C38A H38A 109.5 . . ?
C37A C38A H38B 109.5 . . ?
H38A C38A H38B 109.5 . . ?
C37A C38A H38C 109.5 . . ?
H38A C38A H38C 109.5 . . ?
H38B C38A H38C 109.5 . . ?
C34B C33B P3 113.5(4) . . ?
C34B C33B H33C 108.9 . . ?
P3 C33B H33C 108.9 . . ?
C34B C33B H33D 108.9 . . ?
P3 C33B H33D 108.9 . . ?
H33C C33B H33D 107.7 . . ?
C33B C34B H34D 109.5 . . ?
C33B C34B H34E 109.5 . . ?
H34D C34B H34E 109.5 . . ?
C33B C34B H34F 109.5 . . ?
H34D C34B H34F 109.5 . . ?
H34E C34B H34F 109.5 . . ?
C36B C35B P3 113.4(4) . . ?
C36B C35B H35C 108.9 . . ?
P3 C35B H35C 108.9 . . ?
C36B C35B H35D 108.9 . . ?
P3 C35B H35D 108.9 . . ?
H35C C35B H35D 107.7 . . ?
C35B C36B H36D 109.5 . . ?
C35B C36B H36E 109.5 . . ?
H36D C36B H36E 109.5 . . ?
C35B C36B H36F 109.5 . . ?
H36D C36B H36F 109.5 . . ?
H36E C36B H36F 109.5 . . ?
C38B C37B P3 113.5(4) . . ?
C38B C37B H37C 108.9 . . ?
P3 C37B H37C 108.9 . . ?
C38B C37B H37D 108.9 . . ?
P3 C37B H37D 108.9 . . ?
H37C C37B H37D 107.7 . . ?
C37B C38B H38D 109.5 . . ?
C37B C38B H38E 109.5 . . ?
H38D C38B H38E 109.5 . . ?
C37B C38B H38F 109.5 . . ?
H38D C38B H38F 109.5 . . ?
H38E C38B H38F 109.5 . . ?
C40 C39 P4 116.3(10) . . ?
C40 C39 H39A 108.2 . . ?
P4 C39 H39A 108.2 . . ?
C40 C39 H39B 108.2 . . ?
P4 C39 H39B 108.2 . . ?
H39A C39 H39B 107.4 . . ?
C39 C40 H40A 109.5 . . ?
C39 C40 H40B 109.5 . . ?
H40A C40 H40B 109.5 . . ?
C39 C40 H40C 109.5 . . ?
H40A C40 H40C 109.5 . . ?
H40B C40 H40C 109.5 . . ?
C42 C41 P4 115.3(10) . . ?
C42 C41 H41A 108.5 . . ?
P4 C41 H41A 108.5 . . ?
C42 C41 H41B 108.5 . . ?
P4 C41 H41B 108.5 . . ?
H41A C41 H41B 107.5 . . ?
C41 C42 H42A 109.5 . . ?
C41 C42 H42B 109.5 . . ?
H42A C42 H42B 109.5 . . ?
C41 C42 H42C 109.5 . . ?
H42A C42 H42C 109.5 . . ?
H42B C42 H42C 109.5 . . ?
C44 C43 P4 113.7(11) . . ?
C44 C43 H43A 108.8 . . ?
P4 C43 H43A 108.8 . . ?
C44 C43 H43B 108.8 . . ?
P4 C43 H43B 108.8 . . ?
H43A C43 H43B 107.7 . . ?
C43 C44 H44A 109.5 . . ?
C43 C44 H44B 109.5 . . ?
H44A C44 H44B 109.5 . . ?
C43 C44 H44C 109.5 . . ?
H44A C44 H44C 109.5 . . ?
H44B C44 H44C 109.5 . . ?
C46A C45A P5 113.6(4) . . ?
C46A C45A H45A 108.8 . . ?
P5 C45A H45A 108.8 . . ?
C46A C45A H45B 108.8 . . ?
P5 C45A H45B 108.8 . . ?
H45A C45A H45B 107.7 . . ?
C45A C46A H46A 109.5 . . ?
C45A C46A H46B 109.5 . . ?
H46A C46A H46B 109.5 . . ?
C45A C46A H46C 109.5 . . ?
H46A C46A H46C 109.5 . . ?
H46B C46A H46C 109.5 . . ?
C48A C47A P5 113.5(4) . . ?
C48A C47A H47A 108.9 . . ?
P5 C47A H47A 108.9 . . ?
C48A C47A H47B 108.9 . . ?
P5 C47A H47B 108.9 . . ?
H47A C47A H47B 107.7 . . ?
C47A C48A H48A 109.5 . . ?
C47A C48A H48B 109.5 . . ?
H48A C48A H48B 109.5 . . ?
C47A C48A H48C 109.5 . . ?
H48A C48A H48C 109.5 . . ?
H48B C48A H48C 109.5 . . ?
C50A C49A P5 113.4(4) . . ?
C50A C49A H49A 108.9 . . ?
P5 C49A H49A 108.9 . . ?
C50A C49A H49B 108.9 . . ?
P5 C49A H49B 108.9 . . ?
H49A C49A H49B 107.7 . . ?
C49A C50A H50A 109.5 . . ?
C49A C50A H50B 109.5 . . ?
H50A C50A H50B 109.5 . . ?
C49A C50A H50C 109.5 . . ?
H50A C50A H50C 109.5 . . ?
H50B C50A H50C 109.5 . . ?
C46B C45B P5 113.6(4) . . ?
C46B C45B H45C 108.8 . . ?
P5 C45B H45C 108.8 . . ?
C46B C45B H45D 108.8 . . ?
P5 C45B H45D 108.8 . . ?
H45C C45B H45D 107.7 . . ?
C45B C46B H46D 109.5 . . ?
C45B C46B H46E 109.5 . . ?
H46D C46B H46E 109.5 . . ?
C45B C46B H46F 109.5 . . ?
H46D C46B H46F 109.5 . . ?
H46E C46B H46F 109.5 . . ?
C48B C47B P5 113.5(4) . . ?
C48B C47B H47C 108.9 . . ?
P5 C47B H47C 108.9 . . ?
C48B C47B H47D 108.9 . . ?
P5 C47B H47D 108.9 . . ?
H47C C47B H47D 107.7 . . ?
C47B C48B H48D 109.5 . . ?
C47B C48B H48E 109.5 . . ?
H48D C48B H48E 109.5 . . ?
C47B C48B H48F 109.5 . . ?
H48D C48B H48F 109.5 . . ?
H48E C48B H48F 109.5 . . ?
C50B C49B P5 113.5(4) . . ?
C50B C49B H49C 108.9 . . ?
P5 C49B H49C 108.9 . . ?
C50B C49B H49D 108.9 . . ?
P5 C49B H49D 108.9 . . ?
H49C C49B H49D 107.7 . . ?
C49B C50B H50D 109.5 . . ?
C49B C50B H50E 109.5 . . ?
H50D C50B H50E 109.5 . . ?
C49B C50B H50F 109.5 . . ?
H50D C50B H50F 109.5 . . ?
H50E C50B H50F 109.5 . . ?
C52 C51 P6 116.5(10) . . ?
C52 C51 H51A 108.2 . . ?
P6 C51 H51A 108.2 . . ?
C52 C51 H51B 108.2 . . ?
P6 C51 H51B 108.2 . . ?
H51A C51 H51B 107.3 . . ?
C51 C52 H52A 109.5 . . ?
C51 C52 H52B 109.5 . . ?
H52A C52 H52B 109.5 . . ?
C51 C52 H52C 109.5 . . ?
H52A C52 H52C 109.5 . . ?
H52B C52 H52C 109.5 . . ?
C54 C53 P6 112.6(10) . . ?
C54 C53 H53A 109.1 . . ?
P6 C53 H53A 109.1 . . ?
C54 C53 H53B 109.1 . . ?
P6 C53 H53B 109.1 . . ?
H53A C53 H53B 107.8 . . ?
C53 C54 H54A 109.5 . . ?
C53 C54 H54B 109.5 . . ?
H54A C54 H54B 109.5 . . ?
C53 C54 H54C 109.5 . . ?
H54A C54 H54C 109.5 . . ?
H54B C54 H54C 109.5 . . ?
C56 C55 P6 113.5(9) . . ?
C56 C55 H55A 108.9 . . ?
P6 C55 H55A 108.9 . . ?
C56 C55 H55B 108.9 . . ?
P6 C55 H55B 108.9 . . ?
H55A C55 H55B 107.7 . . ?
C55 C56 H56A 109.5 . . ?
C55 C56 H56B 109.5 . . ?
H56A C56 H56B 109.5 . . ?
C55 C56 H56C 109.5 . . ?
H56A C56 H56C 109.5 . . ?
H56B C56 H56C 109.5 . . ?
C58A C57A P7 113.5(4) . . ?
C58A C57A H57A 108.9 . . ?
P7 C57A H57A 108.9 . . ?
C58A C57A H57B 108.9 . . ?
P7 C57A H57B 108.9 . . ?
H57A C57A H57B 107.7 . . ?
C57A C58A H58A 109.5 . . ?
C57A C58A H58B 109.5 . . ?
H58A C58A H58B 109.5 . . ?
C57A C58A H58C 109.5 . . ?
H58A C58A H58C 109.5 . . ?
H58B C58A H58C 109.5 . . ?
C60A C59A P7 113.6(4) . . ?
C60A C59A H59A 108.8 . . ?
P7 C59A H59A 108.8 . . ?
C60A C59A H59B 108.8 . . ?
P7 C59A H59B 108.8 . . ?
H59A C59A H59B 107.7 . . ?
C59A C60A H60A 109.5 . . ?
C59A C60A H60B 109.5 . . ?
H60A C60A H60B 109.5 . . ?
C59A C60A H60C 109.5 . . ?
H60A C60A H60C 109.5 . . ?
H60B C60A H60C 109.5 . . ?
C62A C61A P7 113.6(4) . . ?
C62A C61A H61A 108.8 . . ?
P7 C61A H61A 108.8 . . ?
C62A C61A H61B 108.8 . . ?
P7 C61A H61B 108.8 . . ?
H61A C61A H61B 107.7 . . ?
C61A C62A H62A 109.5 . . ?
C61A C62A H62B 109.5 . . ?
H62A C62A H62B 109.5 . . ?
C61A C62A H62C 109.5 . . ?
H62A C62A H62C 109.5 . . ?
H62B C62A H62C 109.5 . . ?
C58B C57B P7 113.5(4) . . ?
C58B C57B H57C 108.9 . . ?
P7 C57B H57C 108.9 . . ?
C58B C57B H57D 108.9 . . ?
P7 C57B H57D 108.9 . . ?
H57C C57B H57D 107.7 . . ?
C57B C58B H58D 109.5 . . ?
C57B C58B H58E 109.5 . . ?
H58D C58B H58E 109.5 . . ?
C57B C58B H58F 109.5 . . ?
H58D C58B H58F 109.5 . . ?
H58E C58B H58F 109.5 . . ?
C60B C59B P7 113.6(4) . . ?
C60B C59B H59C 108.8 . . ?
P7 C59B H59C 108.8 . . ?
C60B C59B H59D 108.8 . . ?
P7 C59B H59D 108.9 . . ?
H59C C59B H59D 107.7 . . ?
C59B C60B H60D 109.5 . . ?
C59B C60B H60E 109.5 . . ?
H60D C60B H60E 109.5 . . ?
C59B C60B H60F 109.5 . . ?
H60D C60B H60F 109.5 . . ?
H60E C60B H60F 109.5 . . ?
C62B C61B P7 113.5(4) . . ?
C62B C61B H61C 108.9 . . ?
P7 C61B H61C 108.9 . . ?
C62B C61B H61D 108.9 . . ?
P7 C61B H61D 108.9 . . ?
H61C C61B H61D 107.7 . . ?
C61B C62B H62D 109.5 . . ?
C61B C62B H62E 109.5 . . ?
H62D C62B H62E 109.5 . . ?
C61B C62B H62F 109.5 . . ?
H62D C62B H62F 109.5 . . ?
H62E C62B H62F 109.5 . . ?
C64A C63A P8 113.5(4) . . ?
C64A C63A H63A 108.9 . . ?
P8 C63A H63A 108.9 . . ?
C64A C63A H63B 108.9 . . ?
P8 C63A H63B 108.9 . . ?
H63A C63A H63B 107.7 . . ?
C63A C64A H64A 109.5 . . ?
C63A C64A H64B 109.5 . . ?
H64A C64A H64B 109.5 . . ?
C63A C64A H64C 109.5 . . ?
H64A C64A H64C 109.5 . . ?
H64B C64A H64C 109.5 . . ?
C66A C65A P8 113.6(4) . . ?
C66A C65A H65A 108.9 . . ?
P8 C65A H65A 108.9 . . ?
C66A C65A H65B 108.9 . . ?
P8 C65A H65B 108.9 . . ?
H65A C65A H65B 107.7 . . ?
C65A C66A H66A 109.5 . . ?
C65A C66A H66B 109.5 . . ?
H66A C66A H66B 109.5 . . ?
C65A C66A H66C 109.5 . . ?
H66A C66A H66C 109.5 . . ?
H66B C66A H66C 109.5 . . ?
C68A C67A P8 113.7(4) . . ?
C68A C67A H67A 108.8 . . ?
P8 C67A H67A 108.8 . . ?
C68A C67A H67B 108.8 . . ?
P8 C67A H67B 108.8 . . ?
H67A C67A H67B 107.7 . . ?
C67A C68A H68A 109.5 . . ?
C67A C68A H68B 109.5 . . ?
H68A C68A H68B 109.5 . . ?
C67A C68A H68C 109.5 . . ?
H68A C68A H68C 109.5 . . ?
H68B C68A H68C 109.5 . . ?
C64B C63B P8 113.3(4) . . ?
C64B C63B H63C 108.9 . . ?
P8 C63B H63C 108.9 . . ?
C64B C63B H63D 108.9 . . ?
P8 C63B H63D 108.9 . . ?
H63C C63B H63D 107.7 . . ?
C63B C64B H64D 109.5 . . ?
C63B C64B H64E 109.5 . . ?
H64D C64B H64E 109.5 . . ?
C63B C64B H64F 109.5 . . ?
H64D C64B H64F 109.5 . . ?
H64E C64B H64F 109.5 . . ?
C66B C65B P8 113.6(4) . . ?
C66B C65B H65C 108.8 . . ?
P8 C65B H65C 108.8 . . ?
C66B C65B H65D 108.8 . . ?
P8 C65B H65D 108.8 . . ?
H65C C65B H65D 107.7 . . ?
C65B C66B H66D 109.5 . . ?
C65B C66B H66E 109.5 . . ?
H66D C66B H66E 109.5 . . ?
C65B C66B H66F 109.5 . . ?
H66D C66B H66F 109.5 . . ?
H66E C66B H66F 109.5 . . ?
C68B C67B P8 113.7(4) . . ?
C68B C67B H67C 108.8 . . ?
P8 C67B H67C 108.8 . . ?
C68B C67B H67D 108.8 . . ?
P8 C67B H67D 108.8 . . ?
H67C C67B H67D 107.7 . . ?
C67B C68B H68D 109.5 . . ?
C67B C68B H68E 109.5 . . ?
H68D C68B H68E 109.5 . . ?
C67B C68B H68F 109.5 . . ?
H68D C68B H68F 109.5 . . ?
H68E C68B H68F 109.5 . . ?
C70 C69 P9 110.5(14) . . ?
C70 C69 H69A 109.5 . . ?
P9 C69 H69A 109.5 . . ?
C70 C69 H69B 109.5 . . ?
P9 C69 H69B 109.5 . . ?
H69A C69 H69B 108.1 . . ?
C69 C70 H70A 109.5 . . ?
C69 C70 H70B 109.5 . . ?
H70A C70 H70B 109.5 . . ?
C69 C70 H70C 109.5 . . ?
H70A C70 H70C 109.5 . . ?
H70B C70 H70C 109.5 . . ?
C72 C71 P9 109.9(13) . . ?
C72 C71 H71A 109.7 . . ?
P9 C71 H71A 109.7 . . ?
C72 C71 H71B 109.7 . . ?
P9 C71 H71B 109.7 . . ?
H71A C71 H71B 108.2 . . ?
C71 C72 H72A 109.5 . . ?
C71 C72 H72B 109.5 . . ?
H72A C72 H72B 109.5 . . ?
C71 C72 H72C 109.5 . . ?
H72A C72 H72C 109.5 . . ?
H72B C72 H72C 109.5 . . ?
C74 C73 P9 117.5(17) . . ?
C74 C73 H73A 107.9 . . ?
P9 C73 H73A 107.9 . . ?
C74 C73 H73B 107.9 . . ?
P9 C73 H73B 107.9 . . ?
H73A C73 H73B 107.2 . . ?
C73 C74 H74A 109.5 . . ?
C73 C74 H74B 109.5 . . ?
H74A C74 H74B 109.5 . . ?
C73 C74 H74C 109.5 . . ?
H74A C74 H74C 109.5 . . ?
H74B C74 H74C 109.5 . . ?
C76A C75A P10 113.3(4) . . ?
C76A C75A H75A 108.9 . . ?
P10 C75A H75A 108.9 . . ?
C76A C75A H75B 108.9 . . ?
P10 C75A H75B 108.9 . . ?
H75A C75A H75B 107.7 . . ?
C75A C76A H76A 109.5 . . ?
C75A C76A H76B 109.5 . . ?
H76A C76A H76B 109.5 . . ?
C75A C76A H76C 109.5 . . ?
H76A C76A H76C 109.5 . . ?
H76B C76A H76C 109.5 . . ?
C78A C77A P10 113.6(4) . . ?
C78A C77A H77A 108.8 . . ?
P10 C77A H77A 108.8 . . ?
C78A C77A H77B 108.8 . . ?
P10 C77A H77B 108.8 . . ?
H77A C77A H77B 107.7 . . ?
C77A C78A H78A 109.5 . . ?
C77A C78A H78B 109.5 . . ?
H78A C78A H78B 109.5 . . ?
C77A C78A H78C 109.5 . . ?
H78A C78A H78C 109.5 . . ?
H78B C78A H78C 109.5 . . ?
C80A C79A P10 113.5(4) . . ?
C80A C79A H79A 108.9 . . ?
P10 C79A H79A 108.9 . . ?
C80A C79A H79B 108.9 . . ?
P10 C79A H79B 108.9 . . ?
H79A C79A H79B 107.7 . . ?
C79A C80A H80A 109.5 . . ?
C79A C80A H80B 109.5 . . ?
H80A C80A H80B 109.5 . . ?
C79A C80A H80C 109.5 . . ?
H80A C80A H80C 109.5 . . ?
H80B C80A H80C 109.5 . . ?
C76B C75B P10 113.3(4) . . ?
C76B C75B H75C 108.9 . . ?
P10 C75B H75C 108.9 . . ?
C76B C75B H75D 108.9 . . ?
P10 C75B H75D 108.9 . . ?
H75C C75B H75D 107.7 . . ?
C75B C76B H76D 109.5 . . ?
C75B C76B H76E 109.5 . . ?
H76D C76B H76E 109.5 . . ?
C75B C76B H76F 109.5 . . ?
H76D C76B H76F 109.5 . . ?
H76E C76B H76F 109.5 . . ?
C78B C77B P10 113.4(4) . . ?
C78B C77B H77C 108.9 . . ?
P10 C77B H77C 108.9 . . ?
C78B C77B H77D 108.9 . . ?
P10 C77B H77D 108.9 . . ?
H77C C77B H77D 107.7 . . ?
C77B C78B H78D 109.5 . . ?
C77B C78B H78E 109.5 . . ?
H78D C78B H78E 109.5 . . ?
C77B C78B H78F 109.5 . . ?
H78D C78B H78F 109.5 . . ?
H78E C78B H78F 109.5 . . ?
C80B C79B P10 113.5(4) . . ?
C80B C79B H79C 108.9 . . ?
P10 C79B H79C 108.9 . . ?
C80B C79B H79D 108.9 . . ?
P10 C79B H79D 108.9 . . ?
H79C C79B H79D 107.7 . . ?
C79B C80B H80D 109.5 . . ?
C79B C80B H80E 109.5 . . ?
H80D C80B H80E 109.5 . . ?
C79B C80B H80F 109.5 . . ?
H80D C80B H80F 109.5 . . ?
H80E C80B H80F 109.5 . . ?
C87 Pt6 P11 92.3(3) . . ?
C87 Pt6 P12 85.4(3) . . ?
P11 Pt6 P12 177.33(13) . . ?
C87 Pt6 Cl6 177.5(3) . . ?
P11 Pt6 Cl6 89.92(14) . . ?
P12 Pt6 Cl6 92.38(14) . . ?
C90 Pt7 P14 93.2(3) . . ?
C90 Pt7 P13 87.5(4) . . ?
P14 Pt7 P13 179.13(15) . . ?
C90 Pt7 Cl7 176.2(3) . . ?
P14 Pt7 Cl7 89.81(13) . . ?
P13 Pt7 Cl7 89.43(15) . . ?
C93 Pt8 P16 93.1(3) . . ?
C93 Pt8 P15 89.2(3) . . ?
P16 Pt8 P15 174.87(13) . . ?
C93 Pt8 Cl8 179.4(3) . . ?
P16 Pt8 Cl8 86.42(13) . . ?
P15 Pt8 Cl8 91.23(13) . . ?
C96 Pt9 P17 92.4(3) . . ?
C96 Pt9 P18 91.6(3) . . ?
P17 Pt9 P18 175.10(12) . . ?
C96 Pt9 Cl9 176.9(4) . . ?
P17 Pt9 Cl9 89.16(12) . . ?
P18 Pt9 Cl9 86.70(12) . . ?
C99 Pt10 P20 88.9(3) . . ?
C99 Pt10 P19 171.4(3) . . ?
P20 Pt10 P19 99.03(12) . . ?
C99 Pt10 Cl10 87.0(3) . . ?
P20 Pt10 Cl10 175.66(12) . . ?
P19 Pt10 Cl10 85.10(12) . . ?
C205 P11 C201 115(2) . . ?
C101 P11 C103 106.8(12) . . ?
C101 P11 C105 97.7(10) . . ?
C103 P11 C105 101.4(11) . . ?
C205 P11 C203 104.2(15) . . ?
C201 P11 C203 98.2(14) . . ?
C101 P11 Pt6 118.1(6) . . ?
C205 P11 Pt6 114.2(14) . . ?
C201 P11 Pt6 116.8(11) . . ?
C103 P11 Pt6 116.0(9) . . ?
C105 P11 Pt6 114.1(8) . . ?
C203 P11 Pt6 105.0(10) . . ?
C111 P12 C107 103.9(10) . . ?
C211 P12 C209 100(3) . . ?
C111 P12 C109 108(2) . . ?
C107 P12 C109 99(2) . . ?
C211 P12 C207 101.5(14) . . ?
C209 P12 C207 112(3) . . ?
C111 P12 Pt6 112.3(19) . . ?
C107 P12 Pt6 115.7(19) . . ?
C211 P12 Pt6 119(3) . . ?
C209 P12 Pt6 115.9(10) . . ?
C109 P12 Pt6 116.5(7) . . ?
C207 P12 Pt6 106.8(19) . . ?
C215 P13 C213 101.9(17) . . ?
C113 P13 C117 134.9(12) . . ?
C215 P13 C217 105.2(12) . . ?
C213 P13 C217 75.3(11) . . ?
C113 P13 C115 96.5(15) . . ?
C117 P13 C115 98.4(11) . . ?
C215 P13 Pt7 131.6(11) . . ?
C213 P13 Pt7 123.0(13) . . ?
C113 P13 Pt7 103.4(7) . . ?
C117 P13 Pt7 111.1(8) . . ?
C217 P13 Pt7 102.9(9) . . ?
C115 P13 Pt7 109.6(6) . . ?
C221 P14 C223 104.7(16) . . ?
C121 P14 C119 111.3(16) . . ?
C221 P14 C219 96(2) . . ?
C223 P14 C219 97.8(18) . . ?
C121 P14 C123 99.4(15) . . ?
C119 P14 C123 109.2(18) . . ?
C221 P14 Pt7 121.6(14) . . ?
C121 P14 Pt7 108.7(11) . . ?
C223 P14 Pt7 119.1(14) . . ?
C119 P14 Pt7 116.0(14) . . ?
C219 P14 Pt7 113(2) . . ?
C123 P14 Pt7 111.1(7) . . ?
C129 P15 C127 102.2(7) . . ?
C129 P15 C125 103.8(6) . . ?
C127 P15 C125 102.1(7) . . ?
C129 P15 Pt8 112.8(5) . . ?
C127 P15 Pt8 114.7(5) . . ?
C125 P15 Pt8 119.3(5) . . ?
C135 P16 C131 104.5(8) . . ?
C135 P16 C133 107.0(8) . . ?
C131 P16 C133 101.6(8) . . ?
C135 P16 Pt8 117.3(5) . . ?
C131 P16 Pt8 114.3(7) . . ?
C133 P16 Pt8 110.8(5) . . ?
C139 P17 C137 102.2(6) . . ?
C139 P17 C141 105.8(7) . . ?
C137 P17 C141 104.9(6) . . ?
C139 P17 Pt9 113.0(4) . . ?
C137 P17 Pt9 120.7(4) . . ?
C141 P17 Pt9 108.9(5) . . ?
C147 P18 C143 105.0(6) . . ?
C147 P18 C145 102.2(6) . . ?
C143 P18 C145 104.0(7) . . ?
C147 P18 Pt9 120.8(4) . . ?
C143 P18 Pt9 111.8(5) . . ?
C145 P18 Pt9 111.4(5) . . ?
C151 P19 C153 106.0(7) . . ?
C151 P19 C149 103.7(6) . . ?
C153 P19 C149 101.5(7) . . ?
C151 P19 Pt10 111.1(5) . . ?
C153 P19 Pt10 108.3(5) . . ?
C149 P19 Pt10 124.6(5) . . ?
C159 P20 C155 103.5(8) . . ?
C159 P20 C157 104.4(7) . . ?
C155 P20 C157 103.7(7) . . ?
C159 P20 Pt10 113.6(5) . . ?
C155 P20 Pt10 116.0(4) . . ?
C157 P20 Pt10 114.3(5) . . ?
C82 C81 C86 123.9(11) . . ?
C82 C81 C85 108.9(10) . . ?
C86 C81 C85 121.7(11) . . ?
C81 C82 C89 124.3(11) . . ?
C81 C82 C83 108.5(10) . . ?
C89 C82 C83 122.6(11) . . ?
C92 C83 C84 125.5(11) . . ?
C92 C83 C82 123.4(11) . . ?
C84 C83 C82 106.3(10) . . ?
C83 C84 C85 109.5(10) . . ?
C83 C84 C95 121.3(10) . . ?
C85 C84 C95 124.3(10) . . ?
C98 C85 C84 122.9(11) . . ?
C98 C85 C81 125.1(11) . . ?
C84 C85 C81 106.8(10) . . ?
C81 C86 C87 114.0(11) . . ?
C81 C86 C100 113.4(10) . . ?
C87 C86 C100 132.2(11) . . ?
C88 C87 C86 119.3(11) . . ?
C88 C87 Pt6 120.0(8) . . ?
C86 C87 Pt6 120.7(9) . . ?
C87 C88 C89 125.1(11) . . ?
C87 C88 H88 117.4 . . ?
C89 C88 H88 117.4 . . ?
C82 C89 C88 111.7(11) . . ?
C82 C89 C90 116.6(11) . . ?
C88 C89 C90 131.4(12) . . ?
C91 C90 C89 117.2(10) . . ?
C91 C90 Pt7 121.3(8) . . ?
C89 C90 Pt7 121.4(9) . . ?
C92 C91 C90 125.1(10) . . ?
C92 C91 H91 117.4 . . ?
C90 C91 H91 117.4 . . ?
C83 C92 C91 113.2(11) . . ?
C83 C92 C93 113.3(10) . . ?
C91 C92 C93 133.0(11) . . ?
C94 C93 C92 120.0(10) . . ?
C94 C93 Pt8 121.2(8) . . ?
C92 C93 Pt8 118.8(8) . . ?
C93 C94 C95 124.7(10) . . ?
C93 C94 H94 117.7 . . ?
C95 C94 H94 117.7 . . ?
C84 C95 C94 112.7(10) . . ?
C84 C95 C96 114.6(10) . . ?
C94 C95 C96 131.6(11) . . ?
C97 C96 C95 118.2(10) . . ?
C97 C96 Pt9 120.3(9) . . ?
C95 C96 Pt9 121.4(8) . . ?
C98 C97 C96 125.1(11) . . ?
C98 C97 H97 117.4 . . ?
C96 C97 H97 117.4 . . ?
C85 C98 C97 114.4(11) . . ?
C85 C98 C99 113.7(10) . . ?
C97 C98 C99 130.8(11) . . ?
C100 C99 C98 120.3(11) . . ?
C100 C99 Pt10 119.9(8) . . ?
C98 C99 Pt10 119.7(8) . . ?
C99 C100 C86 123.1(10) . . ?
C99 C100 H100 118.5 . . ?
C86 C100 H100 118.5 . . ?
C102 C101 P11 113.6(4) . . ?
C102 C101 H10A 108.8 . . ?
P11 C101 H10A 108.8 . . ?
C102 C101 H10B 108.8 . . ?
P11 C101 H10B 108.8 . . ?
H10A C101 H10B 107.7 . . ?
C101 C102 H10C 109.5 . . ?
C101 C102 H10D 109.5 . . ?
H10C C102 H10D 109.5 . . ?
C101 C102 H10E 109.5 . . ?
H10C C102 H10E 109.5 . . ?
H10D C102 H10E 109.5 . . ?
C104 C103 P11 113.3(4) . . ?
C104 C103 H10F 108.9 . . ?
P11 C103 H10F 108.9 . . ?
C104 C103 H10G 108.9 . . ?
P11 C103 H10G 108.9 . . ?
H10F C103 H10G 107.7 . . ?
C103 C104 H10H 109.5 . . ?
C103 C104 H10I 109.5 . . ?
H10H C104 H10I 109.5 . . ?
C103 C104 H10J 109.5 . . ?
H10H C104 H10J 109.5 . . ?
H10I C104 H10J 109.5 . . ?
C106 C105 P11 113.5(4) . . ?
C106 C105 H10K 108.9 . . ?
P11 C105 H10K 108.9 . . ?
C106 C105 H10L 108.9 . . ?
P11 C105 H10L 108.9 . . ?
H10K C105 H10L 107.7 . . ?
C105 C106 H10M 109.5 . . ?
C105 C106 H10N 109.5 . . ?
H10M C106 H10N 109.5 . . ?
C105 C106 H10O 109.5 . . ?
H10M C106 H10O 109.5 . . ?
H10N C106 H10O 109.5 . . ?
C202 C201 P11 113.6(4) . . ?
C202 C201 H20A 108.8 . . ?
P11 C201 H20A 108.8 . . ?
C202 C201 H20B 108.8 . . ?
P11 C201 H20B 108.8 . . ?
H20A C201 H20B 107.7 . . ?
C201 C202 H20C 109.5 . . ?
C201 C202 H20D 109.5 . . ?
H20C C202 H20D 109.5 . . ?
C201 C202 H20E 109.5 . . ?
H20C C202 H20E 109.5 . . ?
H20D C202 H20E 109.5 . . ?
C204 C203 P11 113.5(4) . . ?
C204 C203 H20F 108.9 . . ?
P11 C203 H20F 108.9 . . ?
C204 C203 H20G 108.9 . . ?
P11 C203 H20G 108.9 . . ?
H20F C203 H20G 107.7 . . ?
C203 C204 H20H 109.5 . . ?
C203 C204 H20I 109.5 . . ?
H20H C204 H20I 109.5 . . ?
C203 C204 H20J 109.5 . . ?
H20H C204 H20J 109.5 . . ?
H20I C204 H20J 109.5 . . ?
C206 C205 P11 113.4(4) . . ?
C206 C205 H20K 108.9 . . ?
P11 C205 H20K 108.9 . . ?
C206 C205 H20L 108.9 . . ?
P11 C205 H20L 108.9 . . ?
H20K C205 H20L 107.7 . . ?
C205 C206 H20M 109.5 . . ?
C205 C206 H20N 109.5 . . ?
H20M C206 H20N 109.5 . . ?
C205 C206 H20O 109.5 . . ?
H20M C206 H20O 109.5 . . ?
H20N C206 H20O 109.5 . . ?
C108 C107 P12 113.5(4) . . ?
C108 C107 H10P 108.9 . . ?
P12 C107 H10P 108.9 . . ?
C108 C107 H10Q 108.9 . . ?
P12 C107 H10Q 108.9 . . ?
H10P C107 H10Q 107.7 . . ?
C107 C108 H10R 109.5 . . ?
C107 C108 H10S 109.5 . . ?
H10R C108 H10S 109.5 . . ?
C107 C108 H10T 109.5 . . ?
H10R C108 H10T 109.5 . . ?
H10S C108 H10T 109.5 . . ?
C110 C109 P12 113.5(4) . . ?
C110 C109 H10U 108.9 . . ?
P12 C109 H10U 108.9 . . ?
C110 C109 H10V 108.9 . . ?
P12 C109 H10V 108.9 . . ?
H10U C109 H10V 107.7 . . ?
C109 C110 H11A 109.5 . . ?
C109 C110 H11B 109.5 . . ?
H11A C110 H11B 109.5 . . ?
C109 C110 H11C 109.5 . . ?
H11A C110 H11C 109.5 . . ?
H11B C110 H11C 109.5 . . ?
C112 C111 P12 113.4(4) . . ?
C112 C111 H11D 108.9 . . ?
P12 C111 H11D 108.9 . . ?
C112 C111 H11E 108.9 . . ?
P12 C111 H11E 108.9 . . ?
H11D C111 H11E 107.7 . . ?
C111 C112 H11F 109.5 . . ?
C111 C112 H11G 109.5 . . ?
H11F C112 H11G 109.5 . . ?
C111 C112 H11H 109.5 . . ?
H11F C112 H11H 109.5 . . ?
H11G C112 H11H 109.5 . . ?
C208 C207 P12 113.4(19) . . ?
C208 C207 H20P 108.9 . . ?
P12 C207 H20P 108.9 . . ?
C208 C207 H20Q 108.9 . . ?
P12 C207 H20Q 108.9 . . ?
H20P C207 H20Q 107.7 . . ?
C207 C208 H20R 109.5 . . ?
C207 C208 H20S 109.5 . . ?
H20R C208 H20S 109.5 . . ?
C207 C208 H20T 109.5 . . ?
H20R C208 H20T 109.5 . . ?
H20S C208 H20T 109.5 . . ?
C210 C209 P12 113.5(4) . . ?
C210 C209 H20U 108.9 . . ?
P12 C209 H20U 108.9 . . ?
C210 C209 H20V 108.9 . . ?
P12 C209 H20V 108.9 . . ?
H20U C209 H20V 107.7 . . ?
C209 C210 H21C 109.5 . . ?
C209 C210 H21D 109.5 . . ?
H21C C210 H21D 109.5 . . ?
C209 C210 H21E 109.5 . . ?
H21C C210 H21E 109.5 . . ?
H21D C210 H21E 109.5 . . ?
C212 C211 P12 113.4(4) . . ?
C212 C211 H21F 108.9 . . ?
P12 C211 H21F 108.9 . . ?
C212 C211 H21G 108.9 . . ?
P12 C211 H21G 108.9 . . ?
H21F C211 H21G 107.7 . . ?
C211 C212 H21H 109.5 . . ?
C211 C212 H21I 109.5 . . ?
H21H C212 H21I 109.5 . . ?
C211 C212 H21J 109.5 . . ?
H21H C212 H21J 109.5 . . ?
H21I C212 H21J 109.5 . . ?
C114 C113 P13 113.7(4) . . ?
C114 C113 H11I 108.8 . . ?
P13 C113 H11I 108.8 . . ?
C114 C113 H11J 108.8 . . ?
P13 C113 H11J 108.8 . . ?
H11I C113 H11J 107.7 . . ?
C113 C114 H11K 109.5 . . ?
C113 C114 H11L 109.5 . . ?
H11K C114 H11L 109.5 . . ?
C113 C114 H11M 109.5 . . ?
H11K C114 H11M 109.5 . . ?
H11L C114 H11M 109.5 . . ?
C116 C115 P13 113.5(4) . . ?
C116 C115 H11N 108.9 . . ?
P13 C115 H11N 108.9 . . ?
C116 C115 H11O 108.9 . . ?
P13 C115 H11O 108.9 . . ?
H11N C115 H11O 107.7 . . ?
C115 C116 H11P 109.5 . . ?
C115 C116 H11Q 109.5 . . ?
H11P C116 H11Q 109.5 . . ?
C115 C116 H11R 109.5 . . ?
H11P C116 H11R 109.5 . . ?
H11Q C116 H11R 109.5 . . ?
C118 C117 P13 113.4(4) . . ?
C118 C117 H11S 108.9 . . ?
P13 C117 H11S 108.9 . . ?
C118 C117 H11T 108.9 . . ?
P13 C117 H11T 108.9 . . ?
H11S C117 H11T 107.7 . . ?
C117 C118 H11U 109.5 . . ?
C117 C118 H11V 109.5 . . ?
H11U C118 H11V 109.5 . . ?
C117 C118 H11W 109.5 . . ?
H11U C118 H11W 109.5 . . ?
H11V C118 H11W 109.5 . . ?
C214 C213 P13 113.5(4) . . ?
C214 C213 H21K 108.9 . . ?
P13 C213 H21K 108.9 . . ?
C214 C213 H21L 108.9 . . ?
P13 C213 H21L 108.9 . . ?
H21K C213 H21L 107.7 . . ?
C213 C214 H21M 109.5 . . ?
C213 C214 H21N 109.5 . . ?
H21M C214 H21N 109.5 . . ?
C213 C214 H21O 109.5 . . ?
H21M C214 H21O 109.5 . . ?
H21N C214 H21O 109.5 . . ?
C216 C215 P13 113.4(4) . . ?
C216 C215 H21P 108.9 . . ?
P13 C215 H21P 108.9 . . ?
C216 C215 H21Q 108.9 . . ?
P13 C215 H21Q 108.9 . . ?
H21P C215 H21Q 107.7 . . ?
C215 C216 H21R 109.5 . . ?
C215 C216 H21S 109.5 . . ?
H21R C216 H21S 109.5 . . ?
C215 C216 H21T 109.5 . . ?
H21R C216 H21T 109.5 . . ?
H21S C216 H21T 109.5 . . ?
C218 C217 P13 113.4(4) . . ?
C218 C217 H21U 108.9 . . ?
P13 C217 H21U 108.9 . . ?
C218 C217 H21V 108.9 . . ?
P13 C217 H21V 108.9 . . ?
H21U C217 H21V 107.7 . . ?
C217 C218 H916 109.5 . . ?
C217 C218 H917 109.5 . . ?
H916 C218 H917 109.5 . . ?
C217 C218 H918 109.5 . . ?
H916 C218 H918 109.5 . . ?
H917 C218 H918 109.5 . . ?
C120 C119 P14 113.5(4) . . ?
C120 C119 H914 108.9 . . ?
P14 C119 H914 108.9 . . ?
C120 C119 H915 108.9 . . ?
P14 C119 H915 108.9 . . ?
H914 C119 H915 107.7 . . ?
C119 C120 H12A 109.5 . . ?
C119 C120 H12B 109.5 . . ?
H12A C120 H12B 109.5 . . ?
C119 C120 H12C 109.5 . . ?
H12A C120 H12C 109.5 . . ?
H12B C120 H12C 109.5 . . ?
C122 C121 P14 113.5(4) . . ?
C122 C121 H12D 108.9 . . ?
P14 C121 H12D 108.9 . . ?
C122 C121 H12E 108.9 . . ?
P14 C121 H12E 108.9 . . ?
H12D C121 H12E 107.7 . . ?
C121 C122 H12F 109.5 . . ?
C121 C122 H12G 109.5 . . ?
H12F C122 H12G 109.5 . . ?
C121 C122 H12H 109.5 . . ?
H12F C122 H12H 109.5 . . ?
H12G C122 H12H 109.5 . . ?
C124 C123 P14 113.5(4) . . ?
C124 C123 H12I 108.9 . . ?
P14 C123 H12I 108.9 . . ?
C124 C123 H12J 108.9 . . ?
P14 C123 H12J 108.9 . . ?
H12I C123 H12J 107.7 . . ?
C123 C124 H12K 109.5 . . ?
C123 C124 H12L 109.5 . . ?
H12K C124 H12L 109.5 . . ?
C123 C124 H12M 109.5 . . ?
H12K C124 H12M 109.5 . . ?
H12L C124 H12M 109.5 . . ?
C220 C219 P14 113.5(4) . . ?
C220 C219 H919 108.9 . . ?
P14 C219 H919 108.9 . . ?
C220 C219 H920 108.9 . . ?
P14 C219 H920 108.9 . . ?
H919 C219 H920 107.7 . . ?
C219 C220 H22D 109.5 . . ?
C219 C220 H22E 109.5 . . ?
H22D C220 H22E 109.5 . . ?
C219 C220 H22F 109.5 . . ?
H22D C220 H22F 109.5 . . ?
H22E C220 H22F 109.5 . . ?
C222 C221 P14 113.5(4) . . ?
C222 C221 H22G 108.9 . . ?
P14 C221 H22G 108.9 . . ?
C222 C221 H22H 108.9 . . ?
P14 C221 H22H 108.9 . . ?
H22G C221 H22H 107.7 . . ?
C221 C222 H22I 109.5 . . ?
C221 C222 H22J 109.5 . . ?
H22I C222 H22J 109.5 . . ?
C221 C222 H22K 109.5 . . ?
H22I C222 H22K 109.5 . . ?
H22J C222 H22K 109.5 . . ?
C224 C223 P14 113.6(4) . . ?
C224 C223 H22L 108.9 . . ?
P14 C223 H22L 108.9 . . ?
C224 C223 H22M 108.9 . . ?
P14 C223 H22M 108.9 . . ?
H22L C223 H22M 107.7 . . ?
C223 C224 H22N 109.5 . . ?
C223 C224 H22O 109.5 . . ?
H22N C224 H22O 109.5 . . ?
C223 C224 H22P 109.5 . . ?
H22N C224 H22P 109.5 . . ?
H22O C224 H22P 109.5 . . ?
C126 C125 P15 115.9(10) . . ?
C126 C125 H12N 108.3 . . ?
P15 C125 H12N 108.3 . . ?
C126 C125 H12O 108.3 . . ?
P15 C125 H12O 108.3 . . ?
H12N C125 H12O 107.4 . . ?
C125 C126 H12P 109.5 . . ?
C125 C126 H12Q 109.5 . . ?
H12P C126 H12Q 109.5 . . ?
C125 C126 H12R 109.5 . . ?
H12P C126 H12R 109.5 . . ?
H12Q C126 H12R 109.5 . . ?
C128 C127 P15 111.7(9) . . ?
C128 C127 H12S 109.3 . . ?
P15 C127 H12S 109.3 . . ?
C128 C127 H12T 109.3 . . ?
P15 C127 H12T 109.3 . . ?
H12S C127 H12T 107.9 . . ?
C127 C128 H12U 109.5 . . ?
C127 C128 H12V 109.5 . . ?
H12U C128 H12V 109.5 . . ?
C127 C128 H12W 109.5 . . ?
H12U C128 H12W 109.5 . . ?
H12V C128 H12W 109.5 . . ?
C130 C129 P15 113.8(10) . . ?
C130 C129 H929 108.8 . . ?
P15 C129 H929 108.8 . . ?
C130 C129 H930 108.8 . . ?
P15 C129 H930 108.8 . . ?
H929 C129 H930 107.7 . . ?
C129 C130 H13A 109.5 . . ?
C129 C130 H13B 109.5 . . ?
H13A C130 H13B 109.5 . . ?
C129 C130 H13C 109.5 . . ?
H13A C130 H13C 109.5 . . ?
H13B C130 H13C 109.5 . . ?
C132 C131 C232 32.8(19) . . ?
C132 C131 P16 114.4(16) . . ?
C232 C131 P16 107(2) . . ?
C132 C131 H931 108.7 . . ?
C232 C131 H931 81.9 . . ?
P16 C131 H931 108.7 . . ?
C132 C131 H932 108.7 . . ?
C232 C131 H932 136.9 . . ?
P16 C131 H932 108.7 . . ?
H931 C131 H932 107.6 . . ?
C132 C131 H933 129.0 . . ?
C232 C131 H933 110.2 . . ?
P16 C131 H933 110.2 . . ?
H931 C131 H933 31.1 . . ?
H932 C131 H933 78.1 . . ?
C132 C131 H934 78.1 . . ?
C232 C131 H934 110.2 . . ?
P16 C131 H934 110.2 . . ?
H931 C131 H934 132.8 . . ?
H932 C131 H934 33.8 . . ?
H933 C131 H934 108.5 . . ?
C131 C132 H13F 109.5 . . ?
C131 C132 H13G 109.5 . . ?
H13F C132 H13G 109.5 . . ?
C131 C132 H13H 109.5 . . ?
H13F C132 H13H 109.5 . . ?
H13G C132 H13H 109.5 . . ?
C131 C232 H23C 109.5 . . ?
C131 C232 H23D 109.5 . . ?
H23C C232 H23D 109.5 . . ?
C131 C232 H23E 109.5 . . ?
H23C C232 H23E 109.5 . . ?
H23D C232 H23E 109.5 . . ?
C134 C133 P16 111.0(10) . . ?
C134 C133 H13I 109.4 . . ?
P16 C133 H13I 109.4 . . ?
C134 C133 H13J 109.4 . . ?
P16 C133 H13J 109.4 . . ?
H13I C133 H13J 108.0 . . ?
C133 C134 H13K 109.5 . . ?
C133 C134 H13L 109.5 . . ?
H13K C134 H13L 109.5 . . ?
C133 C134 H13M 109.5 . . ?
H13K C134 H13M 109.5 . . ?
H13L C134 H13M 109.5 . . ?
C136 C135 P16 116.9(11) . . ?
C136 C135 H13N 108.1 . . ?
P16 C135 H13N 108.1 . . ?
C136 C135 H13O 108.1 . . ?
P16 C135 H13O 108.1 . . ?
H13N C135 H13O 107.3 . . ?
C135 C136 H13P 109.5 . . ?
C135 C136 H13Q 109.5 . . ?
H13P C136 H13Q 109.5 . . ?
C135 C136 H13R 109.5 . . ?
H13P C136 H13R 109.5 . . ?
H13Q C136 H13R 109.5 . . ?
C138 C137 P17 116.3(10) . . ?
C138 C137 H13S 108.2 . . ?
P17 C137 H13S 108.2 . . ?
C138 C137 H13T 108.2 . . ?
P17 C137 H13T 108.2 . . ?
H13S C137 H13T 107.4 . . ?
C137 C138 H13U 109.5 . . ?
C137 C138 H13V 109.5 . . ?
H13U C138 H13V 109.5 . . ?
C137 C138 H13W 109.5 . . ?
H13U C138 H13W 109.5 . . ?
H13V C138 H13W 109.5 . . ?
C140 C139 P17 113.6(9) . . ?
C140 C139 H939 108.8 . . ?
P17 C139 H939 108.8 . . ?
C140 C139 H940 108.8 . . ?
P17 C139 H940 108.8 . . ?
H939 C139 H940 107.7 . . ?
C139 C140 H14A 109.5 . . ?
C139 C140 H14B 109.5 . . ?
H14A C140 H14B 109.5 . . ?
C139 C140 H14C 109.5 . . ?
H14A C140 H14C 109.5 . . ?
H14B C140 H14C 109.5 . . ?
C142 C141 P17 118.3(13) . . ?
C142 C141 H14D 107.7 . . ?
P17 C141 H14D 107.7 . . ?
C142 C141 H14E 107.7 . . ?
P17 C141 H14E 107.7 . . ?
H14D C141 H14E 107.1 . . ?
C141 C142 H14F 109.5 . . ?
C141 C142 H14G 109.5 . . ?
H14F C142 H14G 109.5 . . ?
C141 C142 H14H 109.5 . . ?
H14F C142 H14H 109.5 . . ?
H14G C142 H14H 109.5 . . ?
C144 C143 P18 116.9(12) . . ?
C144 C143 H14I 108.1 . . ?
P18 C143 H14I 108.1 . . ?
C144 C143 H14J 108.1 . . ?
P18 C143 H14J 108.1 . . ?
H14I C143 H14J 107.3 . . ?
C143 C144 H14K 109.5 . . ?
C143 C144 H14L 109.5 . . ?
H14K C144 H14L 109.5 . . ?
C143 C144 H14M 109.5 . . ?
H14K C144 H14M 109.5 . . ?
H14L C144 H14M 109.5 . . ?
C146 C145 P18 112.5(10) . . ?
C146 C145 H14N 109.1 . . ?
P18 C145 H14N 109.1 . . ?
C146 C145 H14O 109.1 . . ?
P18 C145 H14O 109.1 . . ?
H14N C145 H14O 107.8 . . ?
C145 C146 H14P 109.5 . . ?
C145 C146 H14Q 109.5 . . ?
H14P C146 H14Q 109.5 . . ?
C145 C146 H14R 109.5 . . ?
H14P C146 H14R 109.5 . . ?
H14Q C146 H14R 109.5 . . ?
C148 C147 P18 115.5(9) . . ?
C148 C147 H14S 108.4 . . ?
P18 C147 H14S 108.4 . . ?
C148 C147 H14T 108.4 . . ?
P18 C147 H14T 108.4 . . ?
H14S C147 H14T 107.5 . . ?
C147 C148 H14U 109.5 . . ?
C147 C148 H14V 109.5 . . ?
H14U C148 H14V 109.5 . . ?
C147 C148 H14W 109.5 . . ?
H14U C148 H14W 109.5 . . ?
H14V C148 H14W 109.5 . . ?
C150 C149 P19 116.2(11) . . ?
C150 C149 H949 108.2 . . ?
P19 C149 H949 108.2 . . ?
C150 C149 H950 108.2 . . ?
P19 C149 H950 108.2 . . ?
H949 C149 H950 107.4 . . ?
C149 C150 H15A 109.5 . . ?
C149 C150 H15B 109.5 . . ?
H15A C150 H15B 109.5 . . ?
C149 C150 H15C 109.5 . . ?
H15A C150 H15C 109.5 . . ?
H15B C150 H15C 109.5 . . ?
C152 C151 P19 114.7(12) . . ?
C152 C151 H15D 108.6 . . ?
P19 C151 H15D 108.6 . . ?
C152 C151 H15E 108.6 . . ?
P19 C151 H15E 108.6 . . ?
H15D C151 H15E 107.6 . . ?
C151 C152 H15F 109.5 . . ?
C151 C152 H15G 109.5 . . ?
H15F C152 H15G 109.5 . . ?
C151 C152 H15H 109.5 . . ?
H15F C152 H15H 109.5 . . ?
H15G C152 H15H 109.5 . . ?
C154 C153 P19 111.2(11) . . ?
C154 C153 H15I 109.4 . . ?
P19 C153 H15I 109.4 . . ?
C154 C153 H15J 109.4 . . ?
P19 C153 H15J 109.4 . . ?
H15I C153 H15J 108.0 . . ?
C153 C154 H15K 109.5 . . ?
C153 C154 H15L 109.5 . . ?
H15K C154 H15L 109.5 . . ?
C153 C154 H15M 109.5 . . ?
H15K C154 H15M 109.5 . . ?
H15L C154 H15M 109.5 . . ?
C156 C155 P20 114.8(10) . . ?
C156 C155 H15N 108.6 . . ?
P20 C155 H15N 108.6 . . ?
C156 C155 H15O 108.6 . . ?
P20 C155 H15O 108.6 . . ?
H15N C155 H15O 107.5 . . ?
C155 C156 H15P 109.5 . . ?
C155 C156 H15Q 109.5 . . ?
H15P C156 H15Q 109.5 . . ?
C155 C156 H15R 109.5 . . ?
H15P C156 H15R 109.5 . . ?
H15Q C156 H15R 109.5 . . ?
C158 C157 P20 112.9(10) . . ?
C158 C157 H15S 109.0 . . ?
P20 C157 H15S 109.0 . . ?
C158 C157 H15T 109.0 . . ?
P20 C157 H15T 109.0 . . ?
H15S C157 H15T 107.8 . . ?
C157 C158 H15U 109.5 . . ?
C157 C158 H15V 109.5 . . ?
H15U C158 H15V 109.5 . . ?
C157 C158 H15W 109.5 . . ?
H15U C158 H15W 109.5 . . ?
H15V C158 H15W 109.5 . . ?
C160 C159 P20 113.0(10) . . ?
C160 C159 H959 109.0 . . ?
P20 C159 H959 109.0 . . ?
C160 C159 H960 109.0 . . ?
P20 C159 H960 109.0 . . ?
H959 C159 H960 107.8 . . ?
C159 C160 H16A 109.5 . . ?
C159 C160 H16B 109.5 . . ?
H16A C160 H16B 109.5 . . ?
C159 C160 H16C 109.5 . . ?
H16A C160 H16C 109.5 . . ?
H16B C160 H16C 109.5 . . ?

loop_
_geom_bond_atom_site_label_1
_geom_bond_atom_site_label_2
_geom_bond_distance
_geom_bond_site_symmetry_2
_geom_bond_publ_flag
Pt1 C7 2.087(14) . ?
Pt1 P2 2.286(4) . ?
Pt1 P1 2.315(4) . ?
Pt1 Cl1 2.417(4) . ?
Pt2 C10 2.029(15) . ?
Pt2 P3 2.277(4) . ?
Pt2 P4 2.303(3) . ?
Pt2 Cl2 2.404(3) . ?
Pt3 C13 2.096(14) . ?
Pt3 P5 2.216(3) . ?
Pt3 P6 2.345(3) . ?
Pt3 Cl3 2.373(3) . ?
Pt4 C16 1.993(14) . ?
Pt4 P8 2.294(3) . ?
Pt4 P7 2.302(3) . ?
Pt4 Cl4 2.413(3) . ?
Pt5 C19 2.031(13) . ?
Pt5 P9 2.284(4) . ?
Pt5 P10 2.292(4) . ?
Pt5 Cl5 2.407(3) . ?
P1 C23 1.801(15) . ?
P1 C21 1.813(17) . ?
P1 C25 1.836(14) . ?
P2 C27A 1.826(5) . ?
P2 C27B 1.827(5) . ?
P2 C29B 1.827(5) . ?
P2 C31B 1.827(5) . ?
P2 C29A 1.828(5) . ?
P2 C31A 1.828(5) . ?
P3 C37A 1.825(5) . ?
P3 C35B 1.827(5) . ?
P3 C33A 1.827(5) . ?
P3 C33B 1.827(5) . ?
P3 C37B 1.828(5) . ?
P3 C35A 1.828(5) . ?
P4 C39 1.812(12) . ?
P4 C43 1.814(16) . ?
P4 C41 1.834(13) . ?
P5 C45A 1.825(5) . ?
P5 C45B 1.826(5) . ?
P5 C47B 1.827(5) . ?
P5 C47A 1.827(5) . ?
P5 C49B 1.827(5) . ?
P5 C49A 1.828(5) . ?
P6 C53 1.808(12) . ?
P6 C55 1.813(12) . ?
P6 C51 1.828(12) . ?
P7 C57B 1.827(5) . ?
P7 C59A 1.827(5) . ?
P7 C59B 1.827(5) . ?
P7 C61A 1.827(5) . ?
P7 C57A 1.827(5) . ?
P7 C61B 1.827(5) . ?
P8 C65A 1.824(5) . ?
P8 C67B 1.825(5) . ?
P8 C67A 1.826(5) . ?
P8 C63B 1.827(5) . ?
P8 C65B 1.828(5) . ?
P8 C63A 1.829(5) . ?
P9 C71 1.775(17) . ?
P9 C73 1.83(2) . ?
P9 C69 1.905(18) . ?
P10 C79A 1.826(5) . ?
P10 C79B 1.826(5) . ?
P10 C77B 1.826(5) . ?
P10 C75A 1.827(5) . ?
P10 C77A 1.829(5) . ?
P10 C75B 1.830(5) . ?
C1 C6 1.393(16) . ?
C1 C5 1.424(16) . ?
C1 C2 1.437(17) . ?
C2 C3 1.378(15) . ?
C2 C9 1.399(16) . ?
C3 C4 1.371(17) . ?
C3 C12 1.433(17) . ?
C4 C5 1.349(17) . ?
C4 C15 1.426(16) . ?
C5 C18 1.420(16) . ?
C6 C7 1.403(17) . ?
C6 C20 1.446(17) . ?
C7 C8 1.464(18) . ?
C8 C9 1.446(16) . ?
C8 H8 0.9500 . ?
C9 C10 1.438(18) . ?
C10 C11 1.447(17) . ?
C11 C12 1.391(16) . ?
C11 H11 0.9500 . ?
C12 C13 1.430(17) . ?
C13 C14 1.426(16) . ?
C14 C15 1.399(17) . ?
C14 H14 0.9500 . ?
C15 C16 1.431(18) . ?
C16 C17 1.479(18) . ?
C17 C18 1.420(17) . ?
C17 H17 0.9500 . ?
C18 C19 1.411(17) . ?
C19 C20 1.462(18) . ?
C20 H20 0.9500 . ?
C21 C22 1.50(2) . ?
C21 H21A 0.9900 . ?
C21 H21B 0.9900 . ?
C22 H22A 0.9800 . ?
C22 H22B 0.9800 . ?
C22 H22C 0.9800 . ?
C23 C24 1.51(2) . ?
C23 H23A 0.9900 . ?
C23 H23B 0.9900 . ?
C24 H24A 0.9800 . ?
C24 H24B 0.9800 . ?
C24 H24C 0.9800 . ?
C25 C26 1.47(2) . ?
C25 H25A 0.9900 . ?
C25 H25B 0.9900 . ?
C26 H26A 0.9800 . ?
C26 H26B 0.9800 . ?
C26 H26C 0.9800 . ?
C27A C28A 1.521(6) . ?
C27A H27A 0.9900 . ?
C27A H27B 0.9900 . ?
C28A H28A 0.9800 . ?
C28A H28B 0.9800 . ?
C28A H28C 0.9800 . ?
C29A C30A 1.521(6) . ?
C29A H29A 0.9900 . ?
C29A H29B 0.9900 . ?
C30A H30A 0.9800 . ?
C30A H30B 0.9800 . ?
C30A H30C 0.9800 . ?
C31A C32A 1.521(6) . ?
C31A H31A 0.9900 . ?
C31A H31B 0.9900 . ?
C32A H32A 0.9800 . ?
C32A H32B 0.9800 . ?
C32A H32C 0.9800 . ?
C27B C28B 1.521(6) . ?
C27B H27C 0.9900 . ?
C27B H27D 0.9900 . ?
C28B H28D 0.9800 . ?
C28B H28E 0.9800 . ?
C28B H28F 0.9800 . ?
C29B C30B 1.521(6) . ?
C29B H29C 0.9900 . ?
C29B H29D 0.9900 . ?
C30B H30D 0.9800 . ?
C30B H30E 0.9800 . ?
C30B H30F 0.9800 . ?
C31B C32B 1.521(6) . ?
C31B H31C 0.9900 . ?
C31B H31D 0.9900 . ?
C32B H32D 0.9800 . ?
C32B H32E 0.9800 . ?
C32B H32F 0.9800 . ?
C33A C34A 1.521(6) . ?
C33A H33A 0.9900 . ?
C33A H33B 0.9900 . ?
C34A H34A 0.9800 . ?
C34A H34B 0.9800 . ?
C34A H34C 0.9800 . ?
C35A C36A 1.519(6) . ?
C35A H35A 0.9900 . ?
C35A H35B 0.9900 . ?
C36A H36A 0.9800 . ?
C36A H36B 0.9800 . ?
C36A H36C 0.9800 . ?
C37A C38A 1.523(6) . ?
C37A H37A 0.9900 . ?
C37A H37B 0.9900 . ?
C38A H38A 0.9800 . ?
C38A H38B 0.9800 . ?
C38A H38C 0.9800 . ?
C33B C34B 1.521(6) . ?
C33B H33C 0.9900 . ?
C33B H33D 0.9900 . ?
C34B H34D 0.9800 . ?
C34B H34E 0.9800 . ?
C34B H34F 0.9800 . ?
C35B C36B 1.521(6) . ?
C35B H35C 0.9900 . ?
C35B H35D 0.9900 . ?
C36B H36D 0.9800 . ?
C36B H36E 0.9800 . ?
C36B H36F 0.9800 . ?
C37B C38B 1.521(6) . ?
C37B H37C 0.9900 . ?
C37B H37D 0.9900 . ?
C38B H38D 0.9800 . ?
C38B H38E 0.9800 . ?
C38B H38F 0.9800 . ?
C39 C40 1.531(19) . ?
C39 H39A 0.9900 . ?
C39 H39B 0.9900 . ?
C40 H40A 0.9800 . ?
C40 H40B 0.9800 . ?
C40 H40C 0.9800 . ?
C41 C42 1.49(2) . ?
C41 H41A 0.9900 . ?
C41 H41B 0.9900 . ?
C42 H42A 0.9800 . ?
C42 H42B 0.9800 . ?
C42 H42C 0.9800 . ?
C43 C44 1.50(2) . ?
C43 H43A 0.9900 . ?
C43 H43B 0.9900 . ?
C44 H44A 0.9800 . ?
C44 H44B 0.9800 . ?
C44 H44C 0.9800 . ?
C45A C46A 1.520(6) . ?
C45A H45A 0.9900 . ?
C45A H45B 0.9900 . ?
C46A H46A 0.9800 . ?
C46A H46B 0.9800 . ?
C46A H46C 0.9800 . ?
C47A C48A 1.521(6) . ?
C47A H47A 0.9900 . ?
C47A H47B 0.9900 . ?
C48A H48A 0.9800 . ?
C48A H48B 0.9800 . ?
C48A H48C 0.9800 . ?
C49A C50A 1.521(6) . ?
C49A H49A 0.9900 . ?
C49A H49B 0.9900 . ?
C50A H50A 0.9800 . ?
C50A H50B 0.9800 . ?
C50A H50C 0.9800 . ?
C45B C46B 1.520(6) . ?
C45B H45C 0.9900 . ?
C45B H45D 0.9900 . ?
C46B H46D 0.9800 . ?
C46B H46E 0.9800 . ?
C46B H46F 0.9800 . ?
C47B C48B 1.521(6) . ?
C47B H47C 0.9900 . ?
C47B H47D 0.9900 . ?
C48B H48D 0.9800 . ?
C48B H48E 0.9800 . ?
C48B H48F 0.9800 . ?
C49B C50B 1.521(6) . ?
C49B H49C 0.9900 . ?
C49B H49D 0.9900 . ?
C50B H50D 0.9800 . ?
C50B H50E 0.9800 . ?
C50B H50F 0.9800 . ?
C51 C52 1.520(18) . ?
C51 H51A 0.9900 . ?
C51 H51B 0.9900 . ?
C52 H52A 0.9800 . ?
C52 H52B 0.9800 . ?
C52 H52C 0.9800 . ?
C53 C54 1.538(18) . ?
C53 H53A 0.9900 . ?
C53 H53B 0.9900 . ?
C54 H54A 0.9800 . ?
C54 H54B 0.9800 . ?
C54 H54C 0.9800 . ?
C55 C56 1.516(17) . ?
C55 H55A 0.9900 . ?
C55 H55B 0.9900 . ?
C56 H56A 0.9800 . ?
C56 H56B 0.9800 . ?
C56 H56C 0.9800 . ?
C57A C58A 1.521(6) . ?
C57A H57A 0.9900 . ?
C57A H57B 0.9900 . ?
C58A H58A 0.9800 . ?
C58A H58B 0.9800 . ?
C58A H58C 0.9800 . ?
C59A C60A 1.521(6) . ?
C59A H59A 0.9900 . ?
C59A H59B 0.9900 . ?
C60A H60A 0.9800 . ?
C60A H60B 0.9800 . ?
C60A H60C 0.9800 . ?
C61A C62A 1.520(6) . ?
C61A H61A 0.9900 . ?
C61A H61B 0.9900 . ?
C62A H62A 0.9800 . ?
C62A H62B 0.9800 . ?
C62A H62C 0.9800 . ?
C57B C58B 1.521(6) . ?
C57B H57C 0.9900 . ?
C57B H57D 0.9900 . ?
C58B H58D 0.9800 . ?
C58B H58E 0.9800 . ?
C58B H58F 0.9800 . ?
C59B C60B 1.521(6) . ?
C59B H59C 0.9900 . ?
C59B H59D 0.9900 . ?
C60B H60D 0.9800 . ?
C60B H60E 0.9800 . ?
C60B H60F 0.9800 . ?
C61B C62B 1.521(6) . ?
C61B H61C 0.9900 . ?
C61B H61D 0.9900 . ?
C62B H62D 0.9800 . ?
C62B H62E 0.9800 . ?
C62B H62F 0.9800 . ?
C63A C64A 1.520(6) . ?
C63A H63A 0.9900 . ?
C63A H63B 0.9900 . ?
C64A H64A 0.9800 . ?
C64A H64B 0.9800 . ?
C64A H64C 0.9800 . ?
C65A C66A 1.521(6) . ?
C65A H65A 0.9900 . ?
C65A H65B 0.9900 . ?
C66A H66A 0.9800 . ?
C66A H66B 0.9800 . ?
C66A H66C 0.9800 . ?
C67A C68A 1.520(6) . ?
C67A H67A 0.9900 . ?
C67A H67B 0.9900 . ?
C68A H68A 0.9800 . ?
C68A H68B 0.9800 . ?
C68A H68C 0.9800 . ?
C63B C64B 1.522(6) . ?
C63B H63C 0.9900 . ?
C63B H63D 0.9900 . ?
C64B H64D 0.9800 . ?
C64B H64E 0.9800 . ?
C64B H64F 0.9800 . ?
C65B C66B 1.519(6) . ?
C65B H65C 0.9900 . ?
C65B H65D 0.9900 . ?
C66B H66D 0.9800 . ?
C66B H66E 0.9800 . ?
C66B H66F 0.9800 . ?
C67B C68B 1.520(6) . ?
C67B H67C 0.9900 . ?
C67B H67D 0.9900 . ?
C68B H68D 0.9800 . ?
C68B H68E 0.9800 . ?
C68B H68F 0.9800 . ?
C69 C70 1.47(2) . ?
C69 H69A 0.9900 . ?
C69 H69B 0.9900 . ?
C70 H70A 0.9800 . ?
C70 H70B 0.9800 . ?
C70 H70C 0.9800 . ?
C71 C72 1.57(3) . ?
C71 H71A 0.9900 . ?
C71 H71B 0.9900 . ?
C72 H72A 0.9800 . ?
C72 H72B 0.9800 . ?
C72 H72C 0.9800 . ?
C73 C74 1.45(2) . ?
C73 H73A 0.9900 . ?
C73 H73B 0.9900 . ?
C74 H74A 0.9800 . ?
C74 H74B 0.9800 . ?
C74 H74C 0.9800 . ?
C75A C76A 1.522(6) . ?
C75A H75A 0.9900 . ?
C75A H75B 0.9900 . ?
C76A H76A 0.9800 . ?
C76A H76B 0.9800 . ?
C76A H76C 0.9800 . ?
C77A C78A 1.520(6) . ?
C77A H77A 0.9900 . ?
C77A H77B 0.9900 . ?
C78A H78A 0.9800 . ?
C78A H78B 0.9800 . ?
C78A H78C 0.9800 . ?
C79A C80A 1.520(6) . ?
C79A H79A 0.9900 . ?
C79A H79B 0.9900 . ?
C80A H80A 0.9800 . ?
C80A H80B 0.9800 . ?
C80A H80C 0.9800 . ?
C75B C76B 1.521(6) . ?
C75B H75C 0.9900 . ?
C75B H75D 0.9900 . ?
C76B H76D 0.9800 . ?
C76B H76E 0.9800 . ?
C76B H76F 0.9800 . ?
C77B C78B 1.521(6) . ?
C77B H77C 0.9900 . ?
C77B H77D 0.9900 . ?
C78B H78D 0.9800 . ?
C78B H78E 0.9800 . ?
C78B H78F 0.9800 . ?
C79B C80B 1.520(6) . ?
C79B H79C 0.9900 . ?
C79B H79D 0.9900 . ?
C80B H80D 0.9800 . ?
C80B H80E 0.9800 . ?
C80B H80F 0.9800 . ?
Pt6 C87 2.029(13) . ?
Pt6 P11 2.299(4) . ?
Pt6 P12 2.307(4) . ?
Pt6 Cl6 2.409(3) . ?
Pt7 C90 2.000(11) . ?
Pt7 P14 2.290(3) . ?
Pt7 P13 2.304(4) . ?
Pt7 Cl7 2.406(3) . ?
Pt8 C93 2.047(11) . ?
Pt8 P16 2.278(4) . ?
Pt8 P15 2.319(4) . ?
Pt8 Cl8 2.413(3) . ?
Pt9 C96 2.000(12) . ?
Pt9 P17 2.285(3) . ?
Pt9 P18 2.307(3) . ?
Pt9 Cl9 2.421(3) . ?
Pt10 C99 2.066(12) . ?
Pt10 P20 2.230(3) . ?
Pt10 P19 2.359(3) . ?
Pt10 Cl10 2.392(3) . ?
P11 C101 1.826(5) . ?
P11 C205 1.826(5) . ?
P11 C201 1.826(5) . ?
P11 C103 1.827(5) . ?
P11 C105 1.828(5) . ?
P11 C203 1.828(5) . ?
P12 C111 1.827(5) . ?
P12 C107 1.827(5) . ?
P12 C211 1.827(5) . ?
P12 C209 1.827(5) . ?
P12 C109 1.827(5) . ?
P12 C207 1.83(3) . ?
P13 C215 1.826(5) . ?
P13 C213 1.826(5) . ?
P13 C113 1.827(5) . ?
P13 C117 1.828(5) . ?
P13 C217 1.830(5) . ?
P13 C115 1.830(5) . ?
P14 C221 1.827(5) . ?
P14 C121 1.827(5) . ?
P14 C223 1.827(5) . ?
P14 C119 1.827(5) . ?
P14 C219 1.827(5) . ?
P14 C123 1.828(5) . ?
P15 C129 1.827(14) . ?
P15 C127 1.838(13) . ?
P15 C125 1.854(14) . ?
P16 C135 1.825(15) . ?
P16 C131 1.831(16) . ?
P16 C133 1.838(15) . ?
P17 C139 1.811(13) . ?
P17 C137 1.811(13) . ?
P17 C141 1.847(14) . ?
P18 C147 1.820(12) . ?
P18 C143 1.833(13) . ?
P18 C145 1.841(14) . ?
P19 C151 1.794(14) . ?
P19 C153 1.828(13) . ?
P19 C149 1.838(13) . ?
P20 C159 1.810(14) . ?
P20 C155 1.827(13) . ?
P20 C157 1.829(14) . ?
C81 C82 1.376(16) . ?
C81 C86 1.398(15) . ?
C81 C85 1.408(15) . ?
C82 C89 1.385(16) . ?
C82 C83 1.423(16) . ?
C83 C92 1.392(15) . ?
C83 C84 1.398(15) . ?
C84 C85 1.400(16) . ?
C84 C95 1.410(15) . ?
C85 C98 1.376(15) . ?
C86 C87 1.439(16) . ?
C86 C100 1.453(16) . ?
C87 C88 1.405(17) . ?
C88 C89 1.437(16) . ?
C88 H88 0.9500 . ?
C89 C90 1.454(16) . ?
C90 C91 1.445(16) . ?
C91 C92 1.432(15) . ?
C91 H91 0.9500 . ?
C92 C93 1.441(16) . ?
C93 C94 1.397(16) . ?
C94 C95 1.443(15) . ?
C94 H94 0.9500 . ?
C95 C96 1.462(16) . ?
C96 C97 1.430(15) . ?
C97 C98 1.416(15) . ?
C97 H97 0.9500 . ?
C98 C99 1.456(16) . ?
C99 C100 1.406(16) . ?
C100 H100 0.9500 . ?
C101 C102 1.521(6) . ?
C101 H10A 0.9900 . ?
C101 H10B 0.9900 . ?
C102 H10C 0.9800 . ?
C102 H10D 0.9800 . ?
C102 H10E 0.9800 . ?
C103 C104 1.522(6) . ?
C103 H10F 0.9900 . ?
C103 H10G 0.9900 . ?
C104 H10H 0.9800 . ?
C104 H10I 0.9800 . ?
C104 H10J 0.9800 . ?
C105 C106 1.520(6) . ?
C105 H10K 0.9900 . ?
C105 H10L 0.9900 . ?
C106 H10M 0.9800 . ?
C106 H10N 0.9800 . ?
C106 H10O 0.9800 . ?
C201 C202 1.521(6) . ?
C201 H20A 0.9900 . ?
C201 H20B 0.9900 . ?
C202 H20C 0.9800 . ?
C202 H20D 0.9800 . ?
C202 H20E 0.9800 . ?
C203 C204 1.520(6) . ?
C203 H20F 0.9900 . ?
C203 H20G 0.9900 . ?
C204 H20H 0.9800 . ?
C204 H20I 0.9800 . ?
C204 H20J 0.9800 . ?
C205 C206 1.521(6) . ?
C205 H20K 0.9900 . ?
C205 H20L 0.9900 . ?
C206 H20M 0.9800 . ?
C206 H20N 0.9800 . ?
C206 H20O 0.9800 . ?
C107 C108 1.521(6) . ?
C107 H10P 0.9900 . ?
C107 H10Q 0.9900 . ?
C108 H10R 0.9800 . ?
C108 H10S 0.9800 . ?
C108 H10T 0.9800 . ?
C109 C110 1.522(6) . ?
C109 H10U 0.9900 . ?
C109 H10V 0.9900 . ?
C110 H11A 0.9800 . ?
C110 H11B 0.9800 . ?
C110 H11C 0.9800 . ?
C111 C112 1.521(6) . ?
C111 H11D 0.9900 . ?
C111 H11E 0.9900 . ?
C112 H11F 0.9800 . ?
C112 H11G 0.9800 . ?
C112 H11H 0.9800 . ?
C207 C208 1.521(6) . ?
C207 H20P 0.9900 . ?
C207 H20Q 0.9900 . ?
C208 H20R 0.9800 . ?
C208 H20S 0.9800 . ?
C208 H20T 0.9800 . ?
C209 C210 1.521(6) . ?
C209 H20U 0.9900 . ?
C209 H20V 0.9900 . ?
C210 H21C 0.9800 . ?
C210 H21D 0.9800 . ?
C210 H21E 0.9800 . ?
C211 C212 1.521(6) . ?
C211 H21F 0.9900 . ?
C211 H21G 0.9900 . ?
C212 H21H 0.9800 . ?
C212 H21I 0.9800 . ?
C212 H21J 0.9800 . ?
C113 C114 1.520(6) . ?
C113 H11I 0.9900 . ?
C113 H11J 0.9900 . ?
C114 H11K 0.9800 . ?
C114 H11L 0.9800 . ?
C114 H11M 0.9800 . ?
C115 C116 1.520(6) . ?
C115 H11N 0.9900 . ?
C115 H11O 0.9900 . ?
C116 H11P 0.9800 . ?
C116 H11Q 0.9800 . ?
C116 H11R 0.9800 . ?
C117 C118 1.522(6) . ?
C117 H11S 0.9900 . ?
C117 H11T 0.9900 . ?
C118 H11U 0.9800 . ?
C118 H11V 0.9800 . ?
C118 H11W 0.9800 . ?
C213 C214 1.521(6) . ?
C213 H21K 0.9900 . ?
C213 H21L 0.9900 . ?
C214 H21M 0.9800 . ?
C214 H21N 0.9800 . ?
C214 H21O 0.9800 . ?
C215 C216 1.522(6) . ?
C215 H21P 0.9900 . ?
C215 H21Q 0.9900 . ?
C216 H21R 0.9800 . ?
C216 H21S 0.9800 . ?
C216 H21T 0.9800 . ?
C217 C218 1.521(6) . ?
C217 H21U 0.9900 . ?
C217 H21V 0.9900 . ?
C218 H916 0.9800 . ?
C218 H917 0.9800 . ?
C218 H918 0.9800 . ?
C119 C120 1.521(6) . ?
C119 H914 0.9900 . ?
C119 H915 0.9900 . ?
C120 H12A 0.9800 . ?
C120 H12B 0.9800 . ?
C120 H12C 0.9800 . ?
C121 C122 1.521(6) . ?
C121 H12D 0.9900 . ?
C121 H12E 0.9900 . ?
C122 H12F 0.9800 . ?
C122 H12G 0.9800 . ?
C122 H12H 0.9800 . ?
C123 C124 1.521(6) . ?
C123 H12I 0.9900 . ?
C123 H12J 0.9900 . ?
C124 H12K 0.9800 . ?
C124 H12L 0.9800 . ?
C124 H12M 0.9800 . ?
C219 C220 1.521(6) . ?
C219 H919 0.9900 . ?
C219 H920 0.9900 . ?
C220 H22D 0.9800 . ?
C220 H22E 0.9800 . ?
C220 H22F 0.9800 . ?
C221 C222 1.521(6) . ?
C221 H22G 0.9900 . ?
C221 H22H 0.9900 . ?
C222 H22I 0.9800 . ?
C222 H22J 0.9800 . ?
C222 H22K 0.9800 . ?
C223 C224 1.520(6) . ?
C223 H22L 0.9900 . ?
C223 H22M 0.9900 . ?
C224 H22N 0.9800 . ?
C224 H22O 0.9800 . ?
C224 H22P 0.9800 . ?
C125 C126 1.506(18) . ?
C125 H12N 0.9900 . ?
C125 H12O 0.9900 . ?
C126 H12P 0.9800 . ?
C126 H12Q 0.9800 . ?
C126 H12R 0.9800 . ?
C127 C128 1.549(19) . ?
C127 H12S 0.9900 . ?
C127 H12T 0.9900 . ?
C128 H12U 0.9800 . ?
C128 H12V 0.9800 . ?
C128 H12W 0.9800 . ?
C129 C130 1.514(19) . ?
C129 H929 0.9900 . ?
C129 H930 0.9900 . ?
C130 H13A 0.9800 . ?
C130 H13B 0.9800 . ?
C130 H13C 0.9800 . ?
C131 C132 1.520(6) . ?
C131 C232 1.522(6) . ?
C131 H931 0.9900 . ?
C131 H932 0.9900 . ?
C131 H933 0.9900 . ?
C131 H934 0.9900 . ?
C132 H13F 0.9800 . ?
C132 H13G 0.9800 . ?
C132 H13H 0.9800 . ?
C232 H23C 0.9800 . ?
C232 H23D 0.9800 . ?
C232 H23E 0.9800 . ?
C133 C134 1.50(2) . ?
C133 H13I 0.9900 . ?
C133 H13J 0.9900 . ?
C134 H13K 0.9800 . ?
C134 H13L 0.9800 . ?
C134 H13M 0.9800 . ?
C135 C136 1.53(2) . ?
C135 H13N 0.9900 . ?
C135 H13O 0.9900 . ?
C136 H13P 0.9800 . ?
C136 H13Q 0.9800 . ?
C136 H13R 0.9800 . ?
C137 C138 1.504(19) . ?
C137 H13S 0.9900 . ?
C137 H13T 0.9900 . ?
C138 H13U 0.9800 . ?
C138 H13V 0.9800 . ?
C138 H13W 0.9800 . ?
C139 C140 1.491(19) . ?
C139 H939 0.9900 . ?
C139 H940 0.9900 . ?
C140 H14A 0.9800 . ?
C140 H14B 0.9800 . ?
C140 H14C 0.9800 . ?
C141 C142 1.45(2) . ?
C141 H14D 0.9900 . ?
C141 H14E 0.9900 . ?
C142 H14F 0.9800 . ?
C142 H14G 0.9800 . ?
C142 H14H 0.9800 . ?
C143 C144 1.53(2) . ?
C143 H14I 0.9900 . ?
C143 H14J 0.9900 . ?
C144 H14K 0.9800 . ?
C144 H14L 0.9800 . ?
C144 H14M 0.9800 . ?
C145 C146 1.530(19) . ?
C145 H14N 0.9900 . ?
C145 H14O 0.9900 . ?
C146 H14P 0.9800 . ?
C146 H14Q 0.9800 . ?
C146 H14R 0.9800 . ?
C147 C148 1.538(18) . ?
C147 H14S 0.9900 . ?
C147 H14T 0.9900 . ?
C148 H14U 0.9800 . ?
C148 H14V 0.9800 . ?
C148 H14W 0.9800 . ?
C149 C150 1.532(19) . ?
C149 H949 0.9900 . ?
C149 H950 0.9900 . ?
C150 H15A 0.9800 . ?
C150 H15B 0.9800 . ?
C150 H15C 0.9800 . ?
C151 C152 1.50(2) . ?
C151 H15D 0.9900 . ?
C151 H15E 0.9900 . ?
C152 H15F 0.9800 . ?
C152 H15G 0.9800 . ?
C152 H15H 0.9800 . ?
C153 C154 1.53(2) . ?
C153 H15I 0.9900 . ?
C153 H15J 0.9900 . ?
C154 H15K 0.9800 . ?
C154 H15L 0.9800 . ?
C154 H15M 0.9800 . ?
C155 C156 1.554(19) . ?
C155 H15N 0.9900 . ?
C155 H15O 0.9900 . ?
C156 H15P 0.9800 . ?
C156 H15Q 0.9800 . ?
C156 H15R 0.9800 . ?
C157 C158 1.52(2) . ?
C157 H15S 0.9900 . ?
C157 H15T 0.9900 . ?
C158 H15U 0.9800 . ?
C158 H15V 0.9800 . ?
C158 H15W 0.9800 . ?
C159 C160 1.54(2) . ?
C159 H959 0.9900 . ?
C159 H960 0.9900 . ?
C160 H16A 0.9800 . ?
C160 H16B 0.9800 . ?
C160 H16C 0.9800 . ?

loop_
_geom_torsion_atom_site_label_1
_geom_torsion_atom_site_label_2
_geom_torsion_atom_site_label_3
_geom_torsion_atom_site_label_4
_geom_torsion
_geom_torsion_site_symmetry_1
_geom_torsion_site_symmetry_2
_geom_torsion_site_symmetry_3
_geom_torsion_site_symmetry_4
_geom_torsion_publ_flag
C7 Pt1 P1 C23 -150.2(7) . . . . ?
P2 Pt1 P1 C23 106.7(16) . . . . ?
Cl1 Pt1 P1 C23 30.9(6) . . . . ?
C7 Pt1 P1 C21 92.7(7) . . . . ?
P2 Pt1 P1 C21 -10.4(17) . . . . ?
Cl1 Pt1 P1 C21 -86.3(6) . . . . ?
C7 Pt1 P1 C25 -26.0(7) . . . . ?
P2 Pt1 P1 C25 -129.1(15) . . . . ?
Cl1 Pt1 P1 C25 155.1(6) . . . . ?
C7 Pt1 P2 C27A 14(2) . . . . ?
P1 Pt1 P2 C27A 118(3) . . . . ?
Cl1 Pt1 P2 C27A -167(2) . . . . ?
C7 Pt1 P2 C27B 18(4) . . . . ?
P1 Pt1 P2 C27B 121(4) . . . . ?
Cl1 Pt1 P2 C27B -163(4) . . . . ?
C7 Pt1 P2 C29B 146.7(18) . . . . ?
P1 Pt1 P2 C29B -110(2) . . . . ?
Cl1 Pt1 P2 C29B -34.4(18) . . . . ?
C7 Pt1 P2 C31B -90.9(18) . . . . ?
P1 Pt1 P2 C31B 12(2) . . . . ?
Cl1 Pt1 P2 C31B 88.1(17) . . . . ?
C7 Pt1 P2 C29A 130.3(12) . . . . ?
P1 Pt1 P2 C29A -126.6(18) . . . . ?
Cl1 Pt1 P2 C29A -50.7(11) . . . . ?
C7 Pt1 P2 C31A -115.7(9) . . . . ?
P1 Pt1 P2 C31A -12.7(18) . . . . ?
Cl1 Pt1 P2 C31A 63.2(8) . . . . ?
C10 Pt2 P3 C37A -127.6(7) . . . . ?
P4 Pt2 P3 C37A 127.6(10) . . . . ?
Cl2 Pt2 P3 C37A 51.8(6) . . . . ?
C10 Pt2 P3 C35B 149.2(18) . . . . ?
P4 Pt2 P3 C35B 44(2) . . . . ?
Cl2 Pt2 P3 C35B -31.3(17) . . . . ?
C10 Pt2 P3 C33A 0.9(19) . . . . ?
P4 Pt2 P3 C33A -104(2) . . . . ?
Cl2 Pt2 P3 C33A -179.7(19) . . . . ?
C10 Pt2 P3 C33B -10(5) . . . . ?
P4 Pt2 P3 C33B -115(5) . . . . ?
Cl2 Pt2 P3 C33B 169(5) . . . . ?
C10 Pt2 P3 C37B -96(2) . . . . ?
P4 Pt2 P3 C37B 159(2) . . . . ?
Cl2 Pt2 P3 C37B 83(2) . . . . ?
C10 Pt2 P3 C35A 120.3(8) . . . . ?
P4 Pt2 P3 C35A 15.6(12) . . . . ?
Cl2 Pt2 P3 C35A -60.2(7) . . . . ?
C10 Pt2 P4 C39 115.4(6) . . . . ?
P3 Pt2 P4 C39 -140.0(9) . . . . ?
Cl2 Pt2 P4 C39 -64.1(5) . . . . ?
C10 Pt2 P4 C43 -128.5(7) . . . . ?
P3 Pt2 P4 C43 -23.9(11) . . . . ?
Cl2 Pt2 P4 C43 52.0(6) . . . . ?
C10 Pt2 P4 C41 -9.8(7) . . . . ?
P3 Pt2 P4 C41 94.8(10) . . . . ?
Cl2 Pt2 P4 C41 170.7(6) . . . . ?
C13 Pt3 P5 C45A -119.4(14) . . . . ?
P6 Pt3 P5 C45A 61.2(14) . . . . ?
Cl3 Pt3 P5 C45A -168.6(17) . . . . ?
C13 Pt3 P5 C45B -129(2) . . . . ?
P6 Pt3 P5 C45B 52(2) . . . . ?
Cl3 Pt3 P5 C45B -178(19) . . . . ?
C13 Pt3 P5 C47B -4(3) . . . . ?
P6 Pt3 P5 C47B 177(3) . . . . ?
Cl3 Pt3 P5 C47B -53(3) . . . . ?
C13 Pt3 P5 C47A 1(2) . . . . ?
P6 Pt3 P5 C47A -179(2) . . . . ?
Cl3 Pt3 P5 C47A -49(3) . . . . ?
C13 Pt3 P5 C49B 121(2) . . . . ?
P6 Pt3 P5 C49B -58(2) . . . . ?
Cl3 Pt3 P5 C49B 72(3) . . . . ?
C13 Pt3 P5 C49A 110.3(17) . . . . ?
P6 Pt3 P5 C49A -69.2(17) . . . . ?
Cl3 Pt3 P5 C49A 61(2) . . . . ?
C13 Pt3 P6 C53 -59(3) . . . . ?
P5 Pt3 P6 C53 116.0(5) . . . . ?
Cl3 Pt3 P6 C53 -58.6(5) . . . . ?
C13 Pt3 P6 C55 56(3) . . . . ?
P5 Pt3 P6 C55 -128.9(4) . . . . ?
Cl3 Pt3 P6 C55 56.5(4) . . . . ?
C13 Pt3 P6 C51 180(100) . . . . ?
P5 Pt3 P6 C51 -4.8(6) . . . . ?
Cl3 Pt3 P6 C51 -179.4(6) . . . . ?
C16 Pt4 P7 C57B -28.0(14) . . . . ?
P8 Pt4 P7 C57B -97(2) . . . . ?
Cl4 Pt4 P7 C57B 152.3(14) . . . . ?
C16 Pt4 P7 C59A -158(3) . . . . ?
P8 Pt4 P7 C59A 133(3) . . . . ?
Cl4 Pt4 P7 C59A 22(2) . . . . ?
C16 Pt4 P7 C59B -157(4) . . . . ?
P8 Pt4 P7 C59B 134(4) . . . . ?
Cl4 Pt4 P7 C59B 23(4) . . . . ?
C16 Pt4 P7 C61A 76.6(13) . . . . ?
P8 Pt4 P7 C61A 7(2) . . . . ?
Cl4 Pt4 P7 C61A -103.2(13) . . . . ?
C16 Pt4 P7 C57A -41.2(11) . . . . ?
P8 Pt4 P7 C57A -110.7(18) . . . . ?
Cl4 Pt4 P7 C57A 139.1(10) . . . . ?
C16 Pt4 P7 C61B 89.0(17) . . . . ?
P8 Pt4 P7 C61B 19(2) . . . . ?
Cl4 Pt4 P7 C61B -90.7(16) . . . . ?
C16 Pt4 P8 C65A -141.4(8) . . . . ?
P7 Pt4 P8 C65A -72.0(17) . . . . ?
Cl4 Pt4 P8 C65A 38.2(7) . . . . ?
C16 Pt4 P8 C67B 11.4(11) . . . . ?
P7 Pt4 P8 C67B 80.8(19) . . . . ?
Cl4 Pt4 P8 C67B -169.0(11) . . . . ?
C16 Pt4 P8 C67A -11.5(10) . . . . ?
P7 Pt4 P8 C67A 57.8(18) . . . . ?
Cl4 Pt4 P8 C67A 168.1(9) . . . . ?
C16 Pt4 P8 C63B 144.5(9) . . . . ?
P7 Pt4 P8 C63B -146.1(16) . . . . ?
Cl4 Pt4 P8 C63B -35.9(8) . . . . ?
C16 Pt4 P8 C65B -101.0(9) . . . . ?
P7 Pt4 P8 C65B -31.6(17) . . . . ?
Cl4 Pt4 P8 C65B 78.6(8) . . . . ?
C16 Pt4 P8 C63A 99.9(9) . . . . ?
P7 Pt4 P8 C63A 169.2(16) . . . . ?
Cl4 Pt4 P8 C63A -80.5(8) . . . . ?
C19 Pt5 P9 C71 -142.7(9) . . . . ?
P10 Pt5 P9 C71 -52(8) . . . . ?
Cl5 Pt5 P9 C71 35.6(8) . . . . ?
C19 Pt5 P9 C73 -11.4(11) . . . . ?
P10 Pt5 P9 C73 79(8) . . . . ?
Cl5 Pt5 P9 C73 166.8(10) . . . . ?
C19 Pt5 P9 C69 99.3(8) . . . . ?
P10 Pt5 P9 C69 -170(100) . . . . ?
Cl5 Pt5 P9 C69 -82.5(7) . . . . ?
C19 Pt5 P10 C79A -143.1(10) . . . . ?
P9 Pt5 P10 C79A 126(8) . . . . ?
Cl5 Pt5 P10 C79A 38.6(9) . . . . ?
C19 Pt5 P10 C79B -138(2) . . . . ?
P9 Pt5 P10 C79B 131(8) . . . . ?
Cl5 Pt5 P10 C79B 43.5(19) . . . . ?
C19 Pt5 P10 C77B 6.4(11) . . . . ?
P9 Pt5 P10 C77B -84(8) . . . . ?
Cl5 Pt5 P10 C77B -171.9(10) . . . . ?
C19 Pt5 P10 C75A 81.6(7) . . . . ?
P9 Pt5 P10 C75A -9(8) . . . . ?
Cl5 Pt5 P10 C75A -96.7(6) . . . . ?
C19 Pt5 P10 C77A -28.1(11) . . . . ?
P9 Pt5 P10 C77A -119(8) . . . . ?
Cl5 Pt5 P10 C77A 153.6(11) . . . . ?
C19 Pt5 P10 C75B 129.8(9) . . . . ?
P9 Pt5 P10 C75B 39(8) . . . . ?
Cl5 Pt5 P10 C75B -48.5(9) . . . . ?
C6 C1 C2 C3 -157.2(11) . . . . ?
C5 C1 C2 C3 0.1(12) . . . . ?
C6 C1 C2 C9 -2.8(17) . . . . ?
C5 C1 C2 C9 154.4(10) . . . . ?
C9 C2 C3 C4 -152.2(11) . . . . ?
C1 C2 C3 C4 -0.7(13) . . . . ?
C9 C2 C3 C12 5.5(17) . . . . ?
C1 C2 C3 C12 157.0(10) . . . . ?
C2 C3 C4 C5 1.1(14) . . . . ?
C12 C3 C4 C5 -154.6(11) . . . . ?
C2 C3 C4 C15 157.2(11) . . . . ?
C12 C3 C4 C15 1.5(19) . . . . ?
C3 C4 C5 C18 154.5(12) . . . . ?
C15 C4 C5 C18 -1(2) . . . . ?
C3 C4 C5 C1 -1.0(14) . . . . ?
C15 C4 C5 C1 -156.5(11) . . . . ?
C6 C1 C5 C4 158.3(12) . . . . ?
C2 C1 C5 C4 0.6(13) . . . . ?
C6 C1 C5 C18 1.5(19) . . . . ?
C2 C1 C5 C18 -156.2(11) . . . . ?
C5 C1 C6 C7 -164.3(11) . . . . ?
C2 C1 C6 C7 -11.4(17) . . . . ?
C5 C1 C6 C20 8.5(18) . . . . ?
C2 C1 C6 C20 161.4(11) . . . . ?
C1 C6 C7 C8 15.4(17) . . . . ?
C20 C6 C7 C8 -155.6(14) . . . . ?
C1 C6 C7 Pt1 -164.0(8) . . . . ?
C20 C6 C7 Pt1 25.0(19) . . . . ?
P2 Pt1 C7 C6 -104.2(9) . . . . ?
P1 Pt1 C7 C6 80.8(9) . . . . ?
Cl1 Pt1 C7 C6 180(100) . . . . ?
P2 Pt1 C7 C8 76.3(9) . . . . ?
P1 Pt1 C7 C8 -98.6(9) . . . . ?
Cl1 Pt1 C7 C8 1(21) . . . . ?
C6 C7 C8 C9 -6.1(17) . . . . ?
Pt1 C7 C8 C9 173.3(8) . . . . ?
C3 C2 C9 C10 -8.6(16) . . . . ?
C1 C2 C9 C10 -157.3(10) . . . . ?
C3 C2 C9 C8 161.6(11) . . . . ?
C1 C2 C9 C8 12.8(15) . . . . ?
C7 C8 C9 C2 -8.7(16) . . . . ?
C7 C8 C9 C10 159.7(11) . . . . ?
C2 C9 C10 C11 2.2(15) . . . . ?
C8 C9 C10 C11 -166.5(11) . . . . ?
C2 C9 C10 Pt2 179.1(8) . . . . ?
C8 C9 C10 Pt2 10.4(16) . . . . ?
P3 Pt2 C10 C9 85.1(9) . . . . ?
P4 Pt2 C10 C9 -104.2(9) . . . . ?
Cl2 Pt2 C10 C9 40(27) . . . . ?
P3 Pt2 C10 C11 -98.0(9) . . . . ?
P4 Pt2 C10 C11 72.7(9) . . . . ?
Cl2 Pt2 C10 C11 -143(26) . . . . ?
C9 C10 C11 C12 7.3(18) . . . . ?
Pt2 C10 C11 C12 -169.6(9) . . . . ?
C10 C11 C12 C13 156.8(13) . . . . ?
C10 C11 C12 C3 -10.4(17) . . . . ?
C4 C3 C12 C11 157.6(12) . . . . ?
C2 C3 C12 C11 4.2(16) . . . . ?
C4 C3 C12 C13 -12.7(17) . . . . ?
C2 C3 C12 C13 -166.1(10) . . . . ?
C11 C12 C13 C14 -155.9(13) . . . . ?
C3 C12 C13 C14 11.7(16) . . . . ?
C11 C12 C13 Pt3 24.0(18) . . . . ?
C3 C12 C13 Pt3 -168.3(7) . . . . ?
P5 Pt3 C13 C14 -88.6(9) . . . . ?
P6 Pt3 C13 C14 87(3) . . . . ?
Cl3 Pt3 C13 C14 86.0(9) . . . . ?
P5 Pt3 C13 C12 91.4(8) . . . . ?
P6 Pt3 C13 C12 -93(3) . . . . ?
Cl3 Pt3 C13 C12 -93.9(8) . . . . ?
C12 C13 C14 C15 -0.2(18) . . . . ?
Pt3 C13 C14 C15 179.8(9) . . . . ?
C13 C14 C15 C4 -11.4(16) . . . . ?
C13 C14 C15 C16 158.9(13) . . . . ?
C5 C4 C15 C14 163.3(11) . . . . ?
C3 C4 C15 C14 10.8(16) . . . . ?
C5 C4 C15 C16 -8.9(18) . . . . ?
C3 C4 C15 C16 -161.4(11) . . . . ?
C14 C15 C16 C17 -160.9(12) . . . . ?
C4 C15 C16 C17 9.2(16) . . . . ?
C14 C15 C16 Pt4 19.2(19) . . . . ?
C4 C15 C16 Pt4 -170.6(8) . . . . ?
P8 Pt4 C16 C15 -78.7(10) . . . . ?
P7 Pt4 C16 C15 105.7(10) . . . . ?
Cl4 Pt4 C16 C15 115(13) . . . . ?
P8 Pt4 C16 C17 101.5(10) . . . . ?
P7 Pt4 C16 C17 -74.1(10) . . . . ?
Cl4 Pt4 C16 C17 -65(13) . . . . ?
C15 C16 C17 C18 -0.7(18) . . . . ?
Pt4 C16 C17 C18 179.2(9) . . . . ?
C4 C5 C18 C19 -164.7(12) . . . . ?
C1 C5 C18 C19 -11.7(17) . . . . ?
C4 C5 C18 C17 9.6(18) . . . . ?
C1 C5 C18 C17 162.6(11) . . . . ?
C16 C17 C18 C19 164.8(12) . . . . ?
C16 C17 C18 C5 -8.5(17) . . . . ?
C5 C18 C19 C20 11.4(17) . . . . ?
C17 C18 C19 C20 -161.7(13) . . . . ?
C5 C18 C19 Pt5 -166.6(8) . . . . ?
C17 C18 C19 Pt5 20.3(18) . . . . ?
P9 Pt5 C19 C18 -86.7(9) . . . . ?
P10 Pt5 C19 C18 94.3(9) . . . . ?
Cl5 Pt5 C19 C18 119(5) . . . . ?
P9 Pt5 C19 C20 95.3(9) . . . . ?
P10 Pt5 C19 C20 -83.6(9) . . . . ?
Cl5 Pt5 C19 C20 -59(5) . . . . ?
C1 C6 C20 C19 -8.5(17) . . . . ?
C7 C6 C20 C19 162.5(13) . . . . ?
C18 C19 C20 C6 -1.2(18) . . . . ?
Pt5 C19 C20 C6 176.7(9) . . . . ?
C23 P1 C21 C22 -68.7(15) . . . . ?
C25 P1 C21 C22 -176.0(14) . . . . ?
Pt1 P1 C21 C22 55.2(15) . . . . ?
C21 P1 C23 C24 -174.1(13) . . . . ?
C25 P1 C23 C24 -68.5(14) . . . . ?
Pt1 P1 C23 C24 63.8(14) . . . . ?
C23 P1 C25 C26 -148.3(12) . . . . ?
C21 P1 C25 C26 -41.6(13) . . . . ?
Pt1 P1 C25 C26 82.2(12) . . . . ?
C29A P2 C27A C28A 45(5) . . . . ?
C31A P2 C27A C28A -66(5) . . . . ?
Pt1 P2 C27A C28A 165(3) . . . . ?
C27A P2 C29A C30A 59(4) . . . . ?
C31A P2 C29A C30A 177(3) . . . . ?
Pt1 P2 C29A C30A -65(4) . . . . ?
C27A P2 C31A C32A -71(3) . . . . ?
C29A P2 C31A C32A 179(3) . . . . ?
Pt1 P2 C31A C32A 60(3) . . . . ?
C29B P2 C27B C28B 52(7) . . . . ?
C31B P2 C27B C28B -55(7) . . . . ?
Pt1 P2 C27B C28B -175(5) . . . . ?
C27B P2 C29B C30B 70(7) . . . . ?
C31B P2 C29B C30B 169(5) . . . . ?
Pt1 P2 C29B C30B -64(6) . . . . ?
C27B P2 C31B C32B -168(5) . . . . ?
C29B P2 C31B C32B 83(6) . . . . ?
Pt1 P2 C31B C32B -44(6) . . . . ?
C37A P3 C33A C34A -52(4) . . . . ?
C35A P3 C33A C34A 53(4) . . . . ?
Pt2 P3 C33A C34A 175(3) . . . . ?
C37A P3 C35A C36A 175(2) . . . . ?
C33A P3 C35A C36A 64(3) . . . . ?
Pt2 P3 C35A C36A -62(2) . . . . ?
C33A P3 C37A C38A -63(3) . . . . ?
C35A P3 C37A C38A -173(2) . . . . ?
Pt2 P3 C37A C38A 69(3) . . . . ?
C35B P3 C33B C34B 48(11) . . . . ?
C37B P3 C33B C34B -58(8) . . . . ?
Pt2 P3 C33B C34B -158(7) . . . . ?
C33B P3 C35B C36B 82(8) . . . . ?
C37B P3 C35B C36B 174(6) . . . . ?
Pt2 P3 C35B C36B -75(6) . . . . ?
C35B P3 C37B C38B 68(6) . . . . ?
C33B P3 C37B C38B -164(7) . . . . ?
Pt2 P3 C37B C38B -47(6) . . . . ?
C43 P4 C39 C40 48.8(13) . . . . ?
C41 P4 C39 C40 -59.2(13) . . . . ?
Pt2 P4 C39 C40 168.0(10) . . . . ?
C39 P4 C41 C42 -58.6(12) . . . . ?
C43 P4 C41 C42 -167.2(10) . . . . ?
Pt2 P4 C41 C42 70.9(11) . . . . ?
C39 P4 C43 C44 178.1(12) . . . . ?
C41 P4 C43 C44 -72.8(14) . . . . ?
Pt2 P4 C43 C44 55.7(13) . . . . ?
C47A P5 C45A C46A -61(4) . . . . ?
C49A P5 C45A C46A -165(4) . . . . ?
Pt3 P5 C45A C46A 66(4) . . . . ?
C45A P5 C47A C48A -51(5) . . . . ?
C49A P5 C47A C48A 66(5) . . . . ?
Pt3 P5 C47A C48A -177(3) . . . . ?
C45A P5 C49A C50A 172(4) . . . . ?
C47A P5 C49A C50A 65(4) . . . . ?
Pt3 P5 C49A C50A -57(4) . . . . ?
C47B P5 C45B C46B -72(6) . . . . ?
C49B P5 C45B C46B 179(7) . . . . ?
Pt3 P5 C45B C46B 59(6) . . . . ?
C45B P5 C47B C48B -68(6) . . . . ?
C49B P5 C47B C48B 32(7) . . . . ?
Pt3 P5 C47B C48B 161(5) . . . . ?
C45B P5 C49B C50B 175(6) . . . . ?
C47B P5 C49B C50B 68(6) . . . . ?
Pt3 P5 C49B C50B -62(6) . . . . ?
C53 P6 C51 C52 66.7(11) . . . . ?
C55 P6 C51 C52 -41.8(12) . . . . ?
Pt3 P6 C51 C52 -169.2(8) . . . . ?
C55 P6 C53 C54 -175.6(9) . . . . ?
C51 P6 C53 C54 77.3(10) . . . . ?
Pt3 P6 C53 C54 -56.7(10) . . . . ?
C53 P6 C55 C56 -171.5(10) . . . . ?
C51 P6 C55 C56 -65.3(11) . . . . ?
Pt3 P6 C55 C56 70.5(10) . . . . ?
C59A P7 C57A C58A 60(3) . . . . ?
C61A P7 C57A C58A 171(3) . . . . ?
Pt4 P7 C57A C58A -65(3) . . . . ?
C61A P7 C59A C60A -63(5) . . . . ?
C57A P7 C59A C60A 44(5) . . . . ?
Pt4 P7 C59A C60A 169(3) . . . . ?
C59A P7 C61A C62A -71(4) . . . . ?
C57A P7 C61A C62A -177(3) . . . . ?
Pt4 P7 C61A C62A 58(3) . . . . ?
C59B P7 C57B C58B 64(4) . . . . ?
C61B P7 C57B C58B 173(4) . . . . ?
Pt4 P7 C57B C58B -67(4) . . . . ?
C57B P7 C59B C60B 65(7) . . . . ?
C61B P7 C59B C60B -45(6) . . . . ?
Pt4 P7 C59B C60B -165(5) . . . . ?
C57B P7 C61B C62B -176(5) . . . . ?
C59B P7 C61B C62B -60(5) . . . . ?
Pt4 P7 C61B C62B 62(5) . . . . ?
C65A P8 C63A C64A -85(2) . . . . ?
C67A P8 C63A C64A 163(2) . . . . ?
Pt4 P8 C63A C64A 40(2) . . . . ?
C67A P8 C65A C66A -75(2) . . . . ?
C63A P8 C65A C66A -178.3(17) . . . . ?
Pt4 P8 C65A C66A 58.4(19) . . . . ?
C65A P8 C67A C68A -60(2) . . . . ?
C63A P8 C67A C68A 48(2) . . . . ?
Pt4 P8 C67A C68A 167.6(15) . . . . ?
C67B P8 C63B C64B 68(3) . . . . ?
C65B P8 C63B C64B 172(2) . . . . ?
Pt4 P8 C63B C64B -69(3) . . . . ?
C67B P8 C65B C66B -164(2) . . . . ?
C63B P8 C65B C66B 84(2) . . . . ?
Pt4 P8 C65B C66B -39(2) . . . . ?
C63B P8 C67B C68B 43(2) . . . . ?
C65B P8 C67B C68B -63(2) . . . . ?
Pt4 P8 C67B C68B 178.2(17) . . . . ?
C71 P9 C69 C70 -64.5(17) . . . . ?
C73 P9 C69 C70 -178.3(16) . . . . ?
Pt5 P9 C69 C70 60.3(17) . . . . ?
C73 P9 C71 C72 -71.5(17) . . . . ?
C69 P9 C71 C72 -174.5(14) . . . . ?
Pt5 P9 C71 C72 61.4(15) . . . . ?
C71 P9 C73 C74 -46(3) . . . . ?
C69 P9 C73 C74 61(2) . . . . ?
Pt5 P9 C73 C74 -178.5(18) . . . . ?
C79A P10 C75A C76A -73(2) . . . . ?
C77A P10 C75A C76A 178.5(17) . . . . ?
Pt5 P10 C75A C76A 62.7(17) . . . . ?
C79A P10 C77A C78A -53(2) . . . . ?
C75A P10 C77A C78A 66(2) . . . . ?
Pt5 P10 C77A C78A -176.1(19) . . . . ?
C75A P10 C79A C80A -157(2) . . . . ?
C77A P10 C79A C80A -49(3) . . . . ?
C75B P10 C79A C80A 172(3) . . . . ?
Pt5 P10 C79A C80A 70(3) . . . . ?
C79B P10 C75B C76B -177(3) . . . . ?
C77B P10 C75B C76B 84(3) . . . . ?
Pt5 P10 C75B C76B -54(2) . . . . ?
C79B P10 C77B C78B 73(3) . . . . ?
C75B P10 C77B C78B 159(2) . . . . ?
Pt5 P10 C77B C78B -78(3) . . . . ?
C77B P10 C79B C80B -128(4) . . . . ?
C75B P10 C79B C80B 128(4) . . . . ?
Pt5 P10 C79B C80B 25(5) . . . . ?
C87 Pt6 P11 C101 10.5(10) . . . . ?
P12 Pt6 P11 C101 40(3) . . . . ?
Cl6 Pt6 P11 C101 -170.7(10) . . . . ?
C87 Pt6 P11 C205 -145.6(12) . . . . ?
P12 Pt6 P11 C205 -117(3) . . . . ?
Cl6 Pt6 P11 C205 33.1(11) . . . . ?
C87 Pt6 P11 C201 -6.6(15) . . . . ?
P12 Pt6 P11 C201 22(3) . . . . ?
Cl6 Pt6 P11 C201 172.1(15) . . . . ?
C87 Pt6 P11 C103 139.3(7) . . . . ?
P12 Pt6 P11 C103 168(3) . . . . ?
Cl6 Pt6 P11 C103 -42.0(6) . . . . ?
C87 Pt6 P11 C105 -103.4(10) . . . . ?
P12 Pt6 P11 C105 -74(3) . . . . ?
Cl6 Pt6 P11 C105 75.3(9) . . . . ?
C87 Pt6 P11 C203 100.9(11) . . . . ?
P12 Pt6 P11 C203 130(3) . . . . ?
Cl6 Pt6 P11 C203 -80.4(10) . . . . ?
C87 Pt6 P12 C111 -44.4(11) . . . . ?
P11 Pt6 P12 C111 -74(3) . . . . ?
Cl6 Pt6 P12 C111 136.8(11) . . . . ?
C87 Pt6 P12 C107 74.7(13) . . . . ?
P11 Pt6 P12 C107 46(3) . . . . ?
Cl6 Pt6 P12 C107 -104.1(13) . . . . ?
C87 Pt6 P12 C211 -36.0(14) . . . . ?
P11 Pt6 P12 C211 -65(3) . . . . ?
Cl6 Pt6 P12 C211 145.2(14) . . . . ?
C87 Pt6 P12 C209 -156.0(16) . . . . ?
P11 Pt6 P12 C209 175(21) . . . . ?
Cl6 Pt6 P12 C209 25.2(16) . . . . ?
C87 Pt6 P12 C109 -170.2(12) . . . . ?
P11 Pt6 P12 C109 161(3) . . . . ?
Cl6 Pt6 P12 C109 11.0(12) . . . . ?
C87 Pt6 P12 C207 78(2) . . . . ?
P11 Pt6 P12 C207 49(4) . . . . ?
Cl6 Pt6 P12 C207 -101(2) . . . . ?
C90 Pt7 P13 C215 7.9(10) . . . . ?
P14 Pt7 P13 C215 -141(9) . . . . ?
Cl7 Pt7 P13 C215 -169.8(9) . . . . ?
C90 Pt7 P13 C213 -147.1(12) . . . . ?
P14 Pt7 P13 C213 64(9) . . . . ?
Cl7 Pt7 P13 C213 35.2(12) . . . . ?
C90 Pt7 P13 C113 -130.5(13) . . . . ?
P14 Pt7 P13 C113 81(9) . . . . ?
Cl7 Pt7 P13 C113 51.7(13) . . . . ?
C90 Pt7 P13 C117 79.1(8) . . . . ?
P14 Pt7 P13 C117 -70(9) . . . . ?
Cl7 Pt7 P13 C117 -98.6(7) . . . . ?
C90 Pt7 P13 C217 132.2(9) . . . . ?
P14 Pt7 P13 C217 -17(9) . . . . ?
Cl7 Pt7 P13 C217 -45.6(8) . . . . ?
C90 Pt7 P13 C115 -28.5(11) . . . . ?
P14 Pt7 P13 C115 -177(100) . . . . ?
Cl7 Pt7 P13 C115 153.8(10) . . . . ?
C90 Pt7 P14 C221 100.0(16) . . . . ?
P13 Pt7 P14 C221 -111(9) . . . . ?
Cl7 Pt7 P14 C221 -82.3(16) . . . . ?
C90 Pt7 P14 C121 96.5(12) . . . . ?
P13 Pt7 P14 C121 -115(9) . . . . ?
Cl7 Pt7 P14 C121 -85.7(12) . . . . ?
C90 Pt7 P14 C223 -33.1(9) . . . . ?
P13 Pt7 P14 C223 116(9) . . . . ?
Cl7 Pt7 P14 C223 144.6(8) . . . . ?
C90 Pt7 P14 C119 -137.3(14) . . . . ?
P13 Pt7 P14 C119 12(9) . . . . ?
Cl7 Pt7 P14 C119 40.4(13) . . . . ?
C90 Pt7 P14 C219 -146.8(12) . . . . ?
P13 Pt7 P14 C219 2(9) . . . . ?
Cl7 Pt7 P14 C219 31.0(11) . . . . ?
C90 Pt7 P14 C123 -11.9(13) . . . . ?
P13 Pt7 P14 C123 137(9) . . . . ?
Cl7 Pt7 P14 C123 165.9(13) . . . . ?
C93 Pt8 P15 C129 90.4(6) . . . . ?
P16 Pt8 P15 C129 -26.6(16) . . . . ?
Cl8 Pt8 P15 C129 -89.2(5) . . . . ?
C93 Pt8 P15 C127 -153.2(6) . . . . ?
P16 Pt8 P15 C127 89.8(15) . . . . ?
Cl8 Pt8 P15 C127 27.2(5) . . . . ?
C93 Pt8 P15 C125 -31.8(6) . . . . ?
P16 Pt8 P15 C125 -148.7(15) . . . . ?
Cl8 Pt8 P15 C125 148.7(6) . . . . ?
C93 Pt8 P16 C135 7.1(7) . . . . ?
P15 Pt8 P16 C135 123.8(15) . . . . ?
Cl8 Pt8 P16 C135 -173.4(6) . . . . ?
C93 Pt8 P16 C131 129.8(7) . . . . ?
P15 Pt8 P16 C131 -113.4(15) . . . . ?
Cl8 Pt8 P16 C131 -50.6(6) . . . . ?
C93 Pt8 P16 C133 -116.1(7) . . . . ?
P15 Pt8 P16 C133 0.6(17) . . . . ?
Cl8 Pt8 P16 C133 63.4(6) . . . . ?
C96 Pt9 P17 C139 -138.0(6) . . . . ?
P18 Pt9 P17 C139 77.2(15) . . . . ?
Cl9 Pt9 P17 C139 44.8(5) . . . . ?
C96 Pt9 P17 C137 -16.6(6) . . . . ?
P18 Pt9 P17 C137 -161.4(14) . . . . ?
Cl9 Pt9 P17 C137 166.1(5) . . . . ?
C96 Pt9 P17 C141 104.7(6) . . . . ?
P18 Pt9 P17 C141 -40.1(15) . . . . ?
Cl9 Pt9 P17 C141 -72.6(5) . . . . ?
C96 Pt9 P18 C147 -5.8(6) . . . . ?
P17 Pt9 P18 C147 139.1(14) . . . . ?
Cl9 Pt9 P18 C147 171.6(5) . . . . ?
C96 Pt9 P18 C143 118.5(6) . . . . ?
P17 Pt9 P18 C143 -96.7(15) . . . . ?
Cl9 Pt9 P18 C143 -64.2(6) . . . . ?
C96 Pt9 P18 C145 -125.6(6) . . . . ?
P17 Pt9 P18 C145 19.3(15) . . . . ?
Cl9 Pt9 P18 C145 51.8(5) . . . . ?
C99 Pt10 P19 C151 84(2) . . . . ?
P20 Pt10 P19 C151 -117.7(6) . . . . ?
Cl10 Pt10 P19 C151 60.9(6) . . . . ?
C99 Pt10 P19 C153 -32(2) . . . . ?
P20 Pt10 P19 C153 126.2(5) . . . . ?
Cl10 Pt10 P19 C153 -55.1(5) . . . . ?
C99 Pt10 P19 C149 -151(2) . . . . ?
P20 Pt10 P19 C149 7.4(6) . . . . ?
Cl10 Pt10 P19 C149 -174.0(6) . . . . ?
C99 Pt10 P20 C159 -121.9(6) . . . . ?
P19 Pt10 P20 C159 61.3(6) . . . . ?
Cl10 Pt10 P20 C159 -100.7(18) . . . . ?
C99 Pt10 P20 C155 -2.1(7) . . . . ?
P19 Pt10 P20 C155 -178.9(6) . . . . ?
Cl10 Pt10 P20 C155 19.1(19) . . . . ?
C99 Pt10 P20 C157 118.5(6) . . . . ?
P19 Pt10 P20 C157 -58.3(5) . . . . ?
Cl10 Pt10 P20 C157 139.7(17) . . . . ?
C86 C81 C82 C89 0.1(18) . . . . ?
C85 C81 C82 C89 154.1(11) . . . . ?
C86 C81 C82 C83 -156.4(11) . . . . ?
C85 C81 C82 C83 -2.4(13) . . . . ?
C81 C82 C83 C92 159.3(11) . . . . ?
C89 C82 C83 C92 2.3(18) . . . . ?
C81 C82 C83 C84 2.7(12) . . . . ?
C89 C82 C83 C84 -154.3(11) . . . . ?
C92 C83 C84 C85 -158.0(11) . . . . ?
C82 C83 C84 C85 -2.1(13) . . . . ?
C92 C83 C84 C95 -1.9(18) . . . . ?
C82 C83 C84 C95 154.0(10) . . . . ?
C83 C84 C85 C98 156.2(11) . . . . ?
C95 C84 C85 C98 1.0(18) . . . . ?
C83 C84 C85 C81 0.7(13) . . . . ?
C95 C84 C85 C81 -154.6(10) . . . . ?
C82 C81 C85 C98 -153.8(11) . . . . ?
C86 C81 C85 C98 1.0(18) . . . . ?
C82 C81 C85 C84 1.1(12) . . . . ?
C86 C81 C85 C84 155.8(10) . . . . ?
C82 C81 C86 C87 -10.6(16) . . . . ?
C85 C81 C86 C87 -161.4(10) . . . . ?
C82 C81 C86 C100 163.3(10) . . . . ?
C85 C81 C86 C100 12.4(15) . . . . ?
C81 C86 C87 C88 11.0(16) . . . . ?
C100 C86 C87 C88 -161.3(12) . . . . ?
C81 C86 C87 Pt6 -169.1(8) . . . . ?
C100 C86 C87 Pt6 18.5(17) . . . . ?
P11 Pt6 C87 C88 99.9(9) . . . . ?
P12 Pt6 C87 C88 -78.8(9) . . . . ?
Cl6 Pt6 C87 C88 -51(8) . . . . ?
P11 Pt6 C87 C86 -80.0(9) . . . . ?
P12 Pt6 C87 C86 101.3(9) . . . . ?
Cl6 Pt6 C87 C86 130(7) . . . . ?
C86 C87 C88 C89 -2.0(18) . . . . ?
Pt6 C87 C88 C89 178.2(9) . . . . ?
C81 C82 C89 C88 9.1(17) . . . . ?
C83 C82 C89 C88 162.5(11) . . . . ?
C81 C82 C89 C90 -166.2(11) . . . . ?
C83 C82 C89 C90 -12.9(17) . . . . ?
C87 C88 C89 C82 -8.1(17) . . . . ?
C87 C88 C89 C90 166.3(12) . . . . ?
C82 C89 C90 C91 11.8(16) . . . . ?
C88 C89 C90 C91 -162.5(12) . . . . ?
C82 C89 C90 Pt7 -166.1(9) . . . . ?
C88 C89 C90 Pt7 19.7(18) . . . . ?
P14 Pt7 C90 C91 96.7(9) . . . . ?
P13 Pt7 C90 C91 -82.9(9) . . . . ?
Cl7 Pt7 C90 C91 -46(6) . . . . ?
P14 Pt7 C90 C89 -85.6(9) . . . . ?
P13 Pt7 C90 C89 94.9(9) . . . . ?
Cl7 Pt7 C90 C89 131(5) . . . . ?
C89 C90 C91 C92 -0.8(18) . . . . ?
Pt7 C90 C91 C92 177.1(9) . . . . ?
C84 C83 C92 C91 160.7(11) . . . . ?
C82 C83 C92 C91 8.6(17) . . . . ?
C84 C83 C92 C93 -12.1(17) . . . . ?
C82 C83 C92 C93 -164.1(11) . . . . ?
C90 C91 C92 C83 -9.3(17) . . . . ?
C90 C91 C92 C93 161.7(13) . . . . ?
C83 C92 C93 C94 15.2(16) . . . . ?
C91 C92 C93 C94 -155.7(13) . . . . ?
C83 C92 C93 Pt8 -162.5(8) . . . . ?
C91 C92 C93 Pt8 26.6(18) . . . . ?
P16 Pt8 C93 C94 80.9(9) . . . . ?
P15 Pt8 C93 C94 -94.5(9) . . . . ?
Cl8 Pt8 C93 C94 38(35) . . . . ?
P16 Pt8 C93 C92 -101.3(9) . . . . ?
P15 Pt8 C93 C92 83.2(9) . . . . ?
Cl8 Pt8 C93 C92 -144(34) . . . . ?
C92 C93 C94 C95 -5.5(17) . . . . ?
Pt8 C93 C94 C95 172.2(8) . . . . ?
C83 C84 C95 C94 12.0(15) . . . . ?
C85 C84 C95 C94 164.5(10) . . . . ?
C83 C84 C95 C96 -157.3(10) . . . . ?
C85 C84 C95 C96 -4.8(16) . . . . ?
C93 C94 C95 C84 -8.5(16) . . . . ?
C93 C94 C95 C96 158.5(12) . . . . ?
C84 C95 C96 C97 2.1(14) . . . . ?
C94 C95 C96 C97 -164.7(11) . . . . ?
C84 C95 C96 Pt9 179.0(7) . . . . ?
C94 C95 C96 Pt9 12.2(16) . . . . ?
P17 Pt9 C96 C97 -107.4(8) . . . . ?
P18 Pt9 C96 C97 69.8(8) . . . . ?
Cl9 Pt9 C96 C97 13(6) . . . . ?
P17 Pt9 C96 C95 75.8(8) . . . . ?
P18 Pt9 C96 C95 -107.0(8) . . . . ?
Cl9 Pt9 C96 C95 -164(5) . . . . ?
C95 C96 C97 C98 4.4(16) . . . . ?
Pt9 C96 C97 C98 -172.5(8) . . . . ?
C84 C85 C98 C97 5.3(16) . . . . ?
C81 C85 C98 C97 156.3(11) . . . . ?
C84 C85 C98 C99 -164.4(10) . . . . ?
C81 C85 C98 C99 -13.4(16) . . . . ?
C96 C97 C98 C85 -8.1(16) . . . . ?
C96 C97 C98 C99 159.5(11) . . . . ?
C85 C98 C99 C100 11.9(15) . . . . ?
C97 C98 C99 C100 -155.7(12) . . . . ?
C85 C98 C99 Pt10 -167.6(8) . . . . ?
C97 C98 C99 Pt10 24.8(16) . . . . ?
P20 Pt10 C99 C100 -95.7(9) . . . . ?
P19 Pt10 C99 C100 62(3) . . . . ?
Cl10 Pt10 C99 C100 85.8(9) . . . . ?
P20 Pt10 C99 C98 83.7(8) . . . . ?
P19 Pt10 C99 C98 -118(2) . . . . ?
Cl10 Pt10 C99 C98 -94.7(8) . . . . ?
C98 C99 C100 C86 1.3(17) . . . . ?
Pt10 C99 C100 C86 -179.2(8) . . . . ?
C81 C86 C100 C99 -13.4(16) . . . . ?
C87 C86 C100 C99 159.0(12) . . . . ?
C205 P11 C101 C102 -17(3) . . . . ?
C201 P11 C101 C102 -82(7) . . . . ?
C103 P11 C101 C102 57(3) . . . . ?
C105 P11 C101 C102 -48(3) . . . . ?
C203 P11 C101 C102 86(3) . . . . ?
Pt6 P11 C101 C102 -170(2) . . . . ?
C101 P11 C103 C104 70(2) . . . . ?
C205 P11 C103 C104 -171(3) . . . . ?
C201 P11 C103 C104 81(3) . . . . ?
C105 P11 C103 C104 171(2) . . . . ?
C203 P11 C103 C104 16.3(16) . . . . ?
Pt6 P11 C103 C104 -64(2) . . . . ?
C101 P11 C105 C106 -170(2) . . . . ?
C205 P11 C105 C106 55(3) . . . . ?
C201 P11 C105 C106 -162(3) . . . . ?
C103 P11 C105 C106 81(3) . . . . ?
C203 P11 C105 C106 102(3) . . . . ?
Pt6 P11 C105 C106 -45(3) . . . . ?
C101 P11 C201 C202 58(5) . . . . ?
C205 P11 C201 C202 -65(4) . . . . ?
C103 P11 C201 C202 12(5) . . . . ?
C105 P11 C201 C202 -89(4) . . . . ?
C203 P11 C201 C202 45(4) . . . . ?
Pt6 P11 C201 C202 157(3) . . . . ?
C101 P11 C203 C204 157(3) . . . . ?
C205 P11 C203 C204 -81(3) . . . . ?
C201 P11 C203 C204 160(3) . . . . ?
C103 P11 C203 C204 -74(3) . . . . ?
C105 P11 C203 C204 -109(3) . . . . ?
Pt6 P11 C203 C204 39(3) . . . . ?
C101 P11 C205 C206 -82(4) . . . . ?
C201 P11 C205 C206 -67(4) . . . . ?
C103 P11 C205 C206 -178(4) . . . . ?
C105 P11 C205 C206 -26(2) . . . . ?
C203 P11 C205 C206 -173(3) . . . . ?
Pt6 P11 C205 C206 73(3) . . . . ?
C111 P12 C107 C108 -169(4) . . . . ?
C211 P12 C107 C108 -168(5) . . . . ?
C209 P12 C107 C108 -66(4) . . . . ?
C109 P12 C107 C108 -58(4) . . . . ?
C207 P12 C107 C108 48(21) . . . . ?
Pt6 P12 C107 C108 67(4) . . . . ?
C111 P12 C109 C110 34(3) . . . . ?
C107 P12 C109 C110 -74(3) . . . . ?
C211 P12 C109 C110 24(3) . . . . ?
C209 P12 C109 C110 71(6) . . . . ?
C207 P12 C109 C110 -83(3) . . . . ?
Pt6 P12 C109 C110 162(2) . . . . ?
C107 P12 C111 C112 166(3) . . . . ?
C211 P12 C111 C112 158(27) . . . . ?
C209 P12 C111 C112 54(3) . . . . ?
C109 P12 C111 C112 62(3) . . . . ?
C207 P12 C111 C112 172(3) . . . . ?
Pt6 P12 C111 C112 -68(3) . . . . ?
C111 P12 C207 C208 164(5) . . . . ?
C107 P12 C207 C208 -157(29) . . . . ?
C211 P12 C207 C208 166(5) . . . . ?
C209 P12 C207 C208 -87(6) . . . . ?
C109 P12 C207 C208 -81(5) . . . . ?
Pt6 P12 C207 C208 41(6) . . . . ?
C111 P12 C209 C210 84(4) . . . . ?
C107 P12 C209 C210 -24(4) . . . . ?
C211 P12 C209 C210 74(4) . . . . ?
C109 P12 C209 C210 -61(5) . . . . ?
C207 P12 C209 C210 -33(4) . . . . ?
Pt6 P12 C209 C210 -156(3) . . . . ?
C111 P12 C211 C212 -17(22) . . . . ?
C107 P12 C211 C212 171(4) . . . . ?
C209 P12 C211 C212 61(4) . . . . ?
C109 P12 C211 C212 71(4) . . . . ?
C207 P12 C211 C212 177(4) . . . . ?
Pt6 P12 C211 C212 -66(4) . . . . ?
C215 P13 C113 C114 44(3) . . . . ?
C213 P13 C113 C114 -23(4) . . . . ?
C117 P13 C113 C114 -29(4) . . . . ?
C217 P13 C113 C114 -64(3) . . . . ?
C115 P13 C113 C114 80(3) . . . . ?
Pt7 P13 C113 C114 -168(2) . . . . ?
C215 P13 C115 C116 47(2) . . . . ?
C213 P13 C115 C116 -48(2) . . . . ?
C113 P13 C115 C116 -72(2) . . . . ?
C117 P13 C115 C116 65(2) . . . . ?
C217 P13 C115 C116 33(3) . . . . ?
Pt7 P13 C115 C116 -179.1(18) . . . . ?
C215 P13 C117 C118 -167(3) . . . . ?
C213 P13 C117 C118 -74(3) . . . . ?
C113 P13 C117 C118 -72(3) . . . . ?
C217 P13 C117 C118 -24(2) . . . . ?
C115 P13 C117 C118 -180(2) . . . . ?
Pt7 P13 C117 C118 66(2) . . . . ?
C215 P13 C213 C214 -102(3) . . . . ?
C113 P13 C213 C214 18(3) . . . . ?
C117 P13 C213 C214 -166(3) . . . . ?
C217 P13 C213 C214 156(3) . . . . ?
C115 P13 C213 C214 -63(3) . . . . ?
Pt7 P13 C213 C214 60(3) . . . . ?
C213 P13 C215 C216 77(3) . . . . ?
C113 P13 C215 C216 54(3) . . . . ?
C117 P13 C215 C216 -176(3) . . . . ?
C217 P13 C215 C216 155(2) . . . . ?
C115 P13 C215 C216 -16(2) . . . . ?
Pt7 P13 C215 C216 -82(3) . . . . ?
C215 P13 C217 C218 80(3) . . . . ?
C213 P13 C217 C218 178(3) . . . . ?
C113 P13 C217 C218 -165(2) . . . . ?
C117 P13 C217 C218 46(2) . . . . ?
C115 P13 C217 C218 89(3) . . . . ?
Pt7 P13 C217 C218 -60(2) . . . . ?
C221 P14 C119 C120 176(4) . . . . ?
C121 P14 C119 C120 168(4) . . . . ?
C223 P14 C119 C120 -79(4) . . . . ?
C219 P14 C119 C120 114(22) . . . . ?
C123 P14 C119 C120 -83(4) . . . . ?
Pt7 P14 C119 C120 43(4) . . . . ?
C221 P14 C121 C122 -112(10) . . . . ?
C223 P14 C121 C122 -172(2) . . . . ?
C119 P14 C121 C122 -74(3) . . . . ?
C219 P14 C121 C122 -67(3) . . . . ?
C123 P14 C121 C122 171(2) . . . . ?
Pt7 P14 C121 C122 55(3) . . . . ?
C221 P14 C123 C124 60(3) . . . . ?
C121 P14 C123 C124 73(3) . . . . ?
C223 P14 C123 C124 -56(5) . . . . ?
C119 P14 C123 C124 -44(3) . . . . ?
C219 P14 C123 C124 -41(4) . . . . ?
Pt7 P14 C123 C124 -173(2) . . . . ?
C221 P14 C219 C220 -159(5) . . . . ?
C121 P14 C219 C220 -168(4) . . . . ?
C223 P14 C219 C220 -53(5) . . . . ?
C119 P14 C219 C220 -39(14) . . . . ?
C123 P14 C219 C220 -58(6) . . . . ?
Pt7 P14 C219 C220 73(5) . . . . ?
C121 P14 C221 C222 70(8) . . . . ?
C223 P14 C221 C222 -166(3) . . . . ?
C119 P14 C221 C222 -74(3) . . . . ?
C219 P14 C221 C222 -66(3) . . . . ?
C123 P14 C221 C222 175(3) . . . . ?
Pt7 P14 C221 C222 55(3) . . . . ?
C221 P14 C223 C224 -54(4) . . . . ?
C121 P14 C223 C224 -42(4) . . . . ?
C119 P14 C223 C224 -154(3) . . . . ?
C219 P14 C223 C224 -152(3) . . . . ?
C123 P14 C223 C224 14(4) . . . . ?
Pt7 P14 C223 C224 86(3) . . . . ?
C129 P15 C125 C126 -38.9(12) . . . . ?
C127 P15 C125 C126 -144.8(11) . . . . ?
Pt8 P15 C125 C126 87.6(11) . . . . ?
C129 P15 C127 C128 -171.7(10) . . . . ?
C125 P15 C127 C128 -64.5(11) . . . . ?
Pt8 P15 C127 C128 66.0(11) . . . . ?
C127 P15 C129 C130 -67.0(13) . . . . ?
C125 P15 C129 C130 -172.9(11) . . . . ?
Pt8 P15 C129 C130 56.6(12) . . . . ?
C135 P16 C131 C132 55(3) . . . . ?
C133 P16 C131 C132 166(2) . . . . ?
Pt8 P16 C131 C132 -75(2) . . . . ?
C135 P16 C131 C232 89(3) . . . . ?
C133 P16 C131 C232 -160(3) . . . . ?
Pt8 P16 C131 C232 -41(3) . . . . ?
C135 P16 C133 C134 -71.2(13) . . . . ?
C131 P16 C133 C134 179.5(13) . . . . ?
Pt8 P16 C133 C134 57.7(13) . . . . ?
C131 P16 C135 C136 55.1(15) . . . . ?
C133 P16 C135 C136 -52.0(15) . . . . ?
Pt8 P16 C135 C136 -177.2(11) . . . . ?
C139 P17 C137 C138 -161.1(10) . . . . ?
C141 P17 C137 C138 -50.9(12) . . . . ?
Pt9 P17 C137 C138 72.4(11) . . . . ?
C137 P17 C139 C140 -75.8(12) . . . . ?
C141 P17 C139 C140 174.6(11) . . . . ?
Pt9 P17 C139 C140 55.4(12) . . . . ?
C139 P17 C141 C142 54.1(15) . . . . ?
C137 P17 C141 C142 -53.6(15) . . . . ?
Pt9 P17 C141 C142 175.9(12) . . . . ?
C147 P18 C143 C144 -52.4(14) . . . . ?
C145 P18 C143 C144 54.7(13) . . . . ?
Pt9 P18 C143 C144 175.0(11) . . . . ?
C147 P18 C145 C146 -73.9(11) . . . . ?
C143 P18 C145 C146 177.1(10) . . . . ?
Pt9 P18 C145 C146 56.4(11) . . . . ?
C143 P18 C147 C148 -58.5(11) . . . . ?
C145 P18 C147 C148 -166.8(10) . . . . ?
Pt9 P18 C147 C148 68.9(11) . . . . ?
C151 P19 C149 C150 -44.2(13) . . . . ?
C153 P19 C149 C150 65.6(13) . . . . ?
Pt10 P19 C149 C150 -172.5(9) . . . . ?
C153 P19 C151 C152 -172.4(11) . . . . ?
C149 P19 C151 C152 -66.0(12) . . . . ?
Pt10 P19 C151 C152 70.1(12) . . . . ?
C151 P19 C153 C154 -172.9(10) . . . . ?
C149 P19 C153 C154 79.0(11) . . . . ?
Pt10 P19 C153 C154 -53.6(11) . . . . ?
C159 P20 C155 C156 -56.9(15) . . . . ?
C157 P20 C155 C156 51.8(15) . . . . ?
Pt10 P20 C155 C156 178.0(12) . . . . ?
C159 P20 C157 C158 170.6(13) . . . . ?
C155 P20 C157 C158 62.5(14) . . . . ?
Pt10 P20 C157 C158 -64.7(13) . . . . ?
C155 P20 C159 C160 -58.7(14) . . . . ?
C157 P20 C159 C160 -166.9(12) . . . . ?
Pt10 P20 C159 C160 68.0(13) . . . . ?
